data_4123140
loop_
_publ_author_name
'Omoto, Kenichiro'
'Tashiro, Shohei'
'Kuritani, Masumi'
'Shionoya, Mitsuhiko'

_publ_section_title
;
 Multipoint Recognition of Ditopic Aromatic Guest Molecules via Ag-\p
 Interactions within a Dimetal Macrocycle.
;
_journal_name_full 'Journal of the American Chemical Society'
_journal_page_first 141216134140000
_journal_paper_doi 10.1021/ja5106249
_journal_year 2014
_chemical_formula_moiety 'C122 H96 Ag2 F6 N4 O8 S2, 1.049(C8 H10)'
_chemical_formula_sum 'C130.39 H106.49 Ag2 F6 N4 O8 S2'
_chemical_formula_weight 2251.31
_space_group_crystal_system monoclinic
_space_group_IT_number 15
_space_group_name_Hall '-C 2yc'
_space_group_name_H-M_alt 'C 1 2/c 1'
_symmetry_space_group_name_Hall '-C 2yc'
_symmetry_space_group_name_H-M 'C 1 2/c 1'
_atom_sites_solution_hydrogens geom
_atom_sites_solution_primary direct
_atom_sites_solution_secondary difmap
_cell_angle_alpha 90.0000
_cell_angle_beta 120.0353(14)
_cell_angle_gamma 90.0000
_cell_formula_units_Z 8
_cell_length_a 29.8734(19)
_cell_length_b 36.531(2)
_cell_length_c 24.3398(14)
_cell_measurement_reflns_used 25304
_cell_measurement_temperature 93
_cell_measurement_theta_max 24.22
_cell_measurement_theta_min 3.01
_cell_volume 22995(2)
_computing_cell_refinement 'RAPID AUTO'
_computing_data_collection 'RAPID AUTO (Rigaku, ????)'
_computing_data_reduction 'RAPID AUTO'
_computing_molecular_graphics 'CrystalStructure 4.1'
_computing_publication_material 'CrystalStructure 4.1 (Rigaku, 2014)'
_computing_structure_refinement 'SHELXL2013 (Sheldrick, 2008)'
_computing_structure_solution 'SHELXS2013 (Sheldrick, 2008)'
_diffrn_ambient_temperature 93
_diffrn_detector_area_resol_mean 10.000
_diffrn_measured_fraction_theta_full 0.829
_diffrn_measured_fraction_theta_max 0.944
_diffrn_measurement_device_type 'Rigaku R-AXIS RAPID'
_diffrn_measurement_method \w
_diffrn_radiation_type 'Mo K\a'
_diffrn_radiation_wavelength 0.71075
_diffrn_reflns_av_R_equivalents 0.1105
_diffrn_reflns_Laue_measured_fraction_full 0.829
_diffrn_reflns_Laue_measured_fraction_max 0.944
_diffrn_reflns_limit_h_max 34
_diffrn_reflns_limit_h_min -34
_diffrn_reflns_limit_k_max 41
_diffrn_reflns_limit_k_min -40
_diffrn_reflns_limit_l_max 25
_diffrn_reflns_limit_l_min -27
_diffrn_reflns_number 69119
_diffrn_reflns_point_group_measured_fraction_full 0.829
_diffrn_reflns_point_group_measured_fraction_max 0.944
_diffrn_reflns_theta_full 25.242
_diffrn_reflns_theta_max 24.109
_diffrn_reflns_theta_min 3.009
_diffrn_standards_number 0
_exptl_absorpt_coefficient_mu 0.444
_exptl_absorpt_correction_T_max 0.957
_exptl_absorpt_correction_T_min 0.269
_exptl_absorpt_correction_type multi-scan
_exptl_absorpt_process_details 'ABSCOR (Rigaku, 1995)'
_exptl_crystal_colour yellow
_exptl_crystal_density_diffrn 1.300
_exptl_crystal_density_method 'not measured'
_exptl_crystal_description block
_exptl_crystal_F_000 9286.64
_exptl_crystal_size_max 0.100
_exptl_crystal_size_mid 0.100
_exptl_crystal_size_min 0.100
_refine_diff_density_max 1.45
_refine_diff_density_min -0.71
_refine_ls_extinction_method none
_refine_ls_goodness_of_fit_ref 1.217
_refine_ls_hydrogen_treatment constr
_refine_ls_number_parameters 1333
_refine_ls_number_reflns 17265
_refine_ls_number_restraints 397
_refine_ls_R_factor_all 0.1988
_refine_ls_R_factor_gt 0.1276
_refine_ls_shift/su_max 0.001
_refine_ls_structure_factor_coef Fsqd
_refine_ls_weighting_details 'w = 1/[\s^2^(Fo^2^)+(0.2000P)^2^+0.0000P] where P=(Fo^2^+2Fc^2^)/3'
_refine_ls_weighting_scheme calc
_refine_ls_wR_factor_gt 0.3483
_refine_ls_wR_factor_ref 0.3917
_reflns_number_gt 8738
_reflns_number_total 17265
_reflns_threshold_expression F^2^>2.0\s(F^2^)
_cod_data_source_file ja5106249_si_005.cif
_cod_data_source_block Ag2L1-xylene
_cod_original_cell_volume 22996(2)
_cod_database_code 4123140
_shelxl_res_file
;
TITL 130628
CELL  0.71075 29.87336 36.53130 24.33985 90.000 120.035 90.000
ZERR  8 0.00193 0.00220 0.00138 0.000 0.001 0.000
LATT 7
SYMM    -X,    +Y, .50-Z
SFAC C H O N F S AG
UNIT 1040 130 80 40 60 20 20
SHEL 99999.000000 0.000000
L.S. 30
FMAP 2
PLAN -21
WPDB -2
HTAB
TEMP -180.0
ACTA
SIZE 0.100 0.100 0.100
DFIX 1.3400 0.0200 F1F C1F
DFIX 1.3400 0.0200 C1F F3F
DFIX 1.3400 0.0200 C1F F2F
DFIX 1.3400 0.0200 C1E F3E
DFIX 1.3400 0.0200 C1E F2E
DFIX 1.3400 0.0200 C1E F1E
SIMU 0.0400 0.0800 F4E C2E O4E O5E
SIMU 0.0500 0.1000 C33 C32 C31 C30 C29 C28
DFIX 1.45 0.0200 C6J C7J
DFIX 1.45 0.0200 C3A C8A
DANG 2.1803 0.0400 C7J C5J
DANG 2.1805 0.0400 C7J C1J
DANG 2.4076 0.0400 C1J C5J
DANG 2.3739 0.0400 C8A C4A
DANG 2.3734 0.0400 C8A C2A
DANG 2.2146 0.0400 C2A C4A
DFIX 1.4500 0.0200 C8J C3J
SIMU 0.0400 0.0800 C7A C6A C1A C2A C3A C8A C4A C5A
 
FLAT 0.1000 C35R C36R C37R C38R C39R C40R
 
FLAT 0.1000 C7A C6A C1A C2A C3A C8A C4A C5A
SIMU 0.0400 0.0800 C1Q C2Q C3Q C4Q C5Q C6Q C7Q C8Q
 
DFIX 1.3500 0.0200 C1E F3E
DFIX 1.3500 0.0200 C1E F2E
DFIX 1.3500 0.0200 C1E F1E
DFIX 1.4000 0.0200 C1G C2G
DFIX 1.4000 0.0200 C2G C3G
DFIX 1.4000 0.0200 C3G C4G
DFIX 1.4000 0.0200 C4G C5G
DFIX 1.4000 0.0200 C5G C6G
DFIX 1.4000 0.0200 C6G C1G
DFIX 1.4500 0.0200 C1G C7G
DFIX 1.4500 0.0200 C4G C8G
FLAT 0.1000 C8G C4G C3G C2G C1G C6G C5G C7G
DFIX 2.8000 0.0200 C1G C4G
DFIX 2.8000 0.0200 C2G C5G
DFIX 2.8000 0.0200 C3G C6G
DFIX 1.4000 0.0200 C1H C6H
DFIX 1.4000 0.0200 C6H C5H
DFIX 1.4000 0.0200 C5H C4H
DFIX 1.4000 0.0200 C4H C3H
DFIX 1.4000 0.0200 C2H C3H
DFIX 1.4000 0.0200 C2H C1H
DFIX 1.4500 0.0200 C1H C7H
DFIX 1.4500 0.0200 C4H C8H
ISOR 0.1000 0.2000 C7G C1G C2G C6G C5G C4G C3G C8G
DELU 0.0100 0.0100 C6G C5G C4G C8G C3G C2G C1G C7G
SIMU 0.0400 0.0800 C7G C6G C5G C4G C8G C3G C2G C1G
 
DFIX 1.80.0200 C1E S1E
DFIX 1.8000 0.0200 S1F C1F
DFIX 1.4000 0.0200 S1F O3F
DFIX 1.4000 0.0200 S1F O1F
DFIX 1.4000 0.0200 S1F O2F
SIMU 0.0400 0.0800 O2F S1F O1F O3F C1F F1F F2F F3F
SIMU 0.0400 0.0800 O3E S1E O1E O2E C1E F3E F1E F2E
DFIX 1.4000 0.0200 S1K O1K
DFIX 1.4000 0.0200 S1K O3K
DFIX 1.4000 0.0200 S1K O2K
DFIX 1.3000 0.0200 C1K F3K
DFIX 1.3000 0.0200 C1K F2K
DFIX 1.3010 0.0200 C1K F1K
 
SIMU 0.0400 0.0800 O3K O2K O1K S1K C1K F3K F2K F1K
SIMU 0.0400 0.0800 C100 C99 C101 C102
 
FLAT 0.1000 C8H C4H C3H C2H C1H C7H C6H C5H
 
SIMU 0.0100 0.0200 C8H C4H C3H C5H C6H C1H C2H C7H
SIMU 0.0100 0.0200 C8J C4J C3J C5J C6J C1J C2J C7J
 
DANG 2.1763 0.0400 O2E O3E
DANG 2.3275 0.0400 O3E O1E
DANG 2.3148 0.0400 O1E O2E
DANG 2.6167 0.0400 S1E F2E
DANG 2.6155 0.0400 S1E F3E
DANG 2.6063 0.0400 S1E F1E
DANG 2.4838 0.0400 C7G C2G
DANG 2.4017 0.0400 C1G C3G
DANG 2.4033 0.0400 C2G C4G
DANG 2.4209 0.0400 C3G C5G
DANG 2.4409 0.0400 C4G C6G
DANG 2.4649 0.0400 C5G C1G
DANG 2.4593 0.0400 C6G C7G
DANG 2.4460 0.0400 C3G C8G
DANG 2.4691 0.0400 C8G C5G
DANG 2.1104 0.0400 F1K F2K
DANG 2.1189 0.0400 F2K F3K
DANG 2.1274 0.0400 F3K F1K
DANG 2.4151 0.0400 O3K O1K
DANG 2.4686 0.0400 O1K O2K
DANG 2.3661 0.0400 O2K O3K
DANG 2.2105 0.0400 F3E F2E
DANG 2.1945 0.0400 F2E F1E
DANG 2.1855 0.0400 F1E F3E
DANG 2.5157 0.0400 C7H C6H
DANG 2.4427 0.0400 C1H C5H
DANG 2.4293 0.0400 C6H C4H
DANG 2.4697 0.0400 C5H C8H
DANG 2.4445 0.0400 C5H C3H
DANG 2.4771 0.0400 C8H C3H
DANG 2.4328 0.0400 C4H C2H
DANG 2.4437 0.0400 C3H C1H
DANG 2.4457 0.0400 C2H C6H
DANG 2.5984 0.0400 O3E O5E
DANG 2.7626 0.0400 O5E O4E
DANG 2.1549 0.0400 O4E O3E
DANG 3.0259 0.0400 O5E C2E
DANG 2.5192 0.0400 O3E C2E
DANG 2.4305 0.0400 O4E C2E
DANG 2.2229 0.0400 F4E F1E
DANG 2.2576 0.0400 F1E F3E
DANG 2.2648 0.0400 F3E F4E
DANG 2.2836 0.0400 F4E S1E
DANG 2.6221 0.0400 F1E S1E
DANG 3.1457 0.0400 F3E S1E
DFIX 1.3000 0.0200 S1E O1E
DFIX 1.3000 0.0200 S1E O4E
DFIX 1.3000 0.0200 S1E O3E
DFIX 1.3000 0.0200 S1E O2E
DFIX 1.3000 0.0200 S1E O5E
DFIX 1.3500 0.0200 C2E F4E
DFIX 1.3500 0.0200 C2E F1E
DFIX 1.3500 0.0200 C2E F3E
 
DFIX 1.5 0.0200 C102 C105
DFIX 1.5000 0.0200 C105 C106
DFIX 1.5000 0.0200 C104 C103
DFIX 1.5000 0.0200 C103 C102
 
DFIX 1.5000 0.0200 C96 C97S
DFIX 1.5000 0.0200 C97S C98S
DFIX 1.5000 0.0200 C96 C97T
DFIX 1.4000 0.0200 C97T C98T
SIMU 0.0400 0.0800 C104 C103 C102 C105 C106 C101 C100 C99
SIMU 0.0400 0.0800 C93 C94 C95 C96 C97S C98S C98T C97T
 
LIST 4
WGHT    0.200000
FVAR       0.10617   0.64989   0.32972   0.61583   0.62234   0.61718   0.28607
FVAR       0.54308   0.69934   0.48313   0.71910
PART 13
C1B   1    0.139850    0.440593    0.095026    81.00000    0.11823
C2B   1    0.196349    0.453507    0.126531    81.00000    0.11643
AFIX  43
H2B   2    0.207597    0.461051    0.098052    81.00000   -1.20000
AFIX   0
C3B   1    0.238183    0.456071    0.198764    81.00000    0.12873
AFIX  43
H3B   2    0.273010    0.460003    0.209241    81.00000   -1.20000
AFIX   0
C4B   1    0.227989    0.452953    0.250075    81.00000    0.11656
C5B   1    0.169212    0.438890    0.212912    81.00000    0.08332
AFIX  43
H5B   2    0.156247    0.431560    0.239770    81.00000   -1.20000
AFIX   0
C6B   1    0.137447    0.435853    0.155007    81.00000    0.10800
AFIX  43
H6B   2    0.104016    0.428954    0.146894    81.00000   -1.20000
AFIX   0
C7B   1    0.107816    0.437670    0.032212    81.00000    0.14252
AFIX  33
H7B   2    0.099143    0.462157    0.013267    81.00000   -1.20000
H8B   2    0.076128    0.425049    0.024090    81.00000   -1.20000
H9B   2    0.124778    0.423667    0.013397    81.00000   -1.20000
AFIX   0
C8B   1    0.255506    0.452886    0.308833    81.00000    0.13047
AFIX  33
H10B  2    0.264701    0.478105    0.324120    81.00000   -1.20000
H11B  2    0.287065    0.438812    0.321116    81.00000   -1.20000
H12B  2    0.236451    0.441686    0.327602    81.00000   -1.20000
AFIX   0
PART 0
 
PART 14
C1P   1    0.161471    0.444382    0.124856   -81.00000    0.06229
C2P   1    0.204411    0.467915    0.170991   -81.00000    0.08017
AFIX  43
H2P   2    0.220715    0.486983    0.160900   -81.00000   -1.20000
AFIX   0
C3P   1    0.215151    0.458237    0.224934   -81.00000    0.08816
AFIX  43
H3P   2    0.240956    0.474693    0.253498   -81.00000   -1.20000
AFIX   0
C4P   1    0.207048    0.436529    0.258059   -81.00000    0.08494
C5P   1    0.171907    0.412994    0.218942   -81.00000    0.09284
AFIX  43
H5P   2    0.162024    0.392933    0.235375   -81.00000   -1.20000
AFIX   0
C6P   1    0.149751    0.417572    0.154650   -81.00000    0.10138
AFIX  43
H6P   2    0.123819    0.400490    0.128380   -81.00000   -1.20000
AFIX   0
C7P   1    0.137940    0.450154    0.061449   -81.00000    0.10180
AFIX  33
H7P   2    0.147424    0.474404    0.053313   -81.00000   -1.20000
H8P   2    0.100361    0.448853    0.043156   -81.00000   -1.20000
H9P   2    0.149009    0.431383    0.041999   -81.00000   -1.20000
AFIX   0
C8P   1    0.233079    0.432497    0.329302   -81.00000    0.11262
AFIX  33
H10P  2    0.255742    0.453557    0.349713   -81.00000   -1.20000
H11P  2    0.253633    0.409961    0.342371   -81.00000   -1.20000
H12P  2    0.206745    0.431356    0.342025   -81.00000   -1.20000
AFIX   0
PART 0
 
PART 9
C1A   1    0.204157    0.353083    0.157859   101.00000    0.10800
AFIX  43
H1A   2    0.169146    0.348140    0.127161   101.00000   -1.20000
AFIX   0
C2A   1    0.217159    0.351164    0.217395   101.00000    0.09902
AFIX  43
H2A   2    0.191272    0.352774    0.229077   101.00000   -1.20000
AFIX   0
C3A   1    0.266849    0.346929    0.262426   101.00000    0.07983
C4A   1    0.301053    0.360957    0.251517   101.00000    0.11519
AFIX  43
H4A   2    0.333217    0.368880    0.285905   101.00000   -1.20000
AFIX   0
C5A   1    0.290372    0.364905    0.184338   101.00000    0.08910
AFIX  43
H5A   2    0.317001    0.369219    0.174603   101.00000   -1.20000
AFIX   0
C6A   1    0.237072    0.361664    0.136281   101.00000    0.07636
C7A   1    0.233502    0.368764    0.077347   101.00000    0.10406
AFIX  33
H7A   2    0.230080    0.395180    0.069249   101.00000   -1.20000
H8A   2    0.203179    0.356195    0.043645   101.00000   -1.20000
H9A   2    0.264762    0.359856    0.078134   101.00000   -1.20000
AFIX   0
C8A   1    0.279662    0.340633    0.327044   101.00000    0.13759
AFIX  33
H10A  2    0.288206    0.363977    0.349931   101.00000   -1.20000
H11A  2    0.309463    0.324132    0.347613   101.00000   -1.20000
H12A  2    0.250042    0.329502    0.327598   101.00000   -1.20000
AFIX  66
 
PART 10
 
C1J   1    0.210412    0.334185    0.143091  -101.00000    0.16513
AFIX  43
H1J   2    0.184131    0.316038    0.128284  -101.00000   -1.20000
AFIX  65
C2J   1    0.243298    0.339038    0.207873  -101.00000    0.15276
AFIX  43
H2J   2    0.239493    0.324207    0.237341  -101.00000   -1.20000
AFIX  65
C3J   1    0.281752    0.365589    0.229538  -101.00000    0.16266
C4J   1    0.287320    0.387288    0.186422  -101.00000    0.16394
AFIX  43
H4J   2    0.313601    0.405435    0.201229  -101.00000   -1.20000
AFIX  65
C5J   1    0.254434    0.382436    0.121640  -101.00000    0.16631
AFIX  43
H5J   2    0.258239    0.397266    0.092173  -101.00000   -1.20000
AFIX  65
C6J   1    0.215980    0.355884    0.099974  -101.00000    0.16324
AFIX   0
C7J   1    0.191189    0.351000    0.036302  -101.00000    0.20360
AFIX  33
H7J   2    0.167700    0.371598    0.015354  -101.00000   -1.20000
H8J   2    0.171318    0.328173    0.025349  -101.00000   -1.20000
H9J   2    0.216604    0.349694    0.022116  -101.00000   -1.20000
AFIX   0
C8J   1    0.317420    0.367504    0.299014  -101.00000    0.17501
AFIX  33
H10J  2    0.305915    0.386793    0.317117  -101.00000   -1.20000
H11J  2    0.352432    0.373044    0.307557  -101.00000   -1.20000
H12J  2    0.317501    0.343941    0.318311  -101.00000   -1.20000
AFIX   0
PART 0
 
AG1   7    0.310050    0.300173    0.200050    11.00000    0.11293    0.05146 =
         0.11878   -0.00354    0.06618    0.01990
AG2   7    0.147875    0.502545    0.208035    11.00000    0.08596    0.05187 =
         0.10252    0.00798    0.05073    0.01572
O1    3   -0.042567    0.266144    0.158812    11.00000    0.09116    0.04992 =
         0.12913    0.00317    0.06403   -0.00565
O2    3    0.470884    0.536650    0.164568    11.00000    0.10136    0.06364 =
         0.13297    0.00219    0.07901   -0.00558
N1    4    0.293141    0.238492    0.171760    11.00000    0.09295    0.04706 =
         0.07624    0.00833    0.04138    0.01665
N2    4    0.370593    0.280278    0.173963    11.00000    0.09112    0.05063 =
         0.07667    0.00602    0.04780    0.00341
N3    4    0.065157    0.523865    0.173149    11.00000    0.07639    0.05084 =
         0.09698   -0.00037    0.04987   -0.00418
N4    4    0.148024    0.564612    0.186609    11.00000    0.07954    0.05711 =
         0.07758   -0.00172    0.04189   -0.00397
C1    1    0.401398    0.341586    0.171697    11.00000    0.12148    0.07215 =
         0.13301    0.02474    0.06684    0.01052
C2    1    0.423469    0.360743    0.227705    11.00000    0.08573    0.06258 =
         0.09152    0.01056    0.04036   -0.00531
C3    1    0.445245    0.342548    0.286498    11.00000    0.11338    0.08357 =
         0.11420    0.00261    0.05736   -0.01037
AFIX  43
H3    2    0.443280    0.316631    0.287746    11.00000   -1.20000
AFIX   0
 
C4    1    0.469825    0.362565    0.343223    11.00000    0.14186    0.08169 =
         0.11359    0.00750    0.05702   -0.00716
AFIX  43
H4    2    0.485838    0.350101    0.382792    11.00000   -1.20000
AFIX   0
 
C5    1    0.470884    0.401761    0.341739    11.00000    0.17121    0.09132 =
         0.10051   -0.00030    0.05002   -0.01258
AFIX  43
H5    2    0.487602    0.415528    0.379954    11.00000   -1.20000
AFIX   0
 
C6    1    0.446986    0.419088    0.283338    11.00000    0.11457    0.06985 =
         0.12021    0.00564    0.05622   -0.00431
AFIX  43
H6    2    0.446780    0.445089    0.282565    11.00000   -1.20000
AFIX   0
 
C7    1    0.422969    0.400303    0.225025    11.00000    0.06727    0.06876 =
         0.11114    0.00628    0.03656   -0.00965
C8    1    0.397510    0.419069    0.165856    11.00000    0.11675    0.07960 =
         0.11778    0.02724    0.06539    0.00112
PART 11
AFIX  66
C9Z   1    0.395435    0.395953    0.112743    71.00000    0.07092
C10Z  1    0.382065    0.415047    0.057220    71.00000    0.13939
AFIX  43
H10Z  2    0.381749    0.441050    0.057211    71.00000   -1.20000
AFIX  65
C11Z  1    0.369158    0.396093    0.001710    71.00000    0.11221
AFIX  43
H11Z  2    0.360020    0.409143   -0.036238    71.00000   -1.20000
AFIX  65
C12Z  1    0.369620    0.358046    0.001722    71.00000    0.15451
AFIX  43
H12Z  2    0.360798    0.345092   -0.036217    71.00000   -1.20000
AFIX  65
C13Z  1    0.382989    0.338951    0.057245    71.00000    0.12622
AFIX  43
H13Z  2    0.383305    0.312947    0.057253    71.00000   -1.20000
AFIX  65
C14Z  1    0.395897    0.357905    0.112756    71.00000    0.04841
AFIX   0
PART 0
 
PART 12
C9    1    0.368247    0.400701    0.111643   -71.00000    0.09492
C10   1    0.337790    0.416350    0.048080   -71.00000    0.09447
AFIX  43
H10   2    0.335609    0.442299    0.045632   -71.00000   -1.20000
AFIX   0
C11   1    0.314682    0.399733   -0.002559   -71.00000    0.12841
AFIX  43
H11   2    0.294571    0.412709   -0.041133   -71.00000   -1.20000
AFIX   0
C12   1    0.318531    0.358711   -0.002898   -71.00000    0.12904
AFIX  43
H12   2    0.303326    0.346017   -0.042229   -71.00000   -1.20000
AFIX   0
C13   1    0.344296    0.338876    0.054123   -71.00000    0.13963
AFIX  43
H13   2    0.345469    0.312885    0.055149   -71.00000   -1.20000
AFIX   0
C14   1    0.369171    0.361130    0.111766   -71.00000    0.09999
PART 0
 
C15   1    0.407450    0.300301    0.171630    11.00000    0.10539    0.08119 =
         0.09659    0.01022    0.04333   -0.01183
C16   1    0.447629    0.283162    0.171075    11.00000    0.08912    0.12658 =
         0.12489    0.03097    0.05279    0.02121
AFIX  43
H16   2    0.473778    0.297810    0.170767    11.00000   -1.20000
AFIX   0
C17   1    0.452383    0.245624    0.170936    11.00000    0.10916    0.14145 =
         0.08753    0.02374    0.05983    0.03533
AFIX  43
H17   2    0.480806    0.234358    0.170358    11.00000   -1.20000
AFIX   0
C18   1    0.415731    0.226251    0.171642    11.00000    0.07085    0.10097 =
         0.07507   -0.00276    0.04515    0.01800
C19   1    0.373589    0.243553    0.172268    11.00000    0.09733    0.04041 =
         0.07684    0.00927    0.03669    0.03307
C20   1    0.416110    0.186377    0.170132    11.00000    0.09771    0.07057 =
         0.08716   -0.00008    0.03658    0.03687
AFIX  43
H20   2    0.445097    0.174395    0.172085    11.00000   -1.20000
AFIX   0
C21   1    0.376930    0.165609    0.166064    11.00000    0.13097    0.05974 =
         0.10489    0.00351    0.04373    0.04696
AFIX  43
H21   2    0.377319    0.139726    0.162545    11.00000   -1.20000
AFIX   0
C22   1    0.332398    0.221101    0.170383    11.00000    0.08978    0.04040 =
         0.07374    0.00173    0.03794    0.01567
C23A  1    0.335513    0.183570    0.167210    11.00000    0.10536    0.04287 =
         0.08633    0.01023    0.03814    0.01213
C24A  1    0.292835    0.163400    0.163789    11.00000    0.14137    0.06540 =
         0.09323    0.01651    0.02380   -0.01481
AFIX  43
H24   2    0.292352    0.137435    0.161401    11.00000   -1.20000
AFIX   0
C25A  1    0.252982    0.181654    0.163979    11.00000    0.09602    0.09512 =
         0.11082    0.03445    0.03473   -0.00825
AFIX  43
H25   2    0.224356    0.168702    0.161239    11.00000   -1.20000
AFIX   0
C26A  1    0.255284    0.219012    0.168208    11.00000    0.09290    0.07717 =
         0.08200    0.01997    0.03984   -0.00156
C27   1    0.210725    0.240804    0.165691    11.00000    0.08333    0.09703 =
         0.07910    0.02499    0.03746    0.00620
C28   1    0.208676    0.245241    0.221024    11.00000    0.08474    0.07788 =
         0.06084    0.00899    0.03349    0.00193
C29   1    0.250159    0.233466    0.281910    11.00000    0.09592    0.11995 =
         0.07613    0.00364    0.04155   -0.00940
AFIX  43
H29   2    0.280618    0.221940    0.287329    11.00000   -1.20000
AFIX   0
C30   1    0.240958    0.240972    0.335158    11.00000    0.18636    0.15091 =
         0.05415   -0.00782    0.01930    0.02351
AFIX  43
H30   2    0.266978    0.232667    0.375712    11.00000   -1.20000
AFIX   0
C31   1    0.202794    0.257063    0.333501    11.00000    0.15268    0.20121 =
         0.08578   -0.00046    0.05492    0.06003
AFIX  43
H31   2    0.202011    0.261596    0.371444    11.00000   -1.20000
AFIX   0
C32   1    0.162400    0.267876    0.275551    11.00000    0.13168    0.11619 =
         0.07801    0.00152    0.04873    0.01174
AFIX  43
H32   2    0.133443    0.279690    0.273958    11.00000   -1.20000
AFIX   0
C33   1    0.162765    0.261740    0.216707    11.00000    0.07640    0.09286 =
         0.07829    0.00756    0.04261   -0.00664
C34   1    0.123023    0.272769    0.160510    11.00000    0.07193    0.07824 =
         0.07040    0.01125    0.03419   -0.00691
 
PART 17
AFIX  66
C35   1    0.128369    0.271898    0.104256    91.00000    0.09023
C36   1    0.090032    0.285984    0.046719    91.00000    0.07650
AFIX  43
H36   2    0.059960    0.296741    0.043793    91.00000   -1.20000
AFIX  65
C37   1    0.095694    0.284329   -0.006538    91.00000    0.11698
AFIX  43
H37   2    0.069492    0.293955   -0.045863    91.00000   -1.20000
AFIX  65
C38   1    0.139694    0.268589   -0.002258    91.00000    0.09510
AFIX  43
H38   2    0.143564    0.267458   -0.038657    91.00000   -1.20000
AFIX  65
C39   1    0.178031    0.254503    0.055280    91.00000    0.09449
AFIX  43
H39   2    0.208103    0.243746    0.058205    91.00000   -1.20000
AFIX  65
C40   1    0.172369    0.256158    0.108537    91.00000    0.07553
AFIX   0
PART 0
 
PART 18
C35R  1    0.120266    0.257622    0.102942   -91.00000    0.08192
C36R  1    0.077332    0.267146    0.041067   -91.00000    0.07074
AFIX  43
H36R  2    0.048939    0.279996    0.039156   -91.00000   -1.20000
AFIX   0
C37R  1    0.075597    0.258921   -0.012696   -91.00000    0.10054
AFIX  43
H37R  2    0.048129    0.266123   -0.053123   -91.00000   -1.20000
AFIX   0
C38R  1    0.117166    0.239036   -0.004533   -91.00000    0.14699
AFIX  43
H38R  2    0.113501    0.229975   -0.043161   -91.00000   -1.20000
AFIX   0
C39R  1    0.159196    0.230227    0.043325   -91.00000    0.09745
AFIX  43
H39R  2    0.186384    0.218511    0.040544   -91.00000   -1.20000
AFIX   0
C40R  1    0.162633    0.239377    0.102579   -91.00000    0.06867
PART 0
 
C41   1    0.077178    0.291197    0.156781    11.00000    0.07521    0.08742 =
         0.07736   -0.00096    0.03683   -0.01025
C42   1    0.037776    0.268687    0.156776    11.00000    0.09392    0.06550 =
         0.09147   -0.00697    0.04873   -0.00477
AFIX  43
H42   2    0.040021    0.242754    0.156477    11.00000   -1.20000
AFIX   0
C43   1   -0.003971    0.285710    0.157218    11.00000    0.08219    0.05910 =
         0.09482   -0.00350    0.04939   -0.01139
C44   1   -0.007128    0.323345    0.157496    11.00000    0.08665    0.05932 =
         0.08875    0.00487    0.04628   -0.00616
AFIX  43
H44   2   -0.035186    0.334554    0.159011    11.00000   -1.20000
AFIX   0
C45   1    0.029311    0.344552    0.155635    11.00000    0.08601    0.06169 =
         0.08189   -0.00270    0.04824   -0.00329
C46   1    0.071976    0.328716    0.156093    11.00000    0.08724    0.07676 =
         0.07614   -0.00996    0.04677   -0.02615
AFIX  43
H46   2    0.097700    0.343929    0.155930    11.00000   -1.20000
AFIX   0
C47   1    0.026790    0.464070    0.161225    11.00000    0.08502    0.06681 =
         0.08785   -0.00068    0.04701   -0.01332
C48   1    0.050861    0.444121    0.217661    11.00000    0.08416    0.06186 =
         0.08354   -0.01072    0.05435   -0.02582
C49   1    0.075412    0.461261    0.277858    11.00000    0.08465    0.07334 =
         0.09710   -0.01512    0.04995   -0.02035
AFIX  43
H49   2    0.075122    0.487217    0.280042    11.00000   -1.20000
AFIX   0
C50   1    0.098776    0.442201    0.331228    11.00000    0.09656    0.09008 =
         0.07543   -0.02412    0.03391   -0.03351
AFIX  43
H50   2    0.116045    0.454927    0.370506    11.00000   -1.20000
AFIX   0
C51   1    0.098842    0.404025    0.331620    11.00000    0.08292    0.08809 =
         0.07417   -0.00781    0.03113   -0.01170
AFIX  43
H51   2    0.114251    0.391102    0.370736    11.00000   -1.20000
AFIX   0
C52   1    0.076620    0.385260    0.275429    11.00000    0.08741    0.07579 =
         0.08284    0.01304    0.04809   -0.00018
AFIX  43
H52   2    0.077582    0.359265    0.275741    11.00000   -1.20000
AFIX   0
C53   1    0.052191    0.404225    0.216792    11.00000    0.07680    0.06430 =
         0.07338   -0.00431    0.03352   -0.01753
C54   1    0.028389    0.385850    0.157769    11.00000    0.08733    0.05745 =
         0.08449    0.00342    0.04631   -0.01376
C55   1    0.005420    0.406102    0.100803    11.00000    0.11471    0.05367 =
         0.08320   -0.01218    0.06083   -0.02142
C56   1   -0.019255    0.388357    0.038345    11.00000    0.13390    0.07269 =
         0.08893   -0.00006    0.07023   -0.00732
AFIX  43
H56   2   -0.020573    0.362397    0.035694    11.00000   -1.20000
AFIX   0
C57   1   -0.039559    0.407923   -0.013988    11.00000    0.13902    0.06636 =
         0.07516   -0.00630    0.05711   -0.00491
AFIX  43
H57   2   -0.054409    0.395570   -0.053618    11.00000   -1.20000
AFIX   0
C58   1   -0.040181    0.446787   -0.013645    11.00000    0.14489    0.07601 =
         0.07530    0.00474    0.05336   -0.01142
AFIX  43
H58   2   -0.054491    0.460137   -0.052281    11.00000   -1.20000
AFIX   0
C59   1   -0.020064    0.464485    0.042593    11.00000    0.13524    0.06756 =
         0.07301    0.00964    0.05303   -0.00768
AFIX  43
H59   2   -0.021546    0.490460    0.042720    11.00000   -1.20000
AFIX   0
C60   1    0.003605    0.445235    0.102482    11.00000    0.11419    0.06217 =
         0.08584   -0.01264    0.05999   -0.02443
C61   1    0.024042    0.504432    0.161164    11.00000    0.09256    0.06611 =
         0.07662    0.00644    0.04757   -0.00219
C62   1   -0.022123    0.523293    0.151189    11.00000    0.11944    0.11454 =
         0.14608   -0.01347    0.09616   -0.01952
AFIX  43
H62   2   -0.051710    0.509385    0.142981    11.00000   -1.20000
AFIX   0
C63   1   -0.024013    0.558847    0.153207    11.00000    0.10345    0.09568 =
         0.14120   -0.01108    0.07913    0.02107
AFIX  43
H63   2   -0.054704    0.570545    0.146668    11.00000   -1.20000
AFIX   0
C64   1    0.017486    0.579097    0.164556    11.00000    0.09399    0.06871 =
         0.13001   -0.01277    0.05780    0.01230
C65   1    0.062506    0.561374    0.174003    11.00000    0.07956    0.03287 =
         0.09554   -0.00058    0.05262    0.01133
C66   1    0.016828    0.619440    0.165990    11.00000    0.08080    0.06213 =
         0.20248   -0.02595    0.05938    0.01322
AFIX  43
H66   2   -0.013026    0.631946    0.160491    11.00000   -1.20000
AFIX   0
C67   1    0.057287    0.637979    0.174821    11.00000    0.15286    0.04670 =
         0.14262   -0.02140    0.06272    0.02066
AFIX  43
H67   2    0.055689    0.663942    0.175274    11.00000   -1.20000
AFIX   0
C68   1    0.105140    0.582228    0.182013    11.00000    0.09296    0.04017 =
         0.09017    0.00279    0.04859    0.01586
C69   1    0.104235    0.621257    0.183920    11.00000    0.09788    0.04572 =
         0.08510   -0.00962    0.03850   -0.00136
C70   1    0.147739    0.639721    0.189201    11.00000    0.16381    0.05147 =
         0.10965   -0.01091    0.06351   -0.04139
AFIX  43
H70   2    0.148551    0.665708    0.190841    11.00000   -1.20000
AFIX   0
C71   1    0.188273    0.621590    0.191996    11.00000    0.09913    0.08940 =
         0.11265   -0.02495    0.04631   -0.02921
AFIX  43
H71   2    0.217263    0.634284    0.195261    11.00000   -1.20000
AFIX   0
C72   1    0.185790    0.584330    0.189933    11.00000    0.10499    0.09097 =
         0.08668   -0.02423    0.05167   -0.03392
C73   1    0.228719    0.564429    0.186089    11.00000    0.07759    0.12661 =
         0.06084   -0.01412    0.03671   -0.02102
C74   1    0.222994    0.560340    0.128002    11.00000    0.08881    0.17240 =
         0.10659   -0.03341    0.05244   -0.00819
C75   1    0.176091    0.569255    0.069440    11.00000    0.08849    0.32321 =
         0.09080   -0.01708    0.04362    0.01718
AFIX  43
H75   2    0.147023    0.577583    0.071912    11.00000   -1.20000
AFIX   0
C76   1    0.171601    0.566362    0.012024    11.00000    0.11339    0.46105 =
         0.09494   -0.02348    0.05361    0.07842
 
AFIX  43
H76   2    0.141001    0.574146   -0.024932    11.00000   -1.20000
AFIX   0
C77   1    0.214225    0.551174    0.007504    11.00000    0.15199    0.43163 =
         0.08912    0.00987    0.06385    0.08864
AFIX  43
H77   2    0.211947    0.549741   -0.032792    11.00000   -1.20000
AFIX   0
 
C78   1    0.256468    0.539187    0.058414    11.00000    0.09369    0.30134 =
         0.08552    0.01215    0.05564    0.04012
AFIX  43
H78   2    0.281762    0.526631    0.052835    11.00000   -1.20000
AFIX   0
C79   1    0.265881    0.544548    0.123600    11.00000    0.09196    0.17839 =
         0.10761   -0.00784    0.06062    0.01119
C80   1    0.309126    0.533249    0.176148    11.00000    0.11339    0.10476 =
         0.08567   -0.00904    0.05975   -0.03422
C81   1    0.316541    0.538942    0.235163    11.00000    0.09318    0.07165 =
         0.11175    0.00616    0.05831   -0.00182
C82   1    0.361488    0.530027    0.294211    11.00000    0.12133    0.09455 =
         0.13059    0.00767    0.06272    0.01399
AFIX  43
H82   2    0.390324    0.519677    0.293396    11.00000   -1.20000
AFIX   0
C83   1    0.364861    0.535330    0.348566    11.00000    0.17113    0.16436 =
         0.08028    0.01604    0.06782    0.04301
AFIX  43
H83   2    0.395350    0.527038    0.385156    11.00000   -1.20000
AFIX   0
C84   1    0.329308    0.551377    0.357462    11.00000    0.19854    0.21841 =
         0.08756    0.02584    0.06983    0.11417
AFIX  43
H84   2    0.335318    0.556220    0.398966    11.00000   -1.20000
AFIX   0
C85   1    0.282155    0.561059    0.303237    11.00000    0.13549    0.08615 =
         0.10093   -0.00371    0.07032   -0.00225
AFIX  43
H85   2    0.255462    0.572014    0.308020    11.00000   -1.20000
AFIX   0
C86   1    0.274314    0.554469    0.241064    11.00000    0.13114    0.07806 =
         0.10516   -0.01843    0.08228   -0.02916
C87   1    0.353946    0.515294    0.170681    11.00000    0.09882    0.09692 =
         0.10413   -0.00175    0.05980   -0.01846
C88   1    0.392071    0.535305    0.170319    11.00000    0.09382    0.07129 =
         0.10216    0.00657    0.05855   -0.00814
AFIX  43
H88   2    0.391546    0.561233    0.172942    11.00000   -1.20000
AFIX   0
C89   1    0.431172    0.518586    0.166227    11.00000    0.08254    0.05902 =
         0.10258    0.00912    0.05425   -0.00758
C90   1    0.433855    0.481146    0.164445    11.00000    0.10778    0.06123 =
         0.12882    0.02184    0.07402    0.01701
AFIX  43
H90   2    0.461170    0.469616    0.161690    11.00000   -1.20000
AFIX   0
C91   1    0.395022    0.459998    0.166800    11.00000    0.10115    0.06397 =
         0.14843    0.02260    0.07453    0.01381
C92   1    0.355577    0.477013    0.168016    11.00000    0.10646    0.07690 =
         0.13095    0.01365    0.05984   -0.01815
AFIX  43
H92   2    0.328482    0.462902    0.167056    11.00000   -1.20000
AFIX   0
C93   1   -0.040394    0.227808    0.157594    11.00000    0.09857    0.06140 =
         0.12460    0.00682    0.06097   -0.00868
AFIX  23
H93A  2   -0.007579    0.218859    0.193823    11.00000   -1.20000
H93B  2   -0.042350    0.219489    0.117739    11.00000   -1.20000
AFIX   0
C94   1   -0.086745    0.213025    0.161986    11.00000    0.08256    0.06976 =
         0.13493   -0.00452    0.04925   -0.01982
AFIX  23
H94A  2   -0.085489    0.222716    0.200719    11.00000   -1.20000
H94B  2   -0.119328    0.221478    0.124799    11.00000   -1.20000
AFIX   0
C95   1   -0.085938    0.172397    0.163978    11.00000    0.13019    0.09335 =
         0.18105   -0.02006    0.08788   -0.03449
AFIX  23
H95A  2   -0.052931    0.164246    0.200829    11.00000   -1.20000
H95B  2   -0.087093    0.163011    0.125131    11.00000   -1.20000
AFIX   0
 
C96   1   -0.130258    0.155857    0.168834    11.00000    0.15673
PART 19
AFIX  23
H96A  2   -0.162882    0.165609    0.133347   111.00000   -1.20000
H96B  2   -0.130130    0.129131    0.162182   111.00000   -1.20000
AFIX  23
 
PART 20
H96C  2   -0.120293    0.130007    0.181037  -111.00000   -1.20000
H96D  2   -0.128856    0.167729    0.206229  -111.00000   -1.20000
AFIX   0
 
PART 19
C97T  1   -0.131447    0.161650    0.227764   111.00000    0.15859
AFIX  23
H97A  2   -0.098212    0.152508    0.262981   111.00000   -1.20000
H97B  2   -0.131908    0.188433    0.233665   111.00000   -1.20000
AFIX   0
C98T  1   -0.171933    0.146174    0.236294   111.00000    0.15049
AFIX  33
H98A  2   -0.204578    0.158787    0.208522   111.00000   -1.20000
H98B  2   -0.163138    0.149131    0.280608   111.00000   -1.20000
H98C  2   -0.175612    0.120079    0.225552   111.00000   -1.20000
AFIX   0
PART 0
 
PART 20
C97S  1   -0.186341    0.154689    0.119840  -111.00000    0.19421
AFIX  23
H97C  2   -0.195908    0.137600    0.084076  -111.00000   -1.20000
H97D  2   -0.203735    0.178732    0.105901  -111.00000   -1.20000
AFIX   0
C98S  1   -0.184687    0.138481    0.177786  -111.00000    0.19472
AFIX  33
H98D  2   -0.177711    0.157877    0.208882  -111.00000   -1.20000
H98E  2   -0.157246    0.120023    0.196508  -111.00000   -1.20000
H98F  2   -0.218030    0.127009    0.165640  -111.00000   -1.20000
AFIX   0
PART 0
 
C99   1    0.467022    0.574587    0.154373    11.00000    0.10637    0.08539 =
         0.19063    0.01423    0.10157   -0.00894
AFIX  23
H99A  2    0.471558    0.587588    0.192520    11.00000   -1.20000
H99B  2    0.432691    0.580975    0.118059    11.00000   -1.20000
AFIX   0
 
C101  1    0.506116    0.620787    0.116011    11.00000    0.16974    0.18866 =
         0.26939    0.02639    0.15202   -0.02205
AFIX  23
H13C  2    0.509355    0.638777    0.148224    11.00000   -1.20000
H13B  2    0.471464    0.623619    0.077970    11.00000   -1.20000
AFIX   0
C102  1    0.548532    0.627947    0.098239    11.00000    0.18682
part 5
AFIX  23
H19A  2    0.540613    0.613583    0.059924    51.00000   -1.20000
H19B  2    0.582333    0.619536    0.133327    51.00000   -1.20000
AFIX  23
part 0
part 6
H19C  2    0.549926    0.654874    0.094758   -51.00000   -1.20000
H19D  2    0.581518    0.620816    0.136150   -51.00000   -1.20000
AFIX   0
part 0
part 5
C103  1    0.552312    0.669290    0.085230    51.00000    0.19052
AFIX  23
H30A  2    0.517183    0.679692    0.059478    51.00000   -1.20000
H30B  2    0.570259    0.682825    0.125888    51.00000   -1.20000
AFIX   0
C104  1    0.581704    0.673285    0.050353    51.00000    0.20852
AFIX  33
H31A  2    0.570282    0.654474    0.017321    51.00000   -1.20000
H31B  2    0.618781    0.670398    0.080225    51.00000   -1.20000
H31C  2    0.575213    0.697586    0.030771    51.00000   -1.20000
AFIX   0
part 0
part 6
C105  1    0.551202    0.612563    0.041861   -51.00000    0.21931
AFIX  23
H30C  2    0.563131    0.586832    0.050704   -51.00000   -1.20000
H30D  2    0.516185    0.612793    0.003919   -51.00000   -1.20000
AFIX   0
C106  1    0.587337    0.634350    0.028338   -51.00000    0.16831
AFIX  33
H31D  2    0.595355    0.620360   -0.000018   -51.00000   -1.20000
H31E  2    0.619343    0.639352    0.068205   -51.00000   -1.20000
H31F  2    0.570854    0.657530    0.008017   -51.00000   -1.20000
AFIX   0
part 0
part 2
C100  1    0.511627    0.585867    0.139760    11.00000    0.12042    0.07847 =
         0.30804    0.01853    0.11602   -0.02509
AFIX  23
H16C  2    0.545459    0.583935    0.179351    11.00000   -1.20000
H16B  2    0.511723    0.568360    0.108771    11.00000   -1.20000
AFIX   0
part 0
O4E   3    0.379546    0.224105    0.310863   -41.00000    0.18644
O5E   3    0.457229    0.266736    0.358959   -41.00000    0.16546
C2E   1    0.413528    0.235690    0.423176   -41.00000    0.24225
S1E   6    0.405936    0.254018    0.345254    11.00000    0.08613
F1E   5    0.411855    0.264969    0.453479    11.00000    0.28465
F2E   5    0.475397    0.280717    0.444953    41.00000    0.28880
F3E   5    0.461292    0.218991    0.455845    11.00000    0.24153
F4E   5    0.372457    0.214745    0.399811   -41.00000    0.14190
O1E   3    0.372494    0.224482    0.339748    41.00000    0.10634
O2E   3    0.438120    0.242918    0.326263    41.00000    0.14693
O3E   3    0.373326    0.283279    0.320575    11.00000    0.10162
C1E   1    0.442890    0.252744    0.432494    41.00000    0.23189
Part 3
S1F   6    0.168410    0.449679   -0.154229    21.00000    0.06351
F1F   5    0.153018    0.482005   -0.068368    21.00000    0.10604
F2F   5    0.232270    0.470238   -0.034103    21.00000    0.11470
F3F   5    0.180777    0.426997   -0.043465    21.00000    0.13966
O1F   3    0.180299    0.484561   -0.170354    21.00000    0.06790
O2F   3    0.204041    0.421588   -0.146158    21.00000    0.07241
O3F   3    0.116367    0.439423   -0.182780    21.00000    0.08755
C1F   1    0.184553    0.457283   -0.072659    21.00000    0.10183
Part 0
Part 4
S1K   6    0.170118    0.456042   -0.134585   -21.00000    0.08112
F1K   5    0.261018    0.477720   -0.046023   -21.00000    0.13428
F2K   5    0.220909    0.439792   -0.020516   -21.00000    0.12163
F3K   5    0.251246    0.421658   -0.082120   -21.00000    0.17848
O1K   3    0.142421    0.481220   -0.116709   -21.00000    0.13819
O2K   3    0.145122    0.421335   -0.154178   -21.00000    0.14411
O3K   3    0.175351    0.474701   -0.184106   -21.00000    0.10343
C1K   1    0.233458    0.448162   -0.062759   -21.00000    0.13035
Part 0
 
part 10
C1G   1    0.203550    0.660808   -0.078014   -41.00000    0.11666    0.15706 =
         0.19360    0.00512    0.08007    0.01579
C2G   1    0.161030    0.682540   -0.092044   -41.00000    0.11982    0.07610 =
         0.16896   -0.00983    0.06696   -0.00703
AFIX  43
H2G   2    0.143247    0.694491   -0.132031   -41.00000   -1.20000
AFIX   0
C3G   1    0.144007    0.687183   -0.049273   -41.00000    0.12849    0.03878 =
         0.19309   -0.00623    0.08628   -0.01650
AFIX  43
H3G   2    0.114211    0.701614   -0.060369   -41.00000   -1.20000
AFIX   0
C4G   1    0.170418    0.670774    0.009893   -41.00000    0.12072    0.11723 =
         0.15835   -0.03413    0.06942   -0.02779
C5G   1    0.213834    0.648658    0.026598   -41.00000    0.12857    0.19182 =
         0.17705    0.01979    0.05800    0.01541
AFIX  43
H5G   2    0.229916    0.635297    0.065275   -41.00000   -1.20000
AFIX   0
C6G   1    0.232901    0.646985   -0.016606   -41.00000    0.11996    0.22456 =
         0.19820    0.01382    0.06796    0.05573
AFIX  43
H6G   2    0.265782    0.636395   -0.003491   -41.00000   -1.20000
AFIX   0
C7G   1    0.221582    0.657264   -0.123049   -41.00000    0.13486    0.22549 =
         0.19909   -0.05665    0.08761   -0.01669
AFIX  33
H7G   2    0.227594    0.631372   -0.127730   -41.00000   -1.20000
H8G   2    0.253919    0.670931   -0.107635   -41.00000   -1.20000
 
H9G   2    0.195429    0.667093   -0.164242   -41.00000   -1.20000
AFIX   0
C8G   1    0.149467    0.676957    0.050841   -41.00000    0.16399    0.23308 =
         0.23410   -0.04666    0.14431   -0.09897
AFIX  33
H10G  2    0.138365    0.653590    0.059896   -41.00000   -1.20000
H11G  2    0.119745    0.693505    0.029944   -41.00000   -1.20000
H12G  2    0.175987    0.687997    0.090638   -41.00000   -1.20000
AFIX   0
part 0
PART 15
C1H   1    0.388071    0.619465   -0.040273    31.00000    0.10475
C2H   1    0.365261    0.615143   -0.002346    31.00000    0.09719
AFIX  43
H2H   2    0.362543    0.635025    0.020976    31.00000   -1.20000
AFIX   0
C3H   1    0.346528    0.579947   -0.000364    31.00000    0.08418
AFIX  43
H3H   2    0.329440    0.576622    0.023327    31.00000   -1.20000
AFIX   0
C4H   1    0.352036    0.550174   -0.031458    31.00000    0.08633
C5H   1    0.374807    0.554859   -0.070723    31.00000    0.10168
AFIX  43
H5H   2    0.376342    0.535175   -0.095235    31.00000   -1.20000
AFIX   0
C6H   1    0.394660    0.589315   -0.071754    31.00000    0.10668
AFIX  43
H6H   2    0.412927    0.592499   -0.094057    31.00000   -1.20000
AFIX   0
C7H   1    0.410147    0.654686   -0.041801    31.00000    0.13407
AFIX  33
H7H   2    0.393474    0.674104   -0.030644    31.00000   -1.20000
H8H   2    0.404496    0.659106   -0.084528    31.00000   -1.20000
H9H   2    0.447342    0.654575   -0.011258    31.00000   -1.20000
AFIX   0
C8H   1    0.332597    0.514331   -0.027048    31.00000    0.09472
AFIX  33
H10H  2    0.305174    0.517379   -0.016486    31.00000   -1.20000
H11H  2    0.360855    0.499897    0.006132    31.00000   -1.20000
H12H  2    0.318694    0.501624   -0.067825    31.00000   -1.20000
AFIX   0
PART 0
 
PART -16
SAME 0.01 0.01 C1H > C8H
C1Q   1    0.397463    0.523194   -0.003329   -30.50000    0.08371
C2Q   1    0.431798    0.493568    0.020332   -30.50000    0.08777
AFIX  43
H2Q   2    0.427294    0.474374    0.043461   -30.50000   -1.20000
AFIX   0
C3Q   1    0.473400    0.493495    0.008284   -30.50000    0.09906
AFIX  43
H3Q   2    0.494467    0.472257    0.018738   -30.50000   -1.20000
AFIX   0
C4Q   1    0.484688    0.523031   -0.018062   -30.50000    0.07663
C5Q   1    0.449228    0.553303   -0.042543   -30.50000    0.11998
AFIX  43
H5Q   2    0.453379    0.572191   -0.066457   -30.50000   -1.20000
AFIX   0
C6Q   1    0.408437    0.553970   -0.029928   -30.50000    0.11613
AFIX  43
H6Q   2    0.387801    0.575373   -0.039339   -30.50000   -1.20000
AFIX   0
C7Q   1    0.349638    0.522242   -0.001638   -30.50000    0.11921
AFIX  33
H7Q   2    0.321760    0.512863   -0.042121   -30.50000   -1.20000
H8Q   2    0.340978    0.547018    0.005437   -30.50000   -1.20000
H9Q   2    0.353858    0.506201    0.032914   -30.50000   -1.20000
AFIX   0
C8Q   1    0.526446    0.520590   -0.032712   -30.50000    0.08998
AFIX  33
H10Q  2    0.513006    0.510271   -0.075280   -30.50000   -1.20000
H11Q  2    0.553930    0.504774   -0.001518   -30.50000   -1.20000
H12Q  2    0.540399    0.545090   -0.031159   -30.50000   -1.20000
PART 0
 
AFIX   0
HKLF 4
 
REM  130628
REM R1 =  0.1276 for    8738 Fo > 4sig(Fo)  and  0.1988 for all   17265 data
REM   1333 parameters refined using    397 restraints
 
END  
     
WGHT      0.2000      0.0000 

REM Instructions for potential hydrogen bonds
EQIV $1 -x, -y+1, -z
HTAB C62 O1K_$1

REM Highest difference peak  1.446,  deepest hole -0.715,  1-sigma level  0.115
Q1    1   0.0319  0.5021  0.2914  11.00000  0.05    1.45
Q2    1   0.3305  0.5026  0.2056  11.00000  0.05    1.36
Q3    1   0.4930  0.2999  0.1999  11.00000  0.05    1.31
Q4    1   0.1314  0.3005  0.2063  11.00000  0.05    1.29
Q5    1   0.7500  0.2500  0.0000  10.50000  0.05    1.07
Q6    1   0.4198  0.2235  0.3238  11.00000  0.05    0.99
Q7    1   0.7794  0.2115 -0.0101  11.00000  0.05    0.78
Q8    1   0.8104  0.2151 -0.0119  11.00000  0.05    0.74
Q9    1   0.2124  0.5026  0.2898  11.00000  0.05    0.73
Q10   1   0.1314  0.5021  0.1502  11.00000  0.05    0.71
Q11   1   0.4684  0.2781  0.3929  11.00000  0.05    0.70
Q12   1   0.4313  0.2546  0.3732  11.00000  0.05    0.69
Q13   1   0.3208  0.3009  0.3028  11.00000  0.05    0.68
Q14   1   0.2892  0.3012  0.1432  11.00000  0.05    0.67
Q15   1  -0.0520  0.2992  0.2081  11.00000  0.05    0.66
Q16   1   0.9922  0.0021  0.2922  11.00000  0.05    0.65
Q17   1   0.2284  0.1955  0.2104  11.00000  0.05    0.63
Q18   1   0.2296  0.3381  0.1777  11.00000  0.05    0.62
Q19   1   0.4294  0.2921  0.4404  11.00000  0.05    0.61
Q20   1   0.2209  0.6721 -0.0203  11.00000  0.05    0.59
Q21   1   0.1770  0.4994 -0.0555  11.00000  0.05    0.57
;

loop_
_symmetry_equiv_pos_site_id
_space_group_symop_operation_xyz
1 +X,+Y,+Z
2 -X,+Y,1/2-Z
3 -X,-Y,-Z
4 +X,-Y,1/2+Z
5 1/2+X,1/2+Y,+Z
6 1/2-X,1/2+Y,1/2-Z
7 1/2-X,1/2-Y,-Z
8 1/2+X,1/2-Y,1/2+Z

loop_
_atom_site_label
_atom_site_type_symbol
_atom_site_fract_x
_atom_site_fract_y
_atom_site_fract_z
_atom_site_U_iso_or_equiv
_atom_site_adp_type
_atom_site_occupancy
_atom_site_site_symmetry_multiplicity
_atom_site_calc_flag
C1B C 0.1399(16) 0.4406(10) 0.095(2) 0.118(11) Uiso 0.54(2) 8 d
C2B C 0.1964(13) 0.4535(9) 0.1265(16) 0.116(10) Uiso 0.54(2) 8 d
H2B H 0.2076 0.46105 0.09805 0.1397 Uiso 0.54(2) 8 d
C3B C 0.2382(17) 0.4561(10) 0.1988(17) 0.129(11) Uiso 0.54(2) 8 d
H3B H 0.27301 0.46 0.20924 0.1545 Uiso 0.54(2) 8 d
C4B C 0.2280(18) 0.4530(11) 0.250(2) 0.117(14) Uiso 0.54(2) 8 d
C5B C 0.1692(10) 0.4389(7) 0.2129(12) 0.083(7) Uiso 0.54(2) 8 d
H5B H 0.15625 0.43156 0.23977 0.1000 Uiso 0.54(2) 8 d
C6B C 0.1374(13) 0.4359(9) 0.1550(14) 0.108(9) Uiso 0.54(2) 8 d
H6B H 0.10402 0.42895 0.14689 0.1296 Uiso 0.54(2) 8 d
C7B C 0.1078(16) 0.4377(11) 0.0322(18) 0.143(12) Uiso 0.54(2) 8 d
H7B H 0.09914 0.46216 0.01327 0.1710 Uiso 0.54(2) 8 d
H8B H 0.07613 0.42505 0.02409 0.1710 Uiso 0.54(2) 8 d
H9B H 0.12478 0.42367 0.0134 0.1710 Uiso 0.54(2) 8 d
C8B C 0.2555(14) 0.4529(10) 0.3088(17) 0.130(12) Uiso 0.54(2) 8 d
H10B H 0.2647 0.47811 0.32412 0.1566 Uiso 0.54(2) 8 d
H11B H 0.28707 0.43881 0.32112 0.1566 Uiso 0.54(2) 8 d
H12B H 0.23645 0.44169 0.3276 0.1566 Uiso 0.54(2) 8 d
C1P C 0.1615(12) 0.4444(7) 0.1249(14) 0.062(7) Uiso 0.46(2) 8 d
C2P C 0.2044(12) 0.4679(8) 0.1710(15) 0.080(8) Uiso 0.46(2) 8 d
H2P H 0.22071 0.48698 0.1609 0.0962 Uiso 0.46(2) 8 d
C3P C 0.2152(15) 0.4582(10) 0.225(2) 0.088(12) Uiso 0.46(2) 8 d
H3P H 0.24096 0.47469 0.2535 0.1058 Uiso 0.46(2) 8 d
C4P C 0.2071(13) 0.4365(8) 0.2581(15) 0.085(9) Uiso 0.46(2) 8 d
C5P C 0.1719(12) 0.4130(10) 0.2189(14) 0.093(9) Uiso 0.46(2) 8 d
H5P H 0.16202 0.39293 0.23538 0.1114 Uiso 0.46(2) 8 d
C6P C 0.1497(14) 0.4176(11) 0.1547(16) 0.101(10) Uiso 0.46(2) 8 d
H6P H 0.12382 0.40049 0.12838 0.1216 Uiso 0.46(2) 8 d
C7P C 0.1379(15) 0.4501(10) 0.0614(19) 0.102(10) Uiso 0.46(2) 8 d
H7P H 0.14742 0.4744 0.05331 0.1222 Uiso 0.46(2) 8 d
H8P H 0.10036 0.44885 0.04316 0.1222 Uiso 0.46(2) 8 d
H9P H 0.14901 0.43138 0.042 0.1222 Uiso 0.46(2) 8 d
C8P C 0.2331(14) 0.4325(10) 0.3293(16) 0.113(11) Uiso 0.46(2) 8 d
H10P H 0.25574 0.45356 0.34971 0.1351 Uiso 0.46(2) 8 d
H11P H 0.25363 0.40996 0.34237 0.1351 Uiso 0.46(2) 8 d
H12P H 0.20674 0.43136 0.34202 0.1351 Uiso 0.46(2) 8 d
C1A C 0.2042(14) 0.3531(8) 0.1579(16) 0.108(10) Uiso 0.483(17) 8 d
H1A H 0.16915 0.34814 0.12716 0.1296 Uiso 0.483(17) 8 d
C2A C 0.2172(10) 0.3512(8) 0.2174(13) 0.099(9) Uiso 0.483(17) 8 d
H2A H 0.19127 0.35277 0.22908 0.1188 Uiso 0.483(17) 8 d
C3A C 0.2668(10) 0.3469(7) 0.2624(11) 0.080(7) Uiso 0.483(17) 8 d
C4A C 0.3010(13) 0.3610(9) 0.2515(16) 0.115(10) Uiso 0.483(17) 8 d
H4A H 0.33322 0.36888 0.28591 0.1382 Uiso 0.483(17) 8 d
C5A C 0.2904(11) 0.3649(7) 0.1843(12) 0.089(8) Uiso 0.483(17) 8 d
H5A H 0.317 0.36922 0.1746 0.1069 Uiso 0.483(17) 8 d
C6A C 0.2371(10) 0.3617(4) 0.1363(12) 0.076(7) Uiso 0.483(17) 8 d
C7A C 0.2335(13) 0.3688(7) 0.0774(14) 0.104(9) Uiso 0.483(17) 8 d
H7A H 0.23008 0.39518 0.06925 0.1249 Uiso 0.483(17) 8 d
H8A H 0.20318 0.3562 0.04364 0.1249 Uiso 0.483(17) 8 d
H9A H 0.26476 0.35986 0.07813 0.1249 Uiso 0.483(17) 8 d
C8A C 0.2797(14) 0.3406(10) 0.3270(12) 0.138(13) Uiso 0.483(17) 8 d
H10A H 0.28821 0.36398 0.34993 0.1651 Uiso 0.483(17) 8 d
H11A H 0.30946 0.32413 0.34761 0.1651 Uiso 0.483(17) 8 d
H12A H 0.25004 0.3295 0.3276 0.1651 Uiso 0.483(17) 8 d
C1J C 0.2104(11) 0.3342(8) 0.1431(14) 0.165(10) Uiso 0.517(17) 8 d
H1J H 0.18413 0.31604 0.12828 0.1982 Uiso 0.517(17) 8 d
C2J C 0.2433(13) 0.3390(8) 0.2079(13) 0.153(10) Uiso 0.517(17) 8 d
H2J H 0.23949 0.32421 0.23734 0.1833 Uiso 0.517(17) 8 d
C3J C 0.2818(11) 0.3656(9) 0.2295(10) 0.163(10) Uiso 0.517(17) 8 d
C4J C 0.2873(11) 0.3873(8) 0.1864(14) 0.164(10) Uiso 0.517(17) 8 d
H4J H 0.3136 0.40543 0.20123 0.1967 Uiso 0.517(17) 8 d
C5J C 0.2544(12) 0.3824(7) 0.1216(13) 0.166(10) Uiso 0.517(17) 8 d
H5J H 0.25824 0.39727 0.09217 0.1996 Uiso 0.517(17) 8 d
C6J C 0.2160(11) 0.3559(8) 0.1000(10) 0.163(10) Uiso 0.517(17) 8 d
C7J C 0.1912(18) 0.3510(13) 0.0363(13) 0.204(16) Uiso 0.517(17) 8 d
H7J H 0.1677 0.3716 0.01535 0.2443 Uiso 0.517(17) 8 d
H8J H 0.17132 0.32817 0.02535 0.2443 Uiso 0.517(17) 8 d
H9J H 0.2166 0.34969 0.02212 0.2443 Uiso 0.517(17) 8 d
C8J C 0.3174(16) 0.3675(13) 0.2990(13) 0.175(14) Uiso 0.517(17) 8 d
H10J H 0.30592 0.38679 0.31712 0.2100 Uiso 0.517(17) 8 d
H11J H 0.35243 0.37304 0.30756 0.2100 Uiso 0.517(17) 8 d
H12J H 0.3175 0.34394 0.31831 0.2100 Uiso 0.517(17) 8 d
Ag1 Ag 0.31005(4) 0.30017(2) 0.20005(5) 0.0907(4) Uani 1 8 d
Ag2 Ag 0.14788(4) 0.50255(2) 0.20803(5) 0.0785(4) Uani 1 8 d
O1 O -0.0426(3) 0.26614(19) 0.1588(4) 0.086(2) Uani 1 8 d
O2 O 0.4709(4) 0.5366(2) 0.1646(5) 0.090(3) Uani 1 8 d
N1 N 0.2931(4) 0.2385(2) 0.1718(4) 0.073(2) Uani 1 8 d
N2 N 0.3706(4) 0.2803(2) 0.1740(4) 0.070(2) Uani 1 8 d
N3 N 0.0652(4) 0.5239(2) 0.1732(5) 0.072(2) Uani 1 8 d
N4 N 0.1480(4) 0.5646(2) 0.1866(4) 0.070(2) Uani 1 8 d
C1 C 0.4014(7) 0.3416(4) 0.1717(8) 0.107(5) Uani 1 8 d
C2 C 0.4235(5) 0.3607(3) 0.2277(7) 0.082(3) Uani 1 8 d
C3 C 0.4452(6) 0.3426(4) 0.2865(8) 0.104(4) Uani 1 8 d
H3 H 0.44328 0.31663 0.28775 0.1242 Uiso 1 8 d
C4 C 0.4698(7) 0.3626(4) 0.3432(8) 0.115(5) Uani 1 8 d
H4 H 0.48584 0.3501 0.38279 0.1385 Uiso 1 8 d
C5 C 0.4709(8) 0.4018(4) 0.3417(8) 0.129(6) Uani 1 8 d
H5 H 0.4876 0.41553 0.37995 0.1548 Uiso 1 8 d
C6 C 0.4470(6) 0.4191(4) 0.2833(8) 0.103(4) Uani 1 8 d
H6 H 0.44678 0.44509 0.28257 0.1232 Uiso 1 8 d
C7 C 0.4230(5) 0.4003(3) 0.2250(7) 0.086(3) Uani 1 8 d
C8 C 0.3975(6) 0.4191(4) 0.1659(8) 0.102(4) Uani 1 8 d
C9Z C 0.3954(13) 0.3960(6) 0.1127(12) 0.071(11) Uiso 0.286(16) 8 d
C10Z C 0.3821(16) 0.4150(6) 0.0572(16) 0.14(2) Uiso 0.286(16) 8 d
H10Z H 0.38175 0.44105 0.05721 0.1673 Uiso 0.286(16) 8 d
C11Z C 0.3692(15) 0.3961(10) 0.0017(12) 0.112(17) Uiso 0.286(16) 8 d
H11Z H 0.36002 0.40914 -0.03624 0.1346 Uiso 0.286(16) 8 d
C12Z C 0.3696(16) 0.3580(10) 0.0017(12) 0.15(3) Uiso 0.286(16) 8 d
H12Z H 0.3608 0.34509 -0.03622 0.1854 Uiso 0.286(16) 8 d
C13Z C 0.3830(15) 0.3389(6) 0.0572(14) 0.126(19) Uiso 0.286(16) 8 d
H13Z H 0.38331 0.31295 0.05725 0.1515 Uiso 0.286(16) 8 d
C14Z C 0.3959(12) 0.3579(6) 0.1128(11) 0.048(8) Uiso 0.286(16) 8 d
C9 C 0.3683(9) 0.4007(6) 0.1116(10) 0.095(6) Uiso 0.714(16) 8 d
C10 C 0.3378(8) 0.4164(6) 0.0481(9) 0.094(6) Uiso 0.714(16) 8 d
H10 H 0.33561 0.4423 0.04563 0.1134 Uiso 0.714(16) 8 d
C11 C 0.3147(10) 0.3997(7) -0.0026(13) 0.128(8) Uiso 0.714(16) 8 d
H11 H 0.29457 0.41271 -0.04113 0.1541 Uiso 0.714(16) 8 d
C12 C 0.3185(10) 0.3587(7) -0.0029(12) 0.129(8) Uiso 0.714(16) 8 d
H12 H 0.30333 0.34602 -0.04223 0.1548 Uiso 0.714(16) 8 d
C13 C 0.3443(11) 0.3389(8) 0.0541(13) 0.140(9) Uiso 0.714(16) 8 d
H13 H 0.34547 0.31288 0.05515 0.1676 Uiso 0.714(16) 8 d
C14 C 0.3692(9) 0.3611(6) 0.1118(10) 0.100(6) Uiso 0.714(16) 8 d
C15 C 0.4074(6) 0.3003(4) 0.1716(7) 0.098(4) Uani 1 8 d
C16 C 0.4476(6) 0.2832(5) 0.1711(8) 0.114(5) Uani 1 8 d
H16 H 0.47378 0.29781 0.17077 0.1366 Uiso 1 8 d
C17 C 0.4524(7) 0.2456(5) 0.1709(7) 0.108(5) Uani 1 8 d
H17 H 0.48081 0.23436 0.17036 0.1296 Uiso 1 8 d
C18 C 0.4157(5) 0.2263(4) 0.1716(6) 0.078(3) Uani 1 8 d
C19 C 0.3736(5) 0.2435(3) 0.1723(5) 0.075(3) Uani 1 8 d
C20 C 0.4161(6) 0.1864(4) 0.1701(6) 0.089(4) Uani 1 8 d
H20 H 0.4451 0.1744 0.17209 0.1073 Uiso 1 8 d
C21 C 0.3769(7) 0.1656(4) 0.1661(7) 0.105(5) Uani 1 8 d
H21 H 0.37732 0.13973 0.16254 0.1264 Uiso 1 8 d
C22 C 0.3324(5) 0.2211(3) 0.1704(5) 0.069(3) Uani 1 8 d
C23A C 0.3355(5) 0.1836(3) 0.1672(6) 0.083(3) Uani 1 8 d
C24A C 0.2928(8) 0.1634(4) 0.1638(7) 0.116(5) Uani 1 8 d
H24 H 0.29235 0.13743 0.1614 0.1386 Uiso 1 8 d
C25A C 0.2530(6) 0.1817(4) 0.1640(7) 0.108(5) Uani 1 8 d
H25 H 0.22436 0.1687 0.16124 0.1299 Uiso 1 8 d
C26A C 0.2553(6) 0.2190(4) 0.1682(6) 0.086(3) Uani 1 8 d
C27 C 0.2107(5) 0.2408(4) 0.1657(6) 0.088(4) Uani 1 8 d
C28 C 0.2087(5) 0.2452(3) 0.2210(5) 0.076(3) Uani 1 8 d
C29 C 0.2502(6) 0.2335(4) 0.2819(6) 0.098(4) Uani 1 8 d
H29 H 0.28062 0.22194 0.28733 0.1176 Uiso 1 8 d
C30 C 0.2410(10) 0.2410(6) 0.3352(7) 0.149(7) Uani 1 8 d
H30 H 0.26698 0.23267 0.37571 0.1784 Uiso 1 8 d
C31 C 0.2028(9) 0.2571(7) 0.3335(9) 0.149(7) Uani 1 8 d
H31 H 0.20201 0.2616 0.37144 0.1784 Uiso 1 8 d
C32 C 0.1624(7) 0.2679(4) 0.2756(7) 0.110(4) Uani 1 8 d
H32 H 0.13344 0.27969 0.27396 0.1323 Uiso 1 8 d
C33 C 0.1628(5) 0.2617(4) 0.2167(6) 0.081(3) Uani 1 8 d
C34 C 0.1230(5) 0.2728(3) 0.1605(6) 0.074(3) Uani 1 8 d
C35 C 0.1284(5) 0.2719(4) 0.1043(5) 0.090(6) Uiso 0.699(18) 8 d
C36 C 0.0900(4) 0.2860(4) 0.0467(6) 0.076(5) Uiso 0.699(18) 8 d
H36 H 0.05996 0.29674 0.04379 0.0918 Uiso 0.699(18) 8 d
C37 C 0.0957(5) 0.2843(4) -0.0065(5) 0.117(7) Uiso 0.699(18) 8 d
H37 H 0.06949 0.29396 -0.04586 0.1404 Uiso 0.699(18) 8 d
C38 C 0.1397(5) 0.2686(4) -0.0023(5) 0.095(6) Uiso 0.699(18) 8 d
H38 H 0.14356 0.26746 -0.03866 0.1141 Uiso 0.699(18) 8 d
C39 C 0.1780(4) 0.2545(4) 0.0553(6) 0.094(6) Uiso 0.699(18) 8 d
H39 H 0.2081 0.24375 0.0582 0.1134 Uiso 0.699(18) 8 d
C40 C 0.1724(4) 0.2562(4) 0.1085(5) 0.076(5) Uiso 0.699(18) 8 d
C35R C 0.1203(17) 0.2576(12) 0.103(2) 0.082(12) Uiso 0.301(18) 8 d
C36R C 0.0773(14) 0.2672(10) 0.0411(18) 0.071(10) Uiso 0.301(18) 8 d
H36R H 0.04894 0.28 0.03916 0.0849 Uiso 0.301(18) 8 d
C37R C 0.0756(19) 0.2589(12) -0.013(2) 0.101(15) Uiso 0.301(18) 8 d
H37R H 0.04813 0.26612 -0.05312 0.1206 Uiso 0.301(18) 8 d
C38R C 0.117(3) 0.2390(16) -0.005(3) 0.15(2) Uiso 0.301(18) 8 d
H38R H 0.1135 0.22998 -0.04316 0.1764 Uiso 0.301(18) 8 d
C39R C 0.159(2) 0.2302(12) 0.043(2) 0.097(14) Uiso 0.301(18) 8 d
H39R H 0.18638 0.21851 0.04054 0.1169 Uiso 0.301(18) 8 d
C40R C 0.1626(15) 0.2394(11) 0.1026(18) 0.069(10) Uiso 0.301(18) 8 d
C41 C 0.0772(5) 0.2912(4) 0.1568(6) 0.081(3) Uani 1 8 d
C42 C 0.0378(5) 0.2687(3) 0.1568(6) 0.083(3) Uani 1 8 d
H42 H 0.04002 0.24275 0.15648 0.0991 Uiso 1 8 d
C43 C -0.0040(5) 0.2857(3) 0.1572(6) 0.076(3) Uani 1 8 d
C44 C -0.0071(5) 0.3234(3) 0.1575(6) 0.077(3) Uani 1 8 d
H44 H -0.03519 0.33455 0.15901 0.0926 Uiso 1 8 d
C45 C 0.0293(5) 0.3446(3) 0.1556(6) 0.074(3) Uani 1 8 d
C46 C 0.0720(5) 0.3287(3) 0.1561(5) 0.077(3) Uani 1 8 d
H46 H 0.0977 0.34393 0.15593 0.0929 Uiso 1 8 d
C47 C 0.0268(5) 0.4641(3) 0.1612(6) 0.078(3) Uani 1 8 d
C48 C 0.0509(5) 0.4441(3) 0.2177(6) 0.071(3) Uani 1 8 d
C49 C 0.0754(5) 0.4613(4) 0.2779(7) 0.083(3) Uani 1 8 d
H49 H 0.07512 0.48722 0.28004 0.0996 Uiso 1 8 d
C50 C 0.0988(5) 0.4422(4) 0.3312(7) 0.091(4) Uani 1 8 d
H50 H 0.11605 0.45493 0.37051 0.1097 Uiso 1 8 d
C51 C 0.0988(5) 0.4040(4) 0.3316(6) 0.085(3) Uani 1 8 d
H51 H 0.11425 0.3911 0.37074 0.1024 Uiso 1 8 d
C52 C 0.0766(5) 0.3853(3) 0.2754(6) 0.080(3) Uani 1 8 d
H52 H 0.07758 0.35926 0.27574 0.0955 Uiso 1 8 d
C53 C 0.0522(5) 0.4042(3) 0.2168(5) 0.073(3) Uani 1 8 d
C54 C 0.0284(5) 0.3859(3) 0.1578(6) 0.075(3) Uani 1 8 d
C55 C 0.0054(5) 0.4061(3) 0.1008(6) 0.079(3) Uani 1 8 d
C56 C -0.0193(6) 0.3884(4) 0.0384(6) 0.092(4) Uani 1 8 d
H56 H -0.02057 0.3624 0.03569 0.1105 Uiso 1 8 d
C57 C -0.0396(6) 0.4079(3) -0.0140(6) 0.092(4) Uani 1 8 d
H57 H -0.05441 0.39557 -0.05362 0.1103 Uiso 1 8 d
C58 C -0.0402(6) 0.4468(4) -0.0137(7) 0.100(4) Uani 1 8 d
H58 H -0.05449 0.46014 -0.05228 0.1194 Uiso 1 8 d
C59 C -0.0201(6) 0.4645(3) 0.0426(6) 0.092(4) Uani 1 8 d
H59 H -0.02155 0.49046 0.04272 0.1098 Uiso 1 8 d
C60 C 0.0036(5) 0.4452(3) 0.1025(6) 0.083(3) Uani 1 8 d
C61 C 0.0240(5) 0.5044(3) 0.1612(6) 0.076(3) Uani 1 8 d
C62 C -0.0221(7) 0.5233(5) 0.1512(8) 0.113(5) Uani 1 8 d
H62 H -0.05171 0.50938 0.14298 0.1361 Uiso 1 8 d
C63 C -0.0240(6) 0.5588(4) 0.1532(8) 0.105(5) Uani 1 8 d
H63 H -0.0547 0.57055 0.14667 0.1266 Uiso 1 8 d
C64 C 0.0175(6) 0.5791(4) 0.1646(7) 0.097(4) Uani 1 8 d
C65 C 0.0625(4) 0.5614(3) 0.1740(6) 0.065(3) Uani 1 8 d
C66 C 0.0168(6) 0.6194(4) 0.1660(9) 0.120(6) Uani 1 8 d
H66 H -0.01303 0.63195 0.16049 0.1443 Uiso 1 8 d
C67 C 0.0573(7) 0.6380(4) 0.1748(8) 0.119(5) Uani 1 8 d
H67 H 0.05569 0.66394 0.17527 0.1429 Uiso 1 8 d
C68 C 0.1051(5) 0.5822(3) 0.1820(6) 0.073(3) Uani 1 8 d
C69 C 0.1042(5) 0.6213(3) 0.1839(6) 0.079(3) Uani 1 8 d
C70 C 0.1477(8) 0.6397(4) 0.1892(7) 0.111(5) Uani 1 8 d
H70 H 0.14855 0.66571 0.19084 0.1326 Uiso 1 8 d
C71 C 0.1883(6) 0.6216(4) 0.1920(7) 0.103(4) Uani 1 8 d
H71 H 0.21726 0.63428 0.19526 0.1240 Uiso 1 8 d
C72 C 0.1858(6) 0.5843(4) 0.1899(6) 0.093(4) Uani 1 8 d
C73 C 0.2287(5) 0.5644(4) 0.1861(6) 0.087(4) Uani 1 8 d
C74 C 0.2230(6) 0.5603(5) 0.1280(8) 0.121(5) Uani 1 8 d
C75 C 0.1761(7) 0.5693(7) 0.0694(8) 0.168(9) Uani 1 8 d
H75 H 0.14702 0.57758 0.07191 0.2017 Uiso 1 8 d
C76 C 0.1716(8) 0.5664(9) 0.0120(9) 0.222(14) Uani 1 8 d
H76 H 0.141 0.57415 -0.02493 0.2670 Uiso 1 8 d
C77 C 0.2142(10) 0.5512(9) 0.0075(10) 0.223(15) Uani 1 8 d
H77 H 0.21195 0.54974 -0.03279 0.2672 Uiso 1 8 d
C78 C 0.2565(7) 0.5392(7) 0.0584(8) 0.155(8) Uani 1 8 d
H78 H 0.28176 0.52663 0.05284 0.1864 Uiso 1 8 d
C79 C 0.2659(7) 0.5445(5) 0.1236(9) 0.121(5) Uani 1 8 d
C80 C 0.3091(7) 0.5333(4) 0.1762(7) 0.097(4) Uani 1 8 d
C81 C 0.3165(6) 0.5389(3) 0.2352(8) 0.089(4) Uani 1 8 d
C82 C 0.3615(7) 0.5300(4) 0.2942(9) 0.116(5) Uani 1 8 d
H82 H 0.39032 0.51968 0.2934 0.1388 Uiso 1 8 d
C83 C 0.3649(8) 0.5353(6) 0.3486(8) 0.136(7) Uani 1 8 d
H83 H 0.39535 0.52704 0.38516 0.1637 Uiso 1 8 d
C84 C 0.3293(10) 0.5514(6) 0.3575(9) 0.169(10) Uani 1 8 d
H84 H 0.33532 0.55622 0.39897 0.2027 Uiso 1 8 d
C85 C 0.2822(7) 0.5611(4) 0.3032(7) 0.103(4) Uani 1 8 d
H85 H 0.25546 0.57201 0.30802 0.1231 Uiso 1 8 d
C86 C 0.2743(6) 0.5545(4) 0.2411(7) 0.094(4) Uani 1 8 d
C87 C 0.3539(6) 0.5153(4) 0.1707(7) 0.096(4) Uani 1 8 d
C88 C 0.3921(5) 0.5353(3) 0.1703(6) 0.085(3) Uani 1 8 d
H88 H 0.39155 0.56123 0.17294 0.1018 Uiso 1 8 d
C89 C 0.4312(5) 0.5186(3) 0.1662(6) 0.078(3) Uani 1 8 d
C90 C 0.4339(5) 0.4812(3) 0.1645(7) 0.093(4) Uani 1 8 d
H90 H 0.46117 0.46962 0.16169 0.1112 Uiso 1 8 d
C91 C 0.3950(6) 0.4600(3) 0.1668(8) 0.099(4) Uani 1 8 d
C92 C 0.3556(6) 0.4770(4) 0.1680(7) 0.105(4) Uani 1 8 d
H92 H 0.32848 0.4629 0.16706 0.1255 Uiso 1 8 d
C93 C -0.0404(6) 0.2278(3) 0.1576(7) 0.093(4) Uani 1 8 d
H93A H -0.00758 0.21886 0.19382 0.1111 Uiso 1 8 d
H93B H -0.04235 0.21949 0.11774 0.1111 Uiso 1 8 d
C94 C -0.0867(5) 0.2130(3) 0.1620(8) 0.098(4) Uani 1 8 d
H94A H -0.08549 0.22272 0.20072 0.1177 Uiso 1 8 d
H94B H -0.11933 0.22148 0.1248 0.1177 Uiso 1 8 d
C95 C -0.0859(7) 0.1724(4) 0.1640(10) 0.130(5) Uani 1 8 d
H95A H -0.05293 0.16425 0.20083 0.1565 Uiso 1 8 d
H95B H -0.08709 0.16301 0.12513 0.1565 Uiso 1 8 d
C96 C -0.1303(9) 0.1559(6) 0.1688(10) 0.157(7) Uiso 1 8 d
H96A H -0.16288 0.16561 0.13335 0.1881 Uiso 0.72(3) 8 d
H96B H -0.13013 0.12913 0.16218 0.1881 Uiso 0.72(3) 8 d
H96C H -0.12029 0.13001 0.18104 0.1881 Uiso 0.28(3) 8 d
H96D H -0.12886 0.16773 0.20623 0.1881 Uiso 0.28(3) 8 d
C97T C -0.1315(11) 0.1616(8) 0.2278(12) 0.159(10) Uiso 0.72(3) 8 d
H97A H -0.09821 0.15251 0.26298 0.1903 Uiso 0.72(3) 8 d
H97B H -0.13191 0.18843 0.23367 0.1903 Uiso 0.72(3) 8 d
C98T C -0.1719(10) 0.1462(7) 0.2363(15) 0.150(10) Uiso 0.72(3) 8 d
H98A H -0.20458 0.15879 0.20852 0.1806 Uiso 0.72(3) 8 d
H98B H -0.16314 0.14913 0.28061 0.1806 Uiso 0.72(3) 8 d
H98C H -0.17561 0.12008 0.22555 0.1806 Uiso 0.72(3) 8 d
C97S C -0.1863(14) 0.155(3) 0.120(3) 0.19(2) Uiso 0.28(3) 8 d
H97C H -0.19591 0.1376 0.08408 0.2330 Uiso 0.28(3) 8 d
H97D H -0.20374 0.17873 0.1059 0.2330 Uiso 0.28(3) 8 d
C98S C -0.185(4) 0.138(3) 0.178(4) 0.19(2) Uiso 0.28(3) 8 d
H98D H -0.17771 0.15788 0.20888 0.2337 Uiso 0.28(3) 8 d
H98E H -0.15725 0.12002 0.19651 0.2337 Uiso 0.28(3) 8 d
H98F H -0.21803 0.12701 0.16564 0.2337 Uiso 0.28(3) 8 d
C99 C 0.4670(6) 0.5746(4) 0.1544(9) 0.115(5) Uani 1 8 d
H99A H 0.47156 0.58759 0.19252 0.1384 Uiso 1 8 d
H99B H 0.43269 0.58098 0.11806 0.1384 Uiso 1 8 d
C101 C 0.5061(9) 0.6208(7) 0.1160(13) 0.191(8) Uani 1 8 d
H13C H 0.50936 0.63878 0.14822 0.2286 Uiso 1 8 d
H13B H 0.47146 0.62362 0.07797 0.2286 Uiso 1 8 d
C102 C 0.5485(10) 0.6280(7) 0.0982(12) 0.187(8) Uiso 1 8 d
H19A H 0.54061 0.61358 0.05992 0.2242 Uiso 0.62(3) 8 d
H19B H 0.58233 0.61954 0.13333 0.2242 Uiso 0.62(3) 8 d
H19C H 0.54993 0.65487 0.09476 0.2242 Uiso 0.38(3) 8 d
H19D H 0.58152 0.62082 0.13615 0.2242 Uiso 0.38(3) 8 d
C103 C 0.5523(16) 0.6693(8) 0.085(2) 0.191(15) Uiso 0.62(3) 8 d
H30A H 0.51718 0.67969 0.05948 0.2286 Uiso 0.62(3) 8 d
H30B H 0.57026 0.68282 0.12589 0.2286 Uiso 0.62(3) 8 d
C104 C 0.5817(17) 0.6733(13) 0.050(2) 0.209(18) Uiso 0.62(3) 8 d
H31A H 0.57028 0.65447 0.01732 0.2502 Uiso 0.62(3) 8 d
H31B H 0.61878 0.6704 0.08022 0.2502 Uiso 0.62(3) 8 d
H31C H 0.57521 0.69759 0.03077 0.2502 Uiso 0.62(3) 8 d
C105 C 0.551(3) 0.6126(18) 0.042(3) 0.22(3) Uiso 0.38(3) 8 d
H30C H 0.56313 0.58683 0.0507 0.2632 Uiso 0.38(3) 8 d
H30D H 0.51619 0.61279 0.00392 0.2632 Uiso 0.38(3) 8 d
C106 C 0.587(2) 0.6343(17) 0.028(3) 0.17(2) Uiso 0.38(3) 8 d
H31D H 0.59536 0.62036 -0.00002 0.2020 Uiso 0.38(3) 8 d
H31E H 0.61934 0.63935 0.06821 0.2020 Uiso 0.38(3) 8 d
H31F H 0.57085 0.65753 0.00802 0.2020 Uiso 0.38(3) 8 d
C100 C 0.5116(7) 0.5859(4) 0.1398(12) 0.165(7) Uani 1 8 d
H16C H 0.54546 0.58393 0.17935 0.1981 Uiso 1 8 d
H16B H 0.51172 0.56836 0.10877 0.1981 Uiso 1 8 d
O4E O 0.3796(14) 0.2241(7) 0.3109(16) 0.186(17) Uiso 0.384(12) 8 d
O5E O 0.4572(8) 0.2667(10) 0.3590(16) 0.165(13) Uiso 0.384(12) 8 d
C2E C 0.4135(9) 0.2357(7) 0.4232(12) 0.24(3) Uiso 0.384(12) 8 d
S1E S 0.40594(14) 0.25402(10) 0.34525(16) 0.0861(9) Uiso 1 8 d
F1E F 0.4118(8) 0.2650(5) 0.4535(9) 0.285(9) Uiso 1 8 d
F2E F 0.4754(11) 0.2807(8) 0.4450(14) 0.289(15) Uiso 0.616(12) 8 d
F3E F 0.4613(6) 0.2190(5) 0.4558(7) 0.242(7) Uiso 1 8 d
F4E F 0.3725(8) 0.2147(6) 0.3998(11) 0.142(9) Uiso 0.384(12) 8 d
O1E O 0.3725(6) 0.2245(4) 0.3398(9) 0.106(5) Uiso 0.616(12) 8 d
O2E O 0.4381(8) 0.2429(6) 0.3263(11) 0.147(7) Uiso 0.616(12) 8 d
O3E O 0.3733(4) 0.2833(2) 0.3206(4) 0.102(3) Uiso 1 8 d
C1E C 0.4429(9) 0.2527(6) 0.4325(9) 0.232(16) Uiso 0.616(12) 8 d
S1F S 0.16841(19) 0.44968(14) -0.1542(3) 0.0635(16) Uiso 0.650(11) 8 d
F1F F 0.1530(5) 0.4820(3) -0.0684(6) 0.106(4) Uiso 0.650(11) 8 d
F2F F 0.2323(5) 0.4702(4) -0.0341(6) 0.115(4) Uiso 0.650(11) 8 d
F3F F 0.1808(7) 0.4270(4) -0.0435(8) 0.140(5) Uiso 0.650(11) 8 d
O1F O 0.1803(6) 0.4846(4) -0.1704(7) 0.068(4) Uiso 0.650(11) 8 d
O2F O 0.2040(4) 0.4216(3) -0.1462(5) 0.072(3) Uiso 0.650(11) 8 d
O3F O 0.1164(5) 0.4394(4) -0.1828(6) 0.088(4) Uiso 0.650(11) 8 d
C1F C 0.1845(7) 0.4573(5) -0.0727(7) 0.102(6) Uiso 0.650(11) 8 d
S1K S 0.1701(4) 0.4560(3) -0.1346(6) 0.081(4) Uiso 0.350(11) 8 d
F1K F 0.2610(11) 0.4777(7) -0.0460(13) 0.134(9) Uiso 0.350(11) 8 d
F2K F 0.2209(11) 0.4398(7) -0.0205(12) 0.122(8) Uiso 0.350(11) 8 d
F3K F 0.2512(14) 0.4217(8) -0.0821(16) 0.178(13) Uiso 0.350(11) 8 d
O1K O 0.1424(13) 0.4812(8) -0.1167(17) 0.138(11) Uiso 0.350(11) 8 d
O2K O 0.1451(15) 0.4213(6) -0.1542(17) 0.144(13) Uiso 0.350(11) 8 d
O3K O 0.1754(14) 0.4747(9) -0.1841(14) 0.103(12) Uiso 0.350(11) 8 d
C1K C 0.2335(16) 0.4482(8) -0.0628(18) 0.130(15) Uiso 0.350(11) 8 d
C1G C 0.2036(13) 0.6608(11) -0.0780(16) 0.155(12) Uani 0.384(12) 8 d
C2G C 0.1610(12) 0.6825(8) -0.0920(14) 0.124(10) Uani 0.384(12) 8 d
H2G H 0.14325 0.69449 -0.13203 0.1488 Uiso 0.384(12) 8 d
C3G C 0.1440(11) 0.6872(7) -0.0493(15) 0.118(9) Uani 0.384(12) 8 d
H3G H 0.11421 0.70161 -0.06037 0.1410 Uiso 0.384(12) 8 d
C4G C 0.1704(11) 0.6708(7) 0.0099(14) 0.132(11) Uani 0.384(12) 8 d
C5G C 0.2138(14) 0.6487(12) 0.0266(15) 0.174(13) Uani 0.384(12) 8 d
H5G H 0.22992 0.6353 0.06527 0.2088 Uiso 0.384(12) 8 d
C6G C 0.2329(13) 0.6470(13) -0.0166(17) 0.186(14) Uani 0.384(12) 8 d
H6G H 0.26578 0.6364 -0.00349 0.2233 Uiso 0.384(12) 8 d
C7G C 0.2216(18) 0.6573(14) -0.123(2) 0.185(19) Uani 0.384(12) 8 d
H7G H 0.22759 0.63137 -0.12773 0.2216 Uiso 0.384(12) 8 d
H8G H 0.25392 0.67093 -0.10763 0.2216 Uiso 0.384(12) 8 d
H9G H 0.19543 0.66709 -0.16424 0.2216 Uiso 0.384(12) 8 d
C8G C 0.1495(17) 0.6770(12) 0.051(2) 0.190(18) Uani 0.384(12) 8 d
H10G H 0.13837 0.65359 0.0599 0.2286 Uiso 0.384(12) 8 d
H11G H 0.11975 0.6935 0.02994 0.2286 Uiso 0.384(12) 8 d
H12G H 0.17599 0.688 0.09064 0.2286 Uiso 0.384(12) 8 d
C1H C 0.3881(14) 0.6195(7) -0.0403(16) 0.105(9) Uiso 0.330(13) 8 d
C2H C 0.3653(13) 0.6151(7) -0.0024(15) 0.097(8) Uiso 0.330(13) 8 d
H2H H 0.36254 0.63502 0.02098 0.1166 Uiso 0.330(13) 8 d
C3H C 0.3465(11) 0.5799(6) -0.0004(13) 0.084(8) Uiso 0.330(13) 8 d
H3H H 0.32944 0.57662 0.02333 0.1010 Uiso 0.330(13) 8 d
C4H C 0.3520(9) 0.5502(6) -0.0315(11) 0.086(8) Uiso 0.330(13) 8 d
C5H C 0.3748(14) 0.5549(7) -0.0707(16) 0.102(9) Uiso 0.330(13) 8 d
H5H H 0.37634 0.53517 -0.09523 0.1220 Uiso 0.330(13) 8 d
C6H C 0.3947(14) 0.5893(7) -0.0717(16) 0.107(9) Uiso 0.330(13) 8 d
H6H H 0.41293 0.5925 -0.09406 0.1280 Uiso 0.330(13) 8 d
C7H C 0.4102(17) 0.6547(8) -0.042(2) 0.134(14) Uiso 0.330(13) 8 d
H7H H 0.39347 0.6741 -0.03064 0.1609 Uiso 0.330(13) 8 d
H8H H 0.4045 0.65911 -0.08453 0.1609 Uiso 0.330(13) 8 d
H9H H 0.44734 0.65458 -0.01126 0.1609 Uiso 0.330(13) 8 d
C8H C 0.3326(13) 0.5143(7) -0.0271(17) 0.095(12) Uiso 0.330(13) 8 d
H10H H 0.30517 0.51738 -0.01649 0.1137 Uiso 0.330(13) 8 d
H11H H 0.36086 0.4999 0.00613 0.1137 Uiso 0.330(13) 8 d
H12H H 0.31869 0.50162 -0.06783 0.1137 Uiso 0.330(13) 8 d
C1Q C 0.3975(10) 0.5232(8) -0.0033(16) 0.084(9) Uiso 0.335(7) 8 d
C2Q C 0.4318(11) 0.4936(7) 0.0203(16) 0.088(10) Uiso 0.335(7) 8 d
H2Q H 0.42729 0.47437 0.04346 0.1053 Uiso 0.335(7) 8 d
C3Q C 0.4734(12) 0.4935(8) 0.0083(18) 0.099(12) Uiso 0.335(7) 8 d
H3Q H 0.49447 0.47226 0.01874 0.1189 Uiso 0.335(7) 8 d
C4Q C 0.4847(10) 0.5230(7) -0.0181(15) 0.077(9) Uiso 0.335(7) 8 d
C5Q C 0.4492(13) 0.5533(8) -0.043(2) 0.120(13) Uiso 0.335(7) 8 d
H5Q H 0.45338 0.57219 -0.06646 0.1440 Uiso 0.335(7) 8 d
C6Q C 0.4084(13) 0.5540(8) -0.030(2) 0.116(13) Uiso 0.335(7) 8 d
H6Q H 0.3878 0.57537 -0.03934 0.1394 Uiso 0.335(7) 8 d
C7Q C 0.3496(14) 0.5222(12) -0.002(3) 0.119(16) Uiso 0.335(7) 8 d
H7Q H 0.32176 0.51286 -0.04212 0.1430 Uiso 0.335(7) 8 d
H8Q H 0.34098 0.54702 0.00544 0.1430 Uiso 0.335(7) 8 d
H9Q H 0.35386 0.5062 0.03291 0.1430 Uiso 0.335(7) 8 d
C8Q C 0.5264(12) 0.5206(10) -0.0327(18) 0.090(11) Uiso 0.335(7) 8 d
H10Q H 0.51301 0.51027 -0.07528 0.1080 Uiso 0.335(7) 8 d
H11Q H 0.55393 0.50477 -0.00152 0.1080 Uiso 0.335(7) 8 d
H12Q H 0.5404 0.54509 -0.03116 0.1080 Uiso 0.335(7) 8 d

loop_
_atom_site_aniso_label
_atom_site_aniso_U_11
_atom_site_aniso_U_22
_atom_site_aniso_U_33
_atom_site_aniso_U_12
_atom_site_aniso_U_13
_atom_site_aniso_U_23
Ag1 0.1129(9) 0.0515(5) 0.1188(9) 0.0199(5) 0.0662(7) -0.0035(5)
Ag2 0.0860(7) 0.0519(5) 0.1025(7) 0.0157(4) 0.0507(6) 0.0080(4)
O1 0.091(6) 0.050(4) 0.129(7) -0.006(4) 0.064(5) 0.003(4)
O2 0.101(6) 0.064(5) 0.133(7) -0.006(4) 0.079(6) 0.002(5)
N1 0.093(7) 0.047(5) 0.076(6) 0.017(5) 0.041(6) 0.008(4)
N2 0.091(7) 0.051(5) 0.077(6) 0.003(5) 0.048(5) 0.006(4)
N3 0.076(6) 0.051(5) 0.097(7) -0.004(4) 0.050(6) -0.000(4)
N4 0.080(6) 0.057(5) 0.078(6) -0.004(5) 0.042(5) -0.002(4)
C1 0.121(12) 0.072(9) 0.133(13) 0.011(8) 0.067(11) 0.025(9)
C2 0.086(9) 0.063(7) 0.092(9) -0.005(6) 0.040(8) 0.011(7)
C3 0.113(12) 0.084(9) 0.114(12) -0.010(8) 0.057(10) 0.003(9)
C4 0.142(14) 0.082(10) 0.114(12) -0.007(9) 0.057(11) 0.007(9)
C5 0.171(17) 0.091(11) 0.101(12) -0.013(11) 0.050(11) -0.000(9)
C6 0.115(11) 0.070(8) 0.120(12) -0.004(8) 0.056(10) 0.006(8)
C7 0.067(8) 0.069(7) 0.111(10) -0.010(6) 0.037(8) 0.006(7)
C8 0.117(11) 0.080(9) 0.118(11) 0.001(8) 0.065(10) 0.027(8)
C15 0.105(11) 0.081(9) 0.097(10) -0.012(8) 0.043(9) 0.010(7)
C16 0.089(11) 0.127(14) 0.125(13) 0.021(10) 0.053(10) 0.031(10)
C17 0.109(12) 0.141(15) 0.088(9) 0.035(11) 0.060(9) 0.024(9)
C18 0.071(8) 0.101(9) 0.075(8) 0.018(7) 0.045(7) -0.003(6)
C19 0.097(9) 0.040(6) 0.077(7) 0.033(6) 0.037(7) 0.009(5)
C20 0.098(10) 0.071(8) 0.087(9) 0.037(8) 0.037(8) -0.000(7)
C21 0.131(13) 0.060(8) 0.105(10) 0.047(9) 0.044(10) 0.004(7)
C22 0.090(8) 0.040(5) 0.074(7) 0.016(6) 0.038(7) 0.002(5)
C23A 0.105(10) 0.043(6) 0.086(8) 0.012(6) 0.038(7) 0.010(5)
C24A 0.141(15) 0.065(8) 0.093(10) -0.015(10) 0.024(10) 0.017(7)
C25A 0.096(11) 0.095(11) 0.111(11) -0.008(9) 0.035(9) 0.034(9)
C26A 0.093(10) 0.077(8) 0.082(8) -0.002(7) 0.040(8) 0.020(6)
C27 0.083(9) 0.097(9) 0.079(8) 0.006(7) 0.037(7) 0.025(7)
C28 0.085(8) 0.078(7) 0.061(7) 0.002(6) 0.033(6) 0.009(6)
C29 0.096(10) 0.120(10) 0.076(9) -0.009(8) 0.042(8) 0.004(8)
C30 0.186(19) 0.151(15) 0.054(8) 0.024(14) 0.019(11) -0.008(9)
C31 0.153(16) 0.201(19) 0.086(11) 0.060(14) 0.055(12) -0.000(11)
C32 0.132(12) 0.116(11) 0.078(9) 0.012(9) 0.049(9) 0.002(8)
C33 0.076(8) 0.093(8) 0.078(8) -0.007(7) 0.043(7) 0.008(7)
C34 0.072(8) 0.078(7) 0.070(8) -0.007(6) 0.034(7) 0.011(6)
C41 0.075(8) 0.087(9) 0.077(8) -0.010(7) 0.037(7) -0.001(6)
C42 0.094(9) 0.066(7) 0.091(9) -0.005(7) 0.049(8) -0.007(6)
C43 0.082(8) 0.059(7) 0.095(9) -0.011(6) 0.049(7) -0.004(6)
C44 0.087(8) 0.059(7) 0.089(8) -0.006(6) 0.046(7) 0.005(6)
C45 0.086(8) 0.062(6) 0.082(8) -0.003(6) 0.048(7) -0.003(5)
C46 0.087(9) 0.077(8) 0.076(8) -0.026(6) 0.047(7) -0.010(6)
C47 0.085(9) 0.067(7) 0.088(9) -0.013(6) 0.047(7) -0.001(6)
C48 0.084(8) 0.062(6) 0.084(8) -0.026(6) 0.054(7) -0.011(6)
C49 0.085(9) 0.073(8) 0.097(10) -0.020(7) 0.050(8) -0.015(7)
C50 0.097(10) 0.090(9) 0.075(9) -0.034(8) 0.034(8) -0.024(7)
C51 0.083(9) 0.088(9) 0.074(8) -0.012(7) 0.031(7) -0.008(7)
C52 0.087(9) 0.076(7) 0.083(8) -0.000(6) 0.048(7) 0.013(7)
C53 0.077(8) 0.064(7) 0.073(8) -0.018(6) 0.034(6) -0.004(6)
C54 0.087(8) 0.057(6) 0.084(8) -0.014(6) 0.046(7) 0.003(6)
C55 0.115(10) 0.054(6) 0.083(8) -0.021(6) 0.061(8) -0.012(6)
C56 0.134(12) 0.073(8) 0.089(9) -0.007(7) 0.070(9) -0.000(7)
C57 0.139(12) 0.066(7) 0.075(8) -0.005(7) 0.057(8) -0.006(6)
C58 0.145(13) 0.076(8) 0.075(9) -0.011(8) 0.053(9) 0.005(7)
C59 0.135(12) 0.068(7) 0.073(8) -0.008(7) 0.053(8) 0.010(6)
C60 0.114(10) 0.062(7) 0.086(9) -0.024(7) 0.060(8) -0.013(6)
C61 0.093(9) 0.066(7) 0.077(8) -0.002(7) 0.048(7) 0.006(6)
C62 0.119(13) 0.115(13) 0.146(14) -0.020(10) 0.096(12) -0.013(10)
C63 0.103(11) 0.096(11) 0.141(13) 0.021(9) 0.079(10) -0.011(9)
C64 0.094(10) 0.069(8) 0.130(12) 0.012(7) 0.058(9) -0.013(7)
C65 0.080(8) 0.033(5) 0.096(8) 0.011(5) 0.053(7) -0.001(5)
C66 0.081(10) 0.062(8) 0.202(18) 0.013(7) 0.059(11) -0.026(9)
C67 0.153(15) 0.047(7) 0.143(13) 0.021(9) 0.063(12) -0.021(7)
C68 0.093(9) 0.040(5) 0.090(8) 0.016(6) 0.049(7) 0.003(5)
C69 0.098(9) 0.046(6) 0.085(8) -0.001(6) 0.039(7) -0.010(5)
C70 0.164(16) 0.051(7) 0.110(11) -0.041(9) 0.064(11) -0.011(7)
C71 0.099(11) 0.089(10) 0.113(11) -0.029(9) 0.046(9) -0.025(8)
C72 0.105(10) 0.091(9) 0.087(9) -0.034(8) 0.052(8) -0.024(7)
C73 0.078(9) 0.127(11) 0.061(8) -0.021(8) 0.037(7) -0.014(7)
C74 0.089(11) 0.172(16) 0.107(13) -0.008(10) 0.052(10) -0.033(11)
C75 0.088(12) 0.32(3) 0.091(12) 0.017(15) 0.044(11) -0.017(14)
C76 0.113(15) 0.46(4) 0.095(13) 0.08(2) 0.054(12) -0.023(18)
C77 0.15(2) 0.43(5) 0.089(14) 0.09(2) 0.064(15) 0.010(19)
C78 0.094(12) 0.30(3) 0.086(11) 0.040(14) 0.056(10) 0.012(14)
C79 0.092(11) 0.178(17) 0.108(13) 0.011(11) 0.061(11) -0.008(11)
C80 0.113(12) 0.105(10) 0.086(10) -0.034(9) 0.060(10) -0.009(8)
C81 0.093(10) 0.072(8) 0.112(11) -0.002(7) 0.058(10) 0.006(7)
C82 0.121(14) 0.095(11) 0.131(15) 0.014(9) 0.063(13) 0.008(9)
C83 0.171(19) 0.164(17) 0.080(11) 0.043(14) 0.068(12) 0.016(10)
C84 0.20(2) 0.22(2) 0.088(12) 0.114(19) 0.070(14) 0.026(13)
C85 0.135(14) 0.086(9) 0.101(11) -0.002(9) 0.070(11) -0.004(8)
C86 0.131(13) 0.078(8) 0.105(11) -0.029(8) 0.082(11) -0.018(7)
C87 0.099(10) 0.097(10) 0.104(10) -0.018(8) 0.060(9) -0.002(8)
C88 0.094(9) 0.071(7) 0.102(9) -0.008(7) 0.059(8) 0.007(6)
C89 0.083(9) 0.059(7) 0.103(9) -0.008(6) 0.054(8) 0.009(6)
C90 0.108(10) 0.061(7) 0.129(11) 0.017(7) 0.074(9) 0.022(7)
C91 0.101(11) 0.064(8) 0.148(13) 0.014(7) 0.075(10) 0.023(8)
C92 0.106(11) 0.077(9) 0.131(12) -0.018(8) 0.060(10) 0.014(8)
C93 0.099(9) 0.061(7) 0.125(10) -0.009(6) 0.061(8) 0.007(7)
C94 0.083(8) 0.070(7) 0.135(11) -0.020(6) 0.049(8) -0.005(7)
C95 0.130(12) 0.093(10) 0.181(14) -0.034(9) 0.088(11) -0.020(10)
C99 0.106(10) 0.085(9) 0.191(15) -0.009(8) 0.102(11) 0.014(9)
C101 0.170(15) 0.189(18) 0.27(2) -0.022(14) 0.152(15) 0.026(16)
C100 0.120(12) 0.078(9) 0.31(2) -0.025(9) 0.116(13) 0.019(12)
C1G 0.12(2) 0.16(3) 0.19(2) 0.016(17) 0.080(18) 0.01(2)
C2G 0.12(2) 0.076(19) 0.17(2) -0.007(15) 0.067(17) -0.010(18)
C3G 0.13(2) 0.039(14) 0.19(2) -0.017(13) 0.086(17) -0.006(15)
C4G 0.12(2) 0.12(2) 0.16(2) -0.028(16) 0.069(18) -0.034(17)
C5G 0.13(3) 0.19(3) 0.18(2) 0.015(19) 0.058(19) 0.02(2)
C6G 0.12(2) 0.22(3) 0.20(3) 0.06(2) 0.068(19) 0.01(2)
C7G 0.13(3) 0.23(5) 0.20(3) -0.02(3) 0.09(3) -0.06(4)
C8G 0.16(3) 0.23(5) 0.23(3) -0.10(3) 0.14(3) -0.05(3)

loop_
_atom_type_symbol
_atom_type_description
_atom_type_scat_dispersion_real
_atom_type_scat_dispersion_imag
_atom_type_scat_source
C C 0.0033 0.0016
;
International Tables for Crystallography
(Vol. C, Tables 4.2.6.8 and 6.1.1.4)
;
H H 0.0000 0.0000
;
International Tables for Crystallography
(Vol. C, Table 6.1.1.4)
;
O O 0.0106 0.0060
;
International Tables for Crystallography
(Vol. C, Tables 4.2.6.8 and 6.1.1.4)
;
N N 0.0061 0.0033
;
International Tables for Crystallography
(Vol. C, Tables 4.2.6.8 and 6.1.1.4)
;
F F 0.0171 0.0103
;
International Tables for Crystallography
(Vol. C, Tables 4.2.6.8 and 6.1.1.4)
;
Ag Ag -0.8971 1.1015
;
International Tables for Crystallography
(Vol. C, Tables 4.2.6.8 and 6.1.1.4)
;
S S 0.1246 0.1234
;
International Tables for Crystallography
(Vol. C, Tables 4.2.6.8 and 6.1.1.4)
;

loop_
_geom_angle_atom_site_label_1
_geom_angle_atom_site_label_2
_geom_angle_atom_site_label_3
_geom_angle
_geom_angle_publ_flag
C2B C1B C6B 97(3) yes
C2B C1B C7B 125(5) yes
C6B C1B C7B 138(5) yes
C1B C2B C3B 130(4) yes
C2B C3B C4B 125(4) yes
C3B C4B C5B 101(3) yes
C3B C4B C8B 134(5) yes
C5B C4B C8B 124(5) yes
C4B C5B C6B 132(4) yes
C4B C5B Ag2 84.6(19) yes
C6B C5B Ag2 90(2) yes
C1B C6B C5B 135(4) yes
C2P C1P C6P 112(3) yes
C2P C1P C7P 122(3) yes
C6P C1P C7P 126(3) yes
C1P C2P C3P 108(3) yes
C2P C3P C4P 147(4) yes
C2P C3P Ag2 83(2) yes
C4P C3P Ag2 97(3) yes
C3P C4P C5P 107(3) yes
C3P C4P C8P 131(3) yes
C5P C4P C8P 122(3) yes
C4P C5P C6P 120(4) yes
C1P C6P C5P 126(3) yes
C2A C1A C6A 125(3) yes
C1A C2A C3A 121(4) yes
C2A C3A C4A 117(3) yes
C2A C3A C8A 119(3) yes
C4A C3A C8A 119(3) yes
C3A C4A C5A 120(2) yes
C4A C5A C6A 115(3) yes
C4A C5A Ag1 80.4(17) yes
C6A C5A Ag1 97.5(15) yes
C1A C6A C5A 115(3) yes
C1A C6A C7A 137(2) yes
C5A C6A C7A 108(3) yes
C2J C1J C6J 120(3) yes
C1J C2J C3J 120(3) yes
C1J C2J Ag1 89(2) yes
C3J C2J Ag1 84(2) yes
C2J C3J C4J 120(2) yes
C2J C3J C8J 117(3) yes
C4J C3J C8J 123(3) yes
C3J C4J C5J 120(3) yes
C4J C5J C6J 120(3) yes
C1J C6J C5J 120(2) yes
C1J C6J C7J 126(3) yes
C5J C6J C7J 114(3) yes
C5A Ag1 N1 153.6(6) yes
C5A Ag1 N2 115.1(9) yes
C2J Ag1 N1 120.1(8) yes
C2J Ag1 N2 161.9(8) yes
N1 Ag1 N2 72.5(4) yes
C5B Ag2 N3 123.6(7) yes
C5B Ag2 N4 157.8(9) yes
C3P Ag2 N3 157.1(9) yes
C3P Ag2 N4 126.0(11) yes
N3 Ag2 N4 73.2(3) yes
C43 O1 C93 118.1(12) yes
C89 O2 C99 118.9(12) yes
Ag1 N1 C22 113.5(7) yes
Ag1 N1 C26A 126.8(10) yes
C22 N1 C26A 118.6(10) yes
Ag1 N2 C15 127.5(9) yes
Ag1 N2 C19 113.2(10) yes
C15 N2 C19 118.1(13) yes
Ag2 N3 C61 127.3(7) yes
Ag2 N3 C65 113.0(8) yes
C61 N3 C65 119.1(11) yes
Ag2 N4 C68 111.4(8) yes
Ag2 N4 C72 128.4(9) yes
C68 N4 C72 118.9(10) yes
C2 C1 C14Z 121.4(15) yes
C2 C1 C14 119.3(14) yes
C2 C1 C15 120.6(13) yes
C14Z C1 C15 110.7(18) yes
C14 C1 C15 120.0(15) yes
C1 C2 C3 121.1(12) yes
C1 C2 C7 118.4(13) yes
C3 C2 C7 120.4(13) yes
C2 C3 C4 120.2(13) yes
C3 C4 C5 120.2(15) yes
C4 C5 C6 118.4(15) yes
C5 C6 C7 123.6(13) yes
C2 C7 C6 117.0(12) yes
C2 C7 C8 121.0(12) yes
C6 C7 C8 122.0(12) yes
C7 C8 C9Z 111.5(14) yes
C7 C8 C9 120.6(14) yes
C7 C8 C91 118.1(13) yes
C9Z C8 C91 125.9(18) yes
C9 C8 C91 120.1(14) yes
C8 C9Z C10Z 115(2) yes
C8 C9Z C14Z 124(3) yes
C10Z C9Z C14Z 120(3) yes
C9Z C10Z C11Z 120(2) yes
C10Z C11Z C12Z 120(3) yes
C11Z C12Z C13Z 120(3) yes
C12Z C13Z C14Z 120(2) yes
C1 C14Z C9Z 113(2) yes
C1 C14Z C13Z 126(2) yes
C9Z C14Z C13Z 120(2) yes
C8 C9 C10 126.8(18) yes
C8 C9 C14 119.7(17) yes
C10 C9 C14 113.2(17) yes
C9 C10 C11 127(2) yes
C10 C11 C12 119(2) yes
C11 C12 C13 121(2) yes
C12 C13 C14 115(2) yes
C1 C14 C9 119.4(16) yes
C1 C14 C13 116.6(19) yes
C9 C14 C13 124(2) yes
N2 C15 C1 116.0(16) yes
N2 C15 C16 119.7(13) yes
C1 C15 C16 124.3(17) yes
C15 C16 C17 123.4(19) yes
C16 C17 C18 116.7(19) yes
C17 C18 C19 120.8(14) yes
C17 C18 C20 121.5(16) yes
C19 C18 C20 117.7(14) yes
N2 C19 C18 121.2(13) yes
N2 C19 C22 119.5(13) yes
C18 C19 C22 119.3(10) yes
C18 C20 C21 122.9(16) yes
C20 C21 C23A 118.1(13) yes
N1 C22 C19 117.7(9) yes
N1 C22 C23A 123.6(13) yes
C19 C22 C23A 118.7(13) yes
C21 C23A C22 123.2(14) yes
C21 C23A C24A 121.4(12) yes
C22 C23A C24A 115.5(15) yes
C23A C24A C25A 119.9(13) yes
C24A C25A C26A 118.4(17) yes
N1 C26A C25A 124.0(16) yes
N1 C26A C27 115.4(11) yes
C25A C26A C27 120.5(15) yes
C26A C27 C28 118.9(10) yes
C26A C27 C40 120.8(14) yes
C26A C27 C40R 113(2) yes
C28 C27 C40 120.3(14) yes
C28 C27 C40R 121(2) yes
C27 C28 C29 122.0(14) yes
C27 C28 C33 118.5(10) yes
C29 C28 C33 119.5(14) yes
C28 C29 C30 113.9(15) yes
C29 C30 C31 128.2(15) yes
C30 C31 C32 119(2) yes
C31 C32 C33 122(2) yes
C28 C33 C32 117.7(11) yes
C28 C33 C34 121.2(14) yes
C32 C33 C34 121.1(15) yes
C33 C34 C35 119.5(14) yes
C33 C34 C35R 117.1(19) yes
C33 C34 C41 120.9(14) yes
C35 C34 C41 118.9(10) yes
C35R C34 C41 120.1(18) yes
C34 C35 C36 121.1(14) yes
C34 C35 C40 118.9(10) yes
C36 C35 C40 120.0(13) yes
C35 C36 C37 120.0(13) yes
C36 C37 C38 120.0(10) yes
C37 C38 C39 120.0(13) yes
C38 C39 C40 120.0(13) yes
C27 C40 C35 120.8(13) yes
C27 C40 C39 119.1(13) yes
C35 C40 C39 120.0(10) yes
C34 C35R C36R 120(4) yes
C34 C35R C40R 124(3) yes
C36R C35R C40R 115(4) yes
C35R C36R C37R 123(4) yes
C36R C37R C38R 113(5) yes
C37R C38R C39R 133(8) yes
C38R C39R C40R 114(6) yes
C27 C40R C35R 112(3) yes
C27 C40R C39R 126(4) yes
C35R C40R C39R 120(3) yes
C34 C41 C42 118.1(11) yes
C34 C41 C46 123.1(13) yes
C42 C41 C46 118.8(14) yes
C41 C42 C43 118.7(11) yes
O1 C43 C42 122.2(10) yes
O1 C43 C44 117.3(13) yes
C42 C43 C44 120.5(13) yes
C43 C44 C45 120.8(14) yes
C44 C45 C46 120.6(11) yes
C44 C45 C54 122.7(14) yes
C46 C45 C54 116.5(12) yes
C41 C46 C45 120.6(13) yes
C48 C47 C60 119.4(10) yes
C48 C47 C61 121.6(11) yes
C60 C47 C61 119.0(10) yes
C47 C48 C49 122.2(10) yes
C47 C48 C53 120.8(10) yes
C49 C48 C53 117.0(10) yes
C48 C49 C50 121.9(12) yes
C49 C50 C51 122.1(13) yes
C50 C51 C52 119.7(12) yes
C51 C52 C53 120.6(11) yes
C48 C53 C52 118.6(10) yes
C48 C53 C54 119.1(10) yes
C52 C53 C54 122.4(10) yes
C45 C54 C53 120.1(10) yes
C45 C54 C55 119.9(10) yes
C53 C54 C55 120.0(9) yes
C54 C55 C56 122.1(10) yes
C54 C55 C60 120.2(11) yes
C56 C55 C60 117.6(10) yes
C55 C56 C57 120.9(11) yes
C56 C57 C58 122.6(12) yes
C57 C58 C59 118.9(12) yes
C58 C59 C60 122.2(11) yes
C47 C60 C55 120.5(11) yes
C47 C60 C59 121.8(10) yes
C55 C60 C59 117.6(11) yes
N3 C61 C47 119.5(12) yes
N3 C61 C62 118.9(11) yes
C47 C61 C62 121.5(14) yes
C61 C62 C63 121.6(17) yes
C62 C63 C64 120.2(18) yes
C63 C64 C65 119.2(12) yes
C63 C64 C66 122.1(16) yes
C65 C64 C66 118.7(14) yes
N3 C65 C64 121.0(12) yes
N3 C65 C68 119.1(12) yes
C64 C65 C68 119.8(10) yes
C64 C66 C67 120.0(17) yes
C66 C67 C69 123.7(13) yes
N4 C68 C65 119.6(9) yes
N4 C68 C69 119.5(12) yes
C65 C68 C69 120.9(13) yes
C67 C69 C68 116.8(13) yes
C67 C69 C70 126.3(12) yes
C68 C69 C70 116.7(14) yes
C69 C70 C71 122.1(13) yes
C70 C71 C72 117.2(17) yes
N4 C72 C71 125.6(16) yes
N4 C72 C73 117.5(12) yes
C71 C72 C73 116.7(16) yes
C72 C73 C74 116.8(12) yes
C72 C73 C86 121.0(15) yes
C74 C73 C86 121.9(17) yes
C73 C74 C75 124.1(19) yes
C73 C74 C79 117.9(13) yes
C75 C74 C79 118.0(19) yes
C74 C75 C76 123(2) yes
C75 C76 C77 118.6(18) yes
C76 C77 C78 121(2) yes
C77 C78 C79 123(2) yes
C74 C79 C78 115.4(14) yes
C74 C79 C80 121(2) yes
C78 C79 C80 124(2) yes
C79 C80 C81 121.9(19) yes
C79 C80 C87 120.3(18) yes
C81 C80 C87 117.7(12) yes
C80 C81 C82 127.1(18) yes
C80 C81 C86 118.3(13) yes
C82 C81 C86 114.5(18) yes
C81 C82 C83 123(2) yes
C82 C83 C84 125.3(17) yes
C83 C84 C85 118(2) yes
C84 C85 C86 120(2) yes
C73 C86 C81 119.0(16) yes
C73 C86 C85 122.3(18) yes
C81 C86 C85 118.6(13) yes
C80 C87 C88 122.3(13) yes
C80 C87 C92 118.4(16) yes
C88 C87 C92 119.2(16) yes
C87 C88 C89 120.7(12) yes
O2 C89 C88 124.7(11) yes
O2 C89 C90 114.3(14) yes
C88 C89 C90 120.9(15) yes
C89 C90 C91 118.7(15) yes
C8 C91 C90 119.7(16) yes
C8 C91 C92 120.8(16) yes
C90 C91 C92 119.5(12) yes
C87 C92 C91 120.8(16) yes
O1 C93 C94 107.2(13) yes
C93 C94 C95 110.6(15) yes
C94 C95 C96 113.7(18) yes
C95 C96 C97T 118.0(19) yes
C95 C96 C97S 129(4) yes
C95 C96 C98S 176(4) yes
C97S C96 C98S 52(4) yes
C96 C97T C98T 121(2) yes
C96 C97S C98S 76(5) yes
C96 C98S C97S 51(4) yes
O2 C99 C100 106.9(15) yes
C102 C101 C100 109(2) yes
C101 C102 C103 112(3) yes
C101 C102 C105 127(3) yes
C102 C103 C104 109(4) yes
C102 C105 C106 112(5) yes
C99 C100 C101 113(2) yes
S1E O4E O1E 77(2) yes
S1E O4E O2E 48.7(15) yes
O1E O4E O2E 118(3) yes
S1E O5E O2E 59.5(19) yes
S1E C2E F1E 104.6(18) yes
S1E C2E F3E 108(2) yes
S1E C2E F4E 98.8(18) yes
S1E C2E O1E 45.0(9) yes
S1E C2E C1E 70(2) yes
F1E C2E F3E 110.8(18) yes
F1E C2E F4E 115(3) yes
F1E C2E O1E 128.1(17) yes
F1E C2E C1E 69(2) yes
F3E C2E F4E 118(2) yes
F3E C2E O1E 118(2) yes
F3E C2E C1E 67.1(19) yes
F4E C2E O1E 54.7(16) yes
F4E C2E C1E 169(3) yes
O1E C2E C1E 115(3) yes
O4E S1E O5E 128(2) yes
O4E S1E C2E 94.2(18) yes
O4E S1E O1E 34(2) yes
O4E S1E O2E 81(2) yes
O4E S1E O3E 107.0(13) yes
O4E S1E C1E 121.1(16) yes
O5E S1E C2E 107.0(16) yes
O5E S1E O1E 149.2(15) yes
O5E S1E O2E 47.1(17) yes
O5E S1E O3E 106.6(14) yes
O5E S1E C1E 77.9(17) yes
C2E S1E O1E 63.9(10) yes
C2E S1E O2E 119.5(13) yes
C2E S1E O3E 114.5(10) yes
C2E S1E C1E 31.0(11) yes
O1E S1E O2E 109.4(13) yes
O1E S1E O3E 103.8(8) yes
O1E S1E C1E 94.4(11) yes
O2E S1E O3E 124.7(12) yes
O2E S1E C1E 105.9(12) yes
O3E S1E C1E 114.3(9) yes
C2E F1E C1E 44.5(18) yes
C2E F3E C1E 43.1(16) yes
C2E F4E O1E 80(2) yes
O4E O1E C2E 129(3) yes
O4E O1E S1E 68(2) yes
O4E O1E F4E 161(3) yes
C2E O1E S1E 71.1(11) yes
C2E O1E F4E 45.2(14) yes
S1E O1E F4E 115.3(13) yes
O4E O2E O5E 124(3) yes
O4E O2E S1E 50.7(15) yes
O5E O2E S1E 73(2) yes
C2E C1E S1E 78.7(19) yes
C2E C1E F1E 66(3) yes
C2E C1E F2E 168(3) yes
C2E C1E F3E 70(2) yes
S1E C1E F1E 107.6(14) yes
S1E C1E F2E 101.0(19) yes
S1E C1E F3E 113.0(15) yes
F1E C1E F2E 103(2) yes
F1E C1E F3E 111(2) yes
F2E C1E F3E 120(2) yes
O1F S1F O2F 114.2(10) yes
O1F S1F O3F 118.0(8) yes
O1F S1F C1F 101.4(9) yes
O2F S1F O3F 116.4(8) yes
O2F S1F C1F 100.9(8) yes
O3F S1F C1F 101.8(10) yes
S1F C1F F1F 112.0(10) yes
S1F C1F F2F 115.3(17) yes
S1F C1F F3F 113.8(13) yes
F1F C1F F2F 104.4(14) yes
F1F C1F F3F 105.2(19) yes
F2F C1F F3F 105.1(13) yes
O1K S1K O2K 113(3) yes
O1K S1K O3K 105(2) yes
O1K S1K C1K 107(2) yes
O2K S1K O3K 113(2) yes
O2K S1K C1K 107.1(17) yes
O3K S1K C1K 112(2) yes
S1K C1K F1K 111(2) yes
S1K C1K F2K 103(3) yes
S1K C1K F3K 101(2) yes
F1K C1K F2K 110(3) yes
F1K C1K F3K 115(5) yes
F2K C1K F3K 116(3) yes
C2G C1G C6G 119(4) yes
C2G C1G C7G 120(3) yes
C6G C1G C7G 120(4) yes
C1G C2G C3G 122(3) yes
C2G C3G C4G 120(3) yes
C3G C4G C5G 121(4) yes
C3G C4G C8G 116(3) yes
C5G C4G C8G 123(3) yes
C4G C5G C6G 118(3) yes
C1G C6G C5G 120(4) yes
C2H C1H C6H 121(3) yes
C2H C1H C7H 119(3) yes
C6H C1H C7H 119(4) yes
C1H C2H C3H 117(3) yes
C2H C3H C4H 123(4) yes
C3H C4H C5H 120(2) yes
C3H C4H C8H 120(3) yes
C5H C4H C8H 120(3) yes
C4H C5H C6H 118(3) yes
C1H C6H C5H 121(4) yes
C2Q C1Q C6Q 121(3) yes
C2Q C1Q C7Q 120(3) yes
C6Q C1Q C7Q 119(3) yes
C1Q C2Q C3Q 117(3) yes
C2Q C3Q C4Q 123(3) yes
C3Q C4Q C5Q 120(3) yes
C3Q C4Q C8Q 120(3) yes
C5Q C4Q C8Q 119(3) yes
C4Q C5Q C6Q 118(4) yes
C1Q C6Q C5Q 121(3) yes
C1B C2B H2B 115(3) no
H2B C2B C3B 115(3) no
C2B C3B H3B 117(5) no
H3B C3B C4B 117(3) no
C4B C5B H5B 114(3) no
H5B C5B C6B 114(3) no
H5B C5B Ag2 97(2) no
C1B C6B H6B 113(3) no
C5B C6B H6B 113(4) no
C1B C7B H7B 109(3) no
C1B C7B H8B 109(5) no
C1B C7B H9B 109(4) no
H7B C7B H8B 109(4) no
H7B C7B H9B 109(5) no
H8B C7B H9B 109(4) no
C4B C8B H10B 109(4) no
C4B C8B H11B 109(5) no
C4B C8B H12B 109(4) no
H10B C8B H11B 109(3) no
H10B C8B H12B 109(5) no
H11B C8B H12B 109(3) no
C1P C2P H2P 126(3) no
H2P C2P C3P 126(3) no
C2P C3P H3P 106(4) no
H3P C3P C4P 106(4) no
H3P C3P Ag2 90(3) no
C4P C5P H5P 120(3) no
H5P C5P C6P 120(3) no
C1P C6P H6P 117(3) no
C5P C6P H6P 117(4) no
C1P C7P H7P 109(3) no
C1P C7P H8P 109(5) no
C1P C7P H9P 109(3) no
H7P C7P H8P 109(3) no
H7P C7P H9P 109(5) no
H8P C7P H9P 109(3) no
C4P C8P H10P 109(3) no
C4P C8P H11P 109(4) no
C4P C8P H12P 109(3) no
H10P C8P H11P 109(3) no
H10P C8P H12P 109(4) no
H11P C8P H12P 109(4) no
H1A C1A C2A 118(4) no
H1A C1A C6A 118(4) no
C1A C2A H2A 120(3) no
H2A C2A C3A 120(3) no
C3A C4A H4A 120(4) no
H4A C4A C5A 120(4) no
C4A C5A H5A 122(2) no
H5A C5A C6A 122(3) no
H5A C5A Ag1 92.0(19) no
C6A C7A H7A 109(3) no
C6A C7A H8A 109(3) no
C6A C7A H9A 109(2) no
H7A C7A H8A 109(2) no
H7A C7A H9A 109(4) no
H8A C7A H9A 109(3) no
C3A C8A H10A 109(3) no
C3A C8A H11A 109(4) no
H10A C8A H11A 109(3) no
H1J C1J C2J 120(3) no
H1J C1J C6J 120(3) no
C1J C2J H2J 120(3) no
H2J C2J C3J 120(2) no
H2J C2J Ag1 98(2) no
C3J C4J H4J 120(3) no
H4J C4J C5J 120(3) no
C4J C5J H5J 120(3) no
H5J C5J C6J 120(2) no
C6J C7J H7J 109(4) no
C6J C7J H8J 109(4) no
C6J C7J H9J 109(4) no
H7J C7J H8J 109(4) no
H7J C7J H9J 109(4) no
H8J C7J H9J 109(4) no
C3J C8J H10J 109(3) no
C3J C8J H11J 109(4) no
C3J C8J H12J 109(3) no
H10J C8J H11J 109(4) no
H10J C8J H12J 109(4) no
H11J C8J H12J 109(4) no
C2 C3 H3 119.9(15) no
H3 C3 C4 119.9(16) no
C3 C4 H4 119.9(15) no
H4 C4 C5 119.9(16) no
C4 C5 H5 120.8(16) no
H5 C5 C6 120.8(15) no
C5 C6 H6 118.2(15) no
H6 C6 C7 118.2(15) no
C9Z C10Z H10Z 120(3) no
H10Z C10Z C11Z 120(3) no
C10Z C11Z H11Z 120(3) no
H11Z C11Z C12Z 120(3) no
C11Z C12Z H12Z 120(3) no
H12Z C12Z C13Z 120(3) no
C12Z C13Z H13Z 120(3) no
H13Z C13Z C14Z 120(3) no
C9 C10 H10 116.3(18) no
H10 C10 C11 116(2) no
C10 C11 H11 120(3) no
H11 C11 C12 120(2) no
C11 C12 H12 120(2) no
H12 C12 C13 120(2) no
C12 C13 H13 122(3) no
H13 C13 C14 122(2) no
C15 C16 H16 118.3(18) no
H16 C16 C17 118(2) no
C16 C17 H17 122(2) no
H17 C17 C18 121.7(18) no
C18 C20 H20 118.5(16) no
H20 C20 C21 118.5(14) no
C20 C21 H21 121(2) no
H21 C21 C23A 120.9(19) no
C23A C24A H24 120(2) no
H24 C24A C25A 120(2) no
C24A C25A H25 120.8(16) no
H25 C25A C26A 120.8(19) no
C28 C29 H29 123.1(16) no
H29 C29 C30 123.1(13) no
C29 C30 H30 116(2) no
H30 C30 C31 116(2) no
C30 C31 H31 120.7(18) no
H31 C31 C32 121(3) no
C31 C32 H32 119(2) no
H32 C32 C33 119.0(12) no
C35 C36 H36 120.0(15) no
H36 C36 C37 120.0(11) no
C36 C37 H37 120.0(14) no
H37 C37 C38 120.0(14) no
C37 C38 H38 120.0(10) no
H38 C38 C39 120.0(15) no
C38 C39 H39 120.0(15) no
H39 C39 C40 120.0(11) no
C35R C36R H36R 118(5) no
H36R C36R C37R 118(3) no
C36R C37R H37R 123(6) no
H37R C37R C38R 123(7) no
C37R C38R H38R 113(5) no
H38R C38R C39R 113(8) no
C38R C39R H39R 123(7) no
H39R C39R C40R 123(4) no
C41 C42 H42 120.7(15) no
H42 C42 C43 120.7(15) no
C43 C44 H44 119.6(14) no
H44 C44 C45 119.6(11) no
C41 C46 H46 119.7(15) no
C45 C46 H46 119.7(12) no
C48 C49 H49 119.0(13) no
H49 C49 C50 119.0(14) no
C49 C50 H50 119.0(14) no
H50 C50 C51 119.0(13) no
C50 C51 H51 120.1(13) no
H51 C51 C52 120.2(13) no
C51 C52 H52 119.7(12) no
H52 C52 C53 119.7(12) no
C55 C56 H56 119.6(12) no
H56 C56 C57 119.6(13) no
C56 C57 H57 118.7(12) no
H57 C57 C58 118.7(12) no
C57 C58 H58 120.6(13) no
H58 C58 C59 120.5(13) no
C58 C59 H59 118.9(12) no
H59 C59 C60 118.9(12) no
C61 C62 H62 119.2(16) no
H62 C62 C63 119(2) no
C62 C63 H63 119.9(18) no
H63 C63 C64 119.9(15) no
C64 C66 H66 120.0(17) no
H66 C66 C67 120.0(14) no
C66 C67 H67 118(2) no
H67 C67 C69 118.2(19) no
C69 C70 H70 119(2) no
H70 C70 C71 119(2) no
C70 C71 H71 121.4(15) no
H71 C71 C72 121.4(19) no
C74 C75 H75 118(2) no
H75 C75 C76 118.3(17) no
C75 C76 H76 121(3) no
H76 C76 C77 121(2) no
C76 C77 H77 119(2) no
H77 C77 C78 119(3) no
C77 C78 H78 119(2) no
H78 C78 C79 118.6(15) no
C81 C82 H82 118(2) no
H82 C82 C83 118.4(17) no
C82 C83 H83 117(3) no
H83 C83 C84 117(2) no
C83 C84 H84 121.1(19) no
H84 C84 C85 121(3) no
C84 C85 H85 120(2) no
H85 C85 C86 119.8(13) no
C87 C88 H88 119.7(16) no
H88 C88 C89 119.6(15) no
C89 C90 H90 120.7(16) no
H90 C90 C91 120.7(12) no
C87 C92 H92 119.6(18) no
C91 C92 H92 119.6(14) no
O1 C93 H93A 110.3(10) no
O1 C93 H93B 110.3(14) no
H93A C93 H93B 108.5(16) no
H93A C93 C94 110.3(15) no
H93B C93 C94 110.3(11) no
C93 C94 H94A 109.5(11) no
C93 C94 H94B 109.5(15) no
H94A C94 H94B 108.1(16) no
H94A C94 C95 109.5(17) no
H94B C94 C95 109.5(11) no
C94 C95 H95A 108.8(13) no
C94 C95 H95B 108.8(19) no
H95A C95 H95B 108(2) no
H95A C95 C96 108.8(19) no
H95B C95 C96 108.8(15) no
C95 C96 H96A 108(2) no
C95 C96 H96B 108(2) no
C95 C96 H96C 105(2) no
C95 C96 H96D 105.1(18) no
H96A C96 H96B 107.2(18) no
H96A C96 C97T 108(3) no
H96B C96 C97T 108(2) no
H96C C96 H96D 106(2) no
H96C C96 C97S 105(4) no
H96C C96 C98S 78(3) no
H96D C96 C97S 105(4) no
H96D C96 C98S 71(3) no
C96 C97T H97A 107(3) no
C96 C97T H97B 107(3) no
H97A C97T H97B 107(2) no
H97A C97T C98T 107(3) no
H97B C97T C98T 107(3) no
C97T C98T H98A 109(3) no
C97T C98T H98B 109(2) no
C97T C98T H98C 109(3) no
H98A C98T H98B 109(4) no
H98A C98T H98C 109(2) no
H98B C98T H98C 109(3) no
C96 C97S H97C 116(6) no
C96 C97S H97D 116(6) no
H97C C97S H97D 113(6) no
H97C C97S C98S 116(8) no
H97D C97S C98S 116(7) no
C96 C98S H98D 89(7) no
C96 C98S H98E 73(7) no
C96 C98S H98F 158(9) no
C97S C98S H98D 109(8) no
C97S C98S H98E 109(11) no
C97S C98S H98F 109(6) no
H98D C98S H98E 109(7) no
H98D C98S H98F 109(12) no
H98E C98S H98F 109(9) no
O2 C99 H99A 110.3(17) no
O2 C99 H99B 110.3(12) no
H99A C99 H99B 108.6(18) no
H99A C99 C100 110.3(14) no
H99B C99 C100 110.3(19) no
H13C C101 H13B 108(3) no
H13C C101 C102 110(2) no
H13C C101 C100 110(3) no
H13B C101 C102 110(3) no
H13B C101 C100 110(2) no
C101 C102 H19A 109(2) no
C101 C102 H19B 109(3) no
C101 C102 H19C 105(3) no
C101 C102 H19D 105(3) no
H19A C102 H19B 108(3) no
H19A C102 C103 109(3) no
H19B C102 C103 109(2) no
H19C C102 H19D 106(2) no
H19C C102 C105 105(4) no
H19D C102 C105 105(3) no
C102 C103 H30A 110(3) no
C102 C103 H30B 110(3) no
H30A C103 H30B 108(4) no
H30A C103 C104 110(4) no
H30B C103 C104 110(4) no
C103 C104 H31A 109(4) no
C103 C104 H31B 109(4) no
C103 C104 H31C 109(5) no
H31A C104 H31B 109(5) no
H31A C104 H31C 109(4) no
H31B C104 H31C 109(5) no
C102 C105 H30C 109(6) no
C102 C105 H30D 109(7) no
H30C C105 H30D 108(6) no
H30C C105 C106 109(8) no
H30D C105 C106 109(6) no
C105 C106 H31D 109(5) no
C105 C106 H31E 109(6) no
C105 C106 H31F 109(6) no
H31D C106 H31E 109(6) no
H31D C106 H31F 109(7) no
H31E C106 H31F 109(6) no
C99 C100 H16C 109(2) no
C99 C100 H16B 108.9(15) no
C101 C100 H16C 108.9(16) no
C101 C100 H16B 109(3) no
H16C C100 H16B 108(2) no
C1G C2G H2G 119(4) no
H2G C2G C3G 119(3) no
C2G C3G H3G 120(3) no
H3G C3G C4G 120(4) no
C4G C5G H5G 121(4) no
H5G C5G C6G 121(4) no
C1G C6G H6G 120(5) no
C5G C6G H6G 120(4) no
C1G C7G H7G 109(5) no
C1G C7G H8G 109(4) no
C1G C7G H9G 109(5) no
H7G C7G H8G 109(5) no
H7G C7G H9G 109(4) no
H8G C7G H9G 109(5) no
C4G C8G H10G 109(4) no
C4G C8G H11G 109(4) no
C4G C8G H12G 109(5) no
H10G C8G H11G 109(5) no
H10G C8G H12G 109(4) no
H11G C8G H12G 109(4) no
C1H C2H H2H 121(3) no
H2H C2H C3H 121(4) no
C2H C3H H3H 119(3) no
H3H C3H C4H 119(3) no
C4H C5H H5H 121(3) no
H5H C5H C6H 121(5) no
C1H C6H H6H 119(3) no
C5H C6H H6H 119(4) no
C1H C7H H7H 109(5) no
C1H C7H H8H 109(3) no
C1H C7H H9H 109(3) no
H7H C7H H8H 109(3) no
H7H C7H H9H 109(4) no
H8H C7H H9H 109(6) no
C4H C8H H10H 109(3) no
C4H C8H H11H 109(3) no
C4H C8H H12H 109(4) no
H10H C8H H11H 109(4) no
H10H C8H H12H 109(3) no
H11H C8H H12H 109(3) no
C1Q C2Q H2Q 121(4) no
H2Q C2Q C3Q 121(3) no
C2Q C3Q H3Q 119(4) no
H3Q C3Q C4Q 119(4) no
C4Q C5Q H5Q 121(4) no
H5Q C5Q C6Q 121(3) no
C1Q C6Q H6Q 120(5) no
C5Q C6Q H6Q 120(4) no
C1Q C7Q H7Q 109(5) no
C1Q C7Q H8Q 109(4) no
C1Q C7Q H9Q 109(3) no
H7Q C7Q H8Q 109(3) no
H7Q C7Q H9Q 109(4) no
H8Q C7Q H9Q 109(6) no
C4Q C8Q H10Q 109(3) no
C4Q C8Q H11Q 109(4) no
C4Q C8Q H12Q 109(3) no
H10Q C8Q H11Q 109(4) no
H10Q C8Q H12Q 109(4) no
H11Q C8Q H12Q 109(3) no

loop_
_geom_bond_atom_site_label_1
_geom_bond_atom_site_label_2
_geom_bond_distance
_geom_bond_publ_flag
C1B C2B 1.54(5) yes
C1B C6B 1.51(7) yes
C1B C7B 1.34(6) yes
C2B C3B 1.57(4) yes
C3B C4B 1.43(8) yes
C4B C5B 1.60(5) yes
C4B C8B 1.24(6) yes
C5B C6B 1.25(4) yes
C5B Ag2 2.40(3) yes
C1P C2P 1.48(4) yes
C1P C6P 1.36(6) yes
C1P C7P 1.35(5) yes
C2P C3P 1.24(6) yes
C3P C4P 1.24(6) yes
C3P Ag2 2.45(4) yes
C4P C5P 1.32(4) yes
C4P C8P 1.51(5) yes
C5P C6P 1.37(5) yes
C1A C2A 1.30(5) yes
C1A C6A 1.36(6) yes
C2A C3A 1.34(3) yes
C3A C4A 1.28(5) yes
C3A C8A 1.44(4) yes
C4A C5A 1.51(5) yes
C5A C6A 1.43(3) yes
C5A Ag1 2.42(3) yes
C6A C7A 1.41(5) yes
C1J C2J 1.39(4) yes
C1J C6J 1.39(5) yes
C2J C3J 1.39(4) yes
C2J Ag1 2.53(4) yes
C3J C4J 1.39(5) yes
C3J C8J 1.48(3) yes
C4J C5J 1.39(4) yes
C5J C6J 1.39(4) yes
C6J C7J 1.35(4) yes
Ag1 N1 2.336(8) yes
Ag1 N2 2.313(13) yes
Ag2 N3 2.309(10) yes
Ag2 N4 2.327(9) yes
O1 C43 1.374(18) yes
O1 C93 1.403(13) yes
O2 C89 1.376(19) yes
O2 C99 1.403(16) yes
N1 C22 1.349(19) yes
N1 C26A 1.30(2) yes
N2 C15 1.35(2) yes
N2 C19 1.347(13) yes
N3 C61 1.319(17) yes
N3 C65 1.373(12) yes
N4 C68 1.387(18) yes
N4 C72 1.31(2) yes
C1 C2 1.37(2) yes
C1 C14Z 1.48(4) yes
C1 C14 1.47(2) yes
C1 C15 1.519(19) yes
C2 C3 1.41(2) yes
C2 C7 1.446(17) yes
C3 C4 1.40(2) yes
C4 C5 1.43(2) yes
C5 C6 1.38(2) yes
C6 C7 1.41(2) yes
C7 C8 1.42(2) yes
C8 C9Z 1.52(4) yes
C8 C9 1.34(2) yes
C8 C91 1.498(18) yes
C9Z C10Z 1.39(4) yes
C9Z C14Z 1.39(3) yes
C10Z C11Z 1.39(5) yes
C11Z C12Z 1.39(5) yes
C12Z C13Z 1.39(5) yes
C13Z C14Z 1.39(4) yes
C9 C10 1.46(3) yes
C9 C14 1.45(3) yes
C10 C11 1.23(3) yes
C11 C12 1.50(4) yes
C12 C13 1.40(4) yes
C13 C14 1.46(3) yes
C15 C16 1.36(3) yes
C16 C17 1.38(3) yes
C17 C18 1.31(3) yes
C18 C19 1.42(2) yes
C18 C20 1.457(19) yes
C19 C22 1.46(2) yes
C20 C21 1.36(3) yes
C21 C23A 1.41(3) yes
C22 C23A 1.379(14) yes
C23A C24A 1.44(3) yes
C24A C25A 1.37(3) yes
C25A C26A 1.37(2) yes
C26A C27 1.53(2) yes
C27 C28 1.39(2) yes
C27 C40 1.403(15) yes
C27 C40R 1.49(3) yes
C28 C29 1.442(15) yes
C28 C33 1.45(2) yes
C29 C30 1.48(3) yes
C30 C31 1.27(4) yes
C31 C32 1.38(2) yes
C32 C33 1.46(3) yes
C33 C34 1.348(15) yes
C34 C35 1.46(2) yes
C34 C35R 1.47(5) yes
C34 C41 1.49(2) yes
C35 C36 1.390(15) yes
C35 C40 1.39(2) yes
C36 C37 1.39(2) yes
C37 C38 1.39(2) yes
C38 C39 1.390(15) yes
C39 C40 1.39(2) yes
C35R C36R 1.45(5) yes
C35R C40R 1.43(7) yes
C36R C37R 1.32(8) yes
C37R C38R 1.36(10) yes
C38R C39R 1.25(7) yes
C39R C40R 1.43(8) yes
C41 C42 1.44(2) yes
C41 C46 1.379(18) yes
C42 C43 1.40(2) yes
C43 C44 1.379(15) yes
C44 C45 1.36(2) yes
C45 C46 1.39(2) yes
C45 C54 1.510(15) yes
C47 C48 1.395(17) yes
C47 C60 1.416(18) yes
C47 C61 1.477(16) yes
C48 C49 1.415(18) yes
C48 C53 1.459(15) yes
C49 C50 1.324(19) yes
C50 C51 1.395(19) yes
C51 C52 1.368(18) yes
C52 C53 1.417(16) yes
C53 C54 1.413(16) yes
C54 C55 1.410(16) yes
C55 C56 1.467(17) yes
C55 C60 1.432(15) yes
C56 C57 1.314(18) yes
C57 C58 1.420(17) yes
C58 C59 1.353(19) yes
C59 C60 1.445(17) yes
C61 C62 1.45(2) yes
C62 C63 1.30(2) yes
C63 C64 1.35(2) yes
C64 C65 1.40(2) yes
C64 C66 1.474(19) yes
C65 C68 1.411(19) yes
C66 C67 1.31(3) yes
C67 C69 1.44(3) yes
C68 C69 1.427(14) yes
C69 C70 1.41(3) yes
C70 C71 1.35(3) yes
C71 C72 1.36(2) yes
C72 C73 1.52(2) yes
C73 C74 1.34(3) yes
C73 C86 1.398(17) yes
C74 C75 1.45(2) yes
C74 C79 1.46(3) yes
C75 C76 1.34(3) yes
C76 C77 1.44(4) yes
C77 C78 1.32(3) yes
C78 C79 1.48(3) yes
C79 C80 1.35(2) yes
C80 C81 1.36(3) yes
C80 C87 1.56(3) yes
C81 C82 1.43(2) yes
C81 C86 1.45(3) yes
C82 C83 1.29(3) yes
C83 C84 1.32(4) yes
C84 C85 1.41(2) yes
C85 C86 1.43(3) yes
C87 C88 1.36(2) yes
C87 C92 1.40(2) yes
C88 C89 1.37(2) yes
C89 C90 1.372(16) yes
C90 C91 1.42(2) yes
C91 C92 1.35(3) yes
C93 C94 1.54(3) yes
C94 C95 1.48(2) yes
C95 C96 1.51(4) yes
C96 C97T 1.47(4) yes
C96 C97S 1.49(4) yes
C96 C98S 1.86(13) yes
C97T C98T 1.44(5) yes
C97S C98S 1.51(14) yes
C99 C100 1.60(4) yes
C101 C102 1.55(5) yes
C101 C100 1.38(3) yes
C102 C103 1.56(4) yes
C102 C105 1.52(8) yes
C103 C104 1.50(9) yes
C105 C106 1.50(11) yes
O4E S1E 1.36(3) yes
O4E O1E 0.83(5) yes
O4E O2E 1.74(5) yes
O5E S1E 1.47(3) yes
O5E O2E 1.12(4) yes
C2E S1E 1.91(3) yes
C2E F1E 1.31(4) yes
C2E F3E 1.38(3) yes
C2E F4E 1.31(3) yes
C2E O1E 1.82(3) yes
C2E C1E 1.00(4) yes
S1E O1E 1.431(17) yes
S1E O2E 1.32(3) yes
S1E O3E 1.366(9) yes
S1E C1E 1.839(18) yes
F1E C1E 1.34(4) yes
F2E C1E 1.34(4) yes
F3E C1E 1.35(3) yes
F4E O1E 1.50(4) yes
S1F O1F 1.429(16) yes
S1F O2F 1.420(13) yes
S1F O3F 1.400(14) yes
S1F C1F 1.81(2) yes
F1F C1F 1.35(3) yes
F2F C1F 1.34(2) yes
F3F C1F 1.35(3) yes
S1K O1K 1.44(4) yes
S1K O2K 1.43(3) yes
S1K O3K 1.46(4) yes
S1K C1K 1.85(3) yes
F1K C1K 1.29(4) yes
F2K C1K 1.29(6) yes
F3K C1K 1.30(6) yes
C1G C2G 1.39(5) yes
C1G C6G 1.39(5) yes
C1G C7G 1.45(8) yes
C2G C3G 1.38(6) yes
C3G C4G 1.38(4) yes
C4G C5G 1.40(5) yes
C4G C8G 1.44(7) yes
C5G C6G 1.43(7) yes
C1H C2H 1.40(7) yes
C1H C6H 1.41(5) yes
C1H C7H 1.45(5) yes
C2H C3H 1.41(4) yes
C3H C4H 1.38(4) yes
C4H C5H 1.43(6) yes
C4H C8H 1.46(4) yes
C5H C6H 1.40(4) yes
C1Q C2Q 1.40(4) yes
C1Q C6Q 1.42(5) yes
C1Q C7Q 1.45(6) yes
C2Q C3Q 1.41(6) yes
C3Q C4Q 1.38(5) yes
C4Q C5Q 1.44(4) yes
C4Q C8Q 1.46(6) yes
C5Q C6Q 1.40(7) yes
C2B H2B 0.95(5) no
C3B H3B 0.95(5) no
C5B H5B 0.95(4) no
C6B H6B 0.95(4) no
C7B H7B 0.98(4) no
C7B H8B 0.98(5) no
C7B H9B 0.98(5) no
C8B H10B 0.98(3) no
C8B H11B 0.98(4) no
C8B H12B 0.98(5) no
C2P H2P 0.95(4) no
C3P H3P 0.95(3) no
C5P H5P 0.95(4) no
C6P H6P 0.95(3) no
C7P H7P 0.98(4) no
C7P H8P 0.98(4) no
C7P H9P 0.98(5) no
C8P H10P 0.98(3) no
C8P H11P 0.98(4) no
C8P H12P 0.98(5) no
C1A H1A 0.95(3) no
C2A H2A 0.95(4) no
C4A H4A 0.95(3) no
C5A H5A 0.95(4) no
C7A H7A 0.98(3) no
C7A H8A 0.98(3) no
C7A H9A 0.98(4) no
C8A H10A 0.98(3) no
C8A H11A 0.98(3) no
C1J H1J 0.95(3) no
C2J H2J 0.95(4) no
C4J H4J 0.95(3) no
C5J H5J 0.95(3) no
C7J H7J 0.98(4) no
C7J H8J 0.98(5) no
C7J H9J 0.98(6) no
C8J H10J 0.98(5) no
C8J H11J 0.98(5) no
C8J H12J 0.98(4) no
C3 H3 0.950(15) no
C4 H4 0.950(17) no
C5 H5 0.950(17) no
C6 H6 0.950(14) no
C10Z H10Z 0.95(2) no
C11Z H11Z 0.95(3) no
C12Z H12Z 0.95(3) no
C13Z H13Z 0.95(2) no
C10 H10 0.95(2) no
C11 H11 0.95(2) no
C12 H12 0.95(3) no
C13 H13 0.95(3) no
C16 H16 0.95(2) no
C17 H17 0.95(2) no
C20 H20 0.950(18) no
C21 H21 0.950(14) no
C24A H24 0.950(14) no
C25A H25 0.95(2) no
C29 H29 0.950(17) no
C30 H30 0.950(15) no
C31 H31 0.95(3) no
C32 H32 0.95(2) no
C36 H36 0.950(14) no
C37 H37 0.950(10) no
C38 H38 0.950(15) no
C39 H39 0.950(14) no
C36R H36R 0.95(5) no
C37R H37R 0.95(4) no
C38R H38R 0.95(8) no
C39R H39R 0.95(6) no
C42 H42 0.950(12) no
C44 H44 0.950(15) no
C46 H46 0.950(15) no
C49 H49 0.950(13) no
C50 H50 0.950(14) no
C51 H51 0.950(13) no
C52 H52 0.950(12) no
C56 H56 0.950(13) no
C57 H57 0.950(13) no
C58 H58 0.950(14) no
C59 H59 0.950(12) no
C62 H62 0.950(19) no
C63 H63 0.950(19) no
C66 H66 0.950(18) no
C67 H67 0.950(13) no
C70 H70 0.950(13) no
C71 H71 0.950(19) no
C75 H75 0.95(2) no
C76 H76 0.950(18) no
C77 H77 0.95(3) no
C78 H78 0.95(2) no
C82 H82 0.95(2) no
C83 H83 0.950(17) no
C84 H84 0.95(2) no
C85 H85 0.95(2) no
C88 H88 0.950(12) no
C90 H90 0.950(17) no
C92 H92 0.950(18) no
C93 H93A 0.990(12) no
C93 H93B 0.990(19) no
C94 H94A 0.990(19) no
C94 H94B 0.990(12) no
C95 H95A 0.990(16) no
C95 H95B 0.99(2) no
C96 H96A 0.990(19) no
C96 H96B 0.99(2) no
C96 H96C 0.99(2) no
C96 H96D 0.99(3) no
C97T H97A 0.99(2) no
C97T H97B 0.99(3) no
C98T H98A 0.98(2) no
C98T H98B 0.98(4) no
C98T H98C 0.98(3) no
C97S H97C 0.99(8) no
C97S H97D 0.99(9) no
C98S H98D 0.98(10) no
C98S H98E 0.98(9) no
C98S H98F 0.98(11) no
C99 H99A 0.99(2) no
C99 H99B 0.990(14) no
C101 H13C 0.99(3) no
C101 H13B 0.99(2) no
C102 H19A 0.99(3) no
C102 H19B 0.99(2) no
C102 H19C 0.99(2) no
C102 H19D 0.99(2) no
C103 H30A 0.99(4) no
C103 H30B 0.99(4) no
C104 H31A 0.98(5) no
C104 H31B 0.98(4) no
C104 H31C 0.98(5) no
C105 H30C 0.99(7) no
C105 H30D 0.99(6) no
C106 H31D 0.98(8) no
C106 H31E 0.98(5) no
C106 H31F 0.98(6) no
C100 H16C 0.990(18) no
C100 H16B 0.99(3) no
C2G H2G 0.95(3) no
C3G H3G 0.95(3) no
C5G H5G 0.95(4) no
C6G H6G 0.95(4) no
C7G H7G 0.98(5) no
C7G H8G 0.98(5) no
C7G H9G 0.98(4) no
C8G H10G 0.98(5) no
C8G H11G 0.98(4) no
C8G H12G 0.98(4) no
C2H H2H 0.95(3) no
C3H H3H 0.95(4) no
C5H H5H 0.95(4) no
C6H H6H 0.95(5) no
C7H H7H 0.98(5) no
C7H H8H 0.98(5) no
C7H H9H 0.98(4) no
C8H H10H 0.98(5) no
C8H H11H 0.98(3) no
C8H H12H 0.98(4) no
C2Q H2Q 0.95(4) no
C3Q H3Q 0.95(3) no
C5Q H5Q 0.95(4) no
C6Q H6Q 0.95(3) no
C7Q H7Q 0.98(4) no
C7Q H8Q 0.98(5) no
C7Q H9Q 0.98(6) no
C8Q H10Q 0.98(4) no
C8Q H11Q 0.98(3) no
C8Q H12Q 0.98(4) no

loop_
_geom_contact_atom_site_label_1
_geom_contact_atom_site_label_2
_geom_contact_distance
_geom_contact_publ_flag
_geom_contact_site_symmetry_2
C1B C4B 3.38(6) no .
C1B Ag2 3.48(5) no .
C2B C5B 2.66(6) no .
C2B Ag2 3.48(4) no .
C3B C6B 2.74(6) no .
C3B Ag2 3.29(5) no .
C5B C48 3.60(4) no .
C6B C47 3.54(5) no .
C6B C60 3.55(4) no .
C8B Ag2 3.43(3) no .
C1P C4P 2.83(5) no .
C1P Ag2 3.10(3) no .
C2P C5P 2.73(5) no .
C2P C73 3.58(3) no .
C3P C6P 2.37(5) no .
C3P C7P 3.47(6) no .
C5P Ag2 3.33(3) no .
C5P C53 3.56(4) no .
C6P Ag2 3.38(4) no .
C1A C4A 2.66(4) no .
C1A C8A 3.60(4) no .
C1A Ag1 3.40(4) no .
C2A C5A 2.73(5) no .
C2A Ag1 3.54(3) no .
C3A C6A 2.79(4) no .
C3A Ag1 2.97(3) no .
C5A C1 3.58(4) no .
C5A C2 3.57(4) no .
C1J C4J 2.78(4) no .
C1J C27 3.45(3) no .
C2J C5J 2.78(5) no .
C3J C6J 2.78(3) no .
C4J C7J 3.58(4) no .
C4J Ag1 3.24(3) no .
C5J Ag1 3.50(3) no .
C6J Ag1 3.33(2) no .
C8J Ag1 3.37(4) no .
Ag1 C1 3.48(2) no .
Ag1 C27 3.424(15) no .
Ag2 C47 3.498(14) no .
Ag2 C73 3.538(17) no .
N1 C24A 2.750(17) no .
N1 C28 3.30(2) no .
N1 C29 3.51(2) no .
N1 C39 3.232(13) no .
N1 C40 3.201(16) no .
N1 C40R 3.39(4) no .
N2 C2 3.283(14) no .
N2 C3 3.396(16) no .
N2 C14Z 3.46(3) no .
N2 C13 3.38(3) no .
N2 C14 3.31(2) no .
N2 C17 2.79(2) no .
N3 C48 3.210(15) no .
N3 C49 3.323(18) no .
N3 C60 3.380(14) no .
N3 C63 2.77(2) no .
N4 C70 2.745(16) no .
N4 C74 3.21(3) no .
N4 C75 3.36(3) no .
N4 C85 3.570(17) no .
N4 C86 3.33(2) no .
C1 C8 2.833(19) no .
C2 C5 2.83(2) no .
C2 C9Z 2.80(3) no .
C2 C9 2.86(2) no .
C2 C16 3.38(2) no .
C3 C6 2.80(2) no .
C3 C15 2.88(2) no .
C3 C16 3.58(3) no .
C4 C7 2.85(2) no .
C6 C90 3.54(2) no .
C6 C91 2.88(2) no .
C6 C92 3.484(19) no .
C7 C14Z 2.88(3) no .
C7 C14 2.79(2) no .
C7 C90 3.39(2) no .
C7 C92 3.322(18) no .
C9Z C12Z 2.78(4) no .
C9Z C90 3.34(3) no .
C10Z C13Z 2.78(3) no .
C10Z C90 3.32(3) no .
C10Z C91 2.99(4) no .
C11Z C14Z 2.78(4) no .
C13Z C15 2.87(4) no .
C13Z C16 3.19(3) no .
C14Z C16 3.11(3) no .
C9 C12 2.86(3) no .
C9 C90 3.41(2) no .
C9 C92 3.21(3) no .
C10 C13 2.84(4) no .
C10 C91 2.98(2) no .
C10 C92 3.49(3) no .
C11 C14 2.80(3) no .
C13 C15 2.89(3) no .
C14 C16 3.51(3) no .
C15 C18 2.716(19) no .
C16 C19 2.66(3) no .
C18 C23A 2.82(2) no .
C19 C21 2.856(17) no .
C19 C26A 3.60(2) no .
C20 C22 2.81(2) no .
C22 C25A 2.71(2) no .
C23A C26A 2.73(2) no .
C25A C28 3.30(2) no .
C25A C29 3.47(3) no .
C25A C40 3.43(2) no .
C25A C39R 3.37(4) no .
C25A C40R 3.15(4) no .
C26A C29 2.90(2) no .
C26A C39 2.866(16) no .
C26A C39R 2.99(4) no .
C27 C34 2.81(2) no .
C28 C31 2.86(3) no .
C28 C35 2.821(14) no .
C28 C35R 2.80(4) no .
C29 C32 2.84(3) no .
C30 C33 2.757(19) no .
C32 C41 2.863(17) no .
C32 C42 3.383(18) no .
C32 C46 3.582(17) no .
C33 C40 2.79(2) no .
C33 C40R 2.89(5) no .
C33 C42 3.268(19) no .
C33 C46 3.393(17) no .
C35 C38 2.78(2) no .
C35 C42 3.53(2) no .
C35 C46 3.30(2) no .
C36 C39 2.78(2) no .
C36 C41 2.90(2) no .
C36 C46 3.35(2) no .
C37 C40 2.780(14) no .
C35R C38R 2.66(10) no .
C35R C42 3.34(6) no .
C35R C46 3.52(5) no .
C36R C39R 2.77(8) no .
C36R C41 2.95(5) no .
C36R C42 3.56(5) no .
C37R C40R 2.80(5) no .
C41 C44 2.79(2) no .
C42 C45 2.782(16) no .
C42 C93 2.78(2) no .
C43 C46 2.77(2) no .
C44 C52 3.525(15) no .
C44 C53 3.375(15) no .
C44 C55 3.421(17) no .
C45 C52 2.930(17) no .
C45 C56 2.944(17) no .
C46 C52 3.51(2) no .
C46 C53 3.319(18) no .
C46 C55 3.328(16) no .
C46 C56 3.545(16) no .
C47 C54 2.860(15) no .
C48 C51 2.813(17) no .
C48 C55 2.828(16) no .
C48 C62 3.49(2) no .
C49 C52 2.778(18) no .
C49 C61 2.923(18) no .
C50 C53 2.782(18) no .
C53 C60 2.837(16) no .
C55 C58 2.833(18) no .
C56 C59 2.784(18) no .
C57 C60 2.810(18) no .
C59 C61 2.896(17) no .
C59 C62 3.43(3) no .
C60 C62 3.32(2) no .
C61 C64 2.739(17) no .
C62 C65 2.69(2) no .
C64 C69 2.84(2) no .
C65 C67 2.804(16) no .
C66 C68 2.82(2) no .
C68 C71 2.77(2) no .
C69 C72 2.72(2) no .
C71 C74 3.18(3) no .
C71 C75 3.41(3) no .
C71 C85 3.53(2) no .
C71 C86 3.31(2) no .
C72 C75 2.85(3) no .
C72 C85 2.944(18) no .
C73 C80 2.78(3) no .
C74 C77 2.83(3) no .
C74 C81 2.816(19) no .
C75 C78 2.77(3) no .
C76 C79 2.88(2) no .
C78 C87 2.96(2) no .
C78 C88 3.58(2) no .
C79 C86 2.77(3) no .
C79 C88 3.37(2) no .
C79 C92 3.40(2) no .
C81 C84 2.84(3) no .
C81 C88 3.34(3) no .
C81 C92 3.33(3) no .
C82 C85 2.73(3) no .
C82 C87 2.95(3) no .
C82 C88 3.57(3) no .
C82 C92 3.56(3) no .
C83 C86 2.75(2) no .
C87 C90 2.76(2) no .
C88 C91 2.755(18) no .
C88 C99 2.85(3) no .
C89 C92 2.74(2) no .
C90 C99 3.597(19) no .
C94 C97T 3.16(4) no .
C94 C97S 3.38(7) no .
O4E F1E 3.44(4) no .
O4E F3E 3.13(3) no .
O5E F1E 3.20(5) no .
O5E F2E 1.95(5) no .
O5E F3E 2.89(4) no .
F1E O3E 2.92(2) no .
F2E O1E 3.51(3) no .
F2E O2E 2.88(4) no .
F2E O3E 3.04(2) no .
F3E O2E 3.00(3) no .
F4E O2E 3.41(4) no .
F4E O3E 3.17(3) no .
F1F O1F 2.98(3) no .
F1F O3F 2.885(19) no .
F2F O1F 2.92(2) no .
F2F O2F 3.001(19) no .
F3F O2F 2.92(3) no .
F3F O3F 2.98(2) no .
F1K O1K 3.07(4) no .
F1K O3K 3.04(3) no .
F2K O1K 2.79(4) no .
F2K O2K 2.96(4) no .
F3K O2K 2.75(5) no .
F3K O3K 3.07(4) no .
C1G C4G 2.79(6) no .
C2G C5G 2.79(4) no .
C3G C6G 2.78(5) no .
C1H C4H 2.80(4) no .
C2H C5H 2.86(5) no .
C3H C6H 2.78(6) no .
C1Q C4Q 2.80(5) no .
C2Q C5Q 2.86(5) no .
C3Q C6Q 2.78(4) no .
C4A O3E 3.45(3) no .
C8A O3E 3.56(4) no .
C8J O3E 3.41(5) no .
Ag1 O3E 2.647(9) no .
Ag2 S1F 3.550(7) no 4_565
Ag2 O1F 2.656(16) no 4_565
Ag2 O3K 2.47(3) no 4_565
O1 C2G 3.59(3) no 3_565
O1 C3G 3.33(2) no 3_565
O2 C1Q 3.57(3) no .
O2 C2Q 3.47(4) no .
N1 O4E 3.11(3) no .
N1 O1E 3.591(19) no .
N1 O3E 3.585(12) no .
N2 O2E 3.49(2) no .
N2 O3E 3.530(17) no .
N3 O3F 3.326(17) no 4_565
N3 O3K 3.39(3) no 4_565
N4 O1F 3.594(19) no 4_565
N4 O2F 3.578(15) no 4_565
N4 O3K 3.17(4) no 4_565
C3 C16 3.56(2) no 2_655
C3 O5E 3.21(4) no .
C3 O3E 3.43(2) no .
C4 O5E 3.56(4) no .
C5 C9Z 3.58(4) no 2_655
C9Z C5 3.58(4) no 2_655
C16 C3 3.56(2) no 2_655
C16 C16 3.54(2) no 2_655
C16 O5E 3.32(4) no 2_655
C17 C17 3.456(18) no 2_655
C17 C37R 3.51(6) no 7_555
C17 C38R 3.55(7) no 7_555
C17 O5E 3.22(4) no 2_655
C17 O2E 3.24(3) no 2_655
C18 C38 3.597(17) no 7_555
C18 O2E 3.53(3) no .
C19 O4E 3.36(4) no .
C19 O2E 3.25(3) no .
C21 C67 3.50(2) no 6_545
C21 O2K 3.23(3) no 7_555
C22 O4E 2.98(4) no .
C23A O4E 3.40(4) no .
C24A C70 3.22(2) no 6_545
C24A O2F 3.142(18) no 7_555
C24A F3K 3.57(3) no 7_555
C29 O4E 3.58(5) no .
C29 F4E 3.40(2) no .
C29 O1E 3.21(2) no .
C30 F4E 3.56(3) no .
C31 C2G 3.46(5) no 4_565
C31 C7G 3.26(6) no 4_565
C32 C7G 3.51(5) no 4_565
C36 F3E 3.347(19) no 8_454
C38 C18 3.597(17) no 7_555
C36R F2E 3.27(4) no 8_454
C36R F3E 3.06(4) no 8_454
C37R C17 3.51(6) no 7_555
C37R O5E 3.48(5) no 8_454
C37R F2E 3.01(6) no 8_454
C37R F3E 3.21(6) no 8_454
C37R C1E 3.52(6) no 8_454
C38R C17 3.55(7) no 7_555
C49 O1F 3.37(2) no 4_565
C49 O1K 3.14(3) no 4_565
C49 O3K 3.53(4) no 4_565
C50 F1F 3.507(18) no 4_565
C50 O1K 3.08(3) no 4_565
C57 C68 3.560(18) no 3_565
C62 F1F 3.39(2) no 3_565
C62 O3F 3.54(3) no 3_565
C62 O1K 3.26(4) no 3_565
C63 O3F 3.18(3) no 3_565
C63 O1K 3.51(4) no 3_565
C64 O3F 3.464(17) no 4_565
C65 O3F 3.021(18) no 4_565
C67 C21 3.50(2) no 6_555
C67 O4E 3.59(3) no 6_555
C68 C57 3.560(18) no 3_565
C68 O3F 3.23(2) no 4_565
C68 O2K 3.55(4) no 4_565
C68 O3K 3.54(3) no 4_565
C70 C24A 3.22(2) no 6_555
C70 O4E 3.19(3) no 6_555
C70 F4E 3.36(3) no 6_555
C70 O1E 3.166(19) no 6_555
C75 C5G 3.46(5) no .
C76 F1F 3.54(3) no .
C76 C5G 3.21(5) no .
C77 F1F 3.12(3) no .
C77 F2F 3.26(4) no .
C77 F1K 3.56(5) no .
C77 C5G 3.59(6) no .
C78 F2F 3.21(3) no .
C78 F1K 3.44(4) no .
C84 F3K 3.46(6) no 4_565
C85 O2F 3.20(3) no 4_565
C85 F3K 3.41(5) no 4_565
C89 C7Q 3.56(5) no .
C90 C2Q 3.51(5) no .
C103 F2E 3.52(4) no 4_564
C104 F2E 3.37(5) no 4_564
O4E N1 3.11(3) no .
O4E C19 3.36(4) no .
O4E C22 2.98(4) no .
O4E C23A 3.40(4) no .
O4E C29 3.58(5) no .
O4E C67 3.59(3) no 6_545
O4E C70 3.19(3) no 6_545
O5E C3 3.21(4) no .
O5E C4 3.56(4) no .
O5E C16 3.32(4) no 2_655
O5E C17 3.22(4) no 2_655
O5E C37R 3.48(5) no 8_555
C2E C8G 3.12(6) no 6_545
F1E C7H 2.94(4) no 4_565
F2E C36R 3.27(4) no 8_555
F2E C37R 3.01(6) no 8_555
F2E C103 3.52(4) no 4_565
F2E C104 3.37(5) no 4_565
F2E C7H 3.18(6) no 4_565
F3E C36 3.347(19) no 8_555
F3E C36R 3.06(4) no 8_555
F3E C37R 3.21(6) no 8_555
F3E C8G 3.58(6) no 6_545
F4E C29 3.40(2) no .
F4E C30 3.56(3) no .
F4E C70 3.36(3) no 6_545
F4E C4G 3.45(5) no 6_545
F4E C8G 2.14(6) no 6_545
O1E N1 3.591(19) no .
O1E C29 3.21(2) no .
O1E C70 3.166(19) no 6_545
O1E C8G 3.50(6) no 6_545
O2E N2 3.49(2) no .
O2E C17 3.24(3) no 2_655
O2E C18 3.53(3) no .
O2E C19 3.25(3) no .
O3E C4A 3.45(3) no .
O3E C8A 3.56(4) no .
O3E C8J 3.41(5) no .
O3E Ag1 2.647(9) no .
O3E N1 3.585(12) no .
O3E N2 3.530(17) no .
O3E C3 3.43(2) no .
C1E C37R 3.52(6) no 8_555
S1F Ag2 3.550(7) no 4_564
F1F C50 3.507(18) no 4_564
F1F C62 3.39(2) no 3_565
F1F C76 3.54(3) no .
F1F C77 3.12(3) no .
F2F C77 3.26(4) no .
F2F C78 3.21(3) no .
O1F Ag2 2.656(16) no 4_564
O1F N4 3.594(19) no 4_564
O1F C49 3.37(2) no 4_564
O2F N4 3.578(15) no 4_564
O2F C24A 3.142(18) no 7_555
O2F C85 3.20(3) no 4_564
O3F N3 3.326(17) no 4_564
O3F C62 3.54(3) no 3_565
O3F C63 3.18(3) no 3_565
O3F C64 3.464(17) no 4_564
O3F C65 3.021(18) no 4_564
O3F C68 3.23(2) no 4_564
F1K C77 3.56(5) no .
F1K C78 3.44(4) no .
F3K C24A 3.57(3) no 7_555
F3K C84 3.46(6) no 4_564
F3K C85 3.41(5) no 4_564
O1K C49 3.14(3) no 4_564
O1K C50 3.08(3) no 4_564
O1K C62 3.26(4) no 3_565
O1K C63 3.51(4) no 3_565
O2K C21 3.23(3) no 7_555
O2K C68 3.55(4) no 4_564
O3K Ag2 2.47(3) no 4_564
O3K N3 3.39(3) no 4_564
O3K N4 3.17(4) no 4_564
O3K C49 3.53(4) no 4_564
O3K C68 3.54(3) no 4_564
C2G O1 3.59(3) no 3_565
C2G C31 3.46(5) no 4_564
C3G O1 3.33(2) no 3_565
C4G F4E 3.45(5) no 6_555
C5G C75 3.46(5) no .
C5G C76 3.21(5) no .
C5G C77 3.59(6) no .
C7G C31 3.26(6) no 4_564
C7G C32 3.51(5) no 4_564
C8G C2E 3.12(6) no 6_555
C8G F3E 3.58(6) no 6_555
C8G F4E 2.14(6) no 6_555
C8G O1E 3.50(6) no 6_555
C7H F1E 2.94(4) no 4_564
C7H F2E 3.18(6) no 4_564
C1Q O2 3.57(3) no .
C2Q O2 3.47(4) no .
C2Q C90 3.51(5) no .
C7Q C89 3.56(5) no .
C1B H5B 3.32(6) no .
C2B H6B 3.17(4) no .
C2B H7B 2.85(3) no .
C2B H8B 3.35(3) no .
C2B H9B 2.73(3) no .
C2B H92 3.57(4) no .
H2B H3B 2.41869(12) no .
H2B C4B 3.45(6) no .
H2B C6B 3.17(4) no .
H2B C7B 2.72(4) no .
H2B H7B 2.83984(17) no .
H2B H9B 2.66984(11) no .
H2B C78 3.55(2) no .
H2B C79 3.412(19) no .
H2B H92 3.1295(2) no .
C3B H5B 3.20(5) no .
C3B H10B 2.86(4) no .
C3B H11B 2.65(4) no .
C3B H12B 3.21(5) no .
C3B H92 3.17(6) no .
H3B C5B 3.24(3) no .
H3B C8B 2.74(5) no .
H3B H10B 3.00212(16) no .
H3B H11B 2.65446(15) no .
H3B C80 3.137(17) no .
H3B C81 3.096(12) no .
H3B C82 3.512(16) no .
H3B C86 3.533(13) no .
H3B C92 3.16(2) no .
H3B H92 2.34823(11) no .
C4B H6B 3.39(4) no .
C5B H10B 3.13(2) no .
C5B H11B 3.17(2) no .
C5B H12B 2.49(2) no .
H5B H6B 2.00579(10) no .
H5B C8B 2.69(3) no .
H5B H10B 3.30823(16) no .
H5B H11B 3.3937(2) no .
H5B H12B 2.30648(11) no .
H5B C47 3.553(13) no .
H5B C48 2.952(14) no .
H5B C49 3.180(18) no .
H5B C50 3.447(19) no .
H5B C51 3.576(18) no .
H5B C52 3.367(16) no .
H5B C53 3.039(14) no .
C6B H7B 3.19(3) no .
C6B H8B 2.80(3) no .
C6B H9B 3.30(4) no .
C6B H46 3.57(4) no .
H6B C7B 2.87(5) no .
H6B H7B 3.40527(17) no .
H6B H8B 2.67493(17) no .
H6B Ag2 3.0346(8) no .
H6B H46 3.12605(19) no .
H6B C47 2.810(16) no .
H6B C48 2.921(17) no .
H6B C53 2.957(16) no .
H6B C54 2.873(15) no .
H6B C55 2.706(14) no .
H6B C59 3.528(13) no .
H6B C60 2.697(15) no .
H8B C55 3.518(18) no .
H8B C56 3.320(18) no .
H8B C57 3.160(17) no .
H8B H57 3.5441(2) no .
H8B C58 3.217(18) no .
H8B C59 3.440(18) no .
H10B Ag2 3.3300(9) no .
H10B C83 3.45(2) no .
H10B C84 3.16(2) no .
H10B H84 3.47339(15) no .
H10B C85 3.159(15) no .
H10B H85 3.4479(2) no .
H10B C86 3.540(16) no .
H12B Ag2 3.5644(8) no .
C1P H3P 3.04(3) no .
C1P H5P 3.27(3) no .
C2P H6P 3.23(3) no .
C2P H7P 2.51(3) no .
C2P H8P 3.19(3) no .
C2P H9P 3.03(3) no .
H2P H3P 2.06943(12) no .
H2P C4P 3.18(4) no .
H2P C6P 3.26(4) no .
H2P C7P 2.79(3) no .
H2P H7P 2.47444(12) no .
H2P H8P 3.57276(16) no .
H2P H9P 3.29898(13) no .
H2P Ag2 2.9785(14) no .
H2P C73 2.880(15) no .
H2P C74 2.808(19) no .
H2P C75 3.58(2) no .
H2P C79 2.88(2) no .
H2P C80 2.998(19) no .
H2P C81 3.144(13) no .
H2P C86 3.053(13) no .
H2P H92 3.2677(2) no .
C3P H5P 2.95(4) no .
C3P H6P 3.32(3) no .
C3P H10P 2.65(5) no .
C3P H11P 3.05(4) no .
C3P H12P 3.14(6) no .
H3P C5P 2.88(3) no .
H3P C6P 3.32(3) no .
H3P C8P 2.50(4) no .
H3P H10P 2.28899(13) no .
H3P H11P 3.09746(13) no .
H3P H12P 3.22454(12) no .
H3P C81 3.437(17) no .
H3P C85 3.383(14) no .
H3P C86 3.143(14) no .
C4P H6P 3.17(3) no .
C5P H10P 3.26(3) no .
C5P H11P 2.77(3) no .
C5P H12P 2.72(3) no .
C5P H46 3.20(3) no .
H5P H6P 2.27729(14) no .
H5P C8P 2.64(3) no .
H5P H10P 3.56213(13) no .
H5P H11P 2.74294(13) no .
H5P H12P 2.64982(12) no .
H5P C46 3.356(11) no .
H5P H46 2.62985(10) no .
H5P C52 3.167(17) no .
H5P H52 3.36476(15) no .
H5P C53 3.107(14) no .
H5P C54 3.467(12) no .
C6P H7P 3.20(4) no .
C6P H8P 2.62(3) no .
C6P H9P 2.78(4) no .
C6P H46 3.12(4) no .
H6P C7P 2.61(5) no .
H6P H7P 3.52355(14) no .
H6P H8P 2.54155(11) no .
H6P H9P 2.80070(11) no .
H6P C46 3.282(14) no .
H6P H46 2.41899(11) no .
H6P C54 3.312(16) no .
H6P C55 3.260(16) no .
H7P C75 3.54(3) no .
H12P C49 3.590(14) no .
H12P C50 3.127(17) no .
H12P H50 3.23153(17) no .
H12P C51 3.261(16) no .
H12P H51 3.49562(17) no .
C1A H4A 3.59(3) no .
C1A H5A 3.24(4) no .
C1A H7A 3.05(4) no .
C1A H8A 2.77(4) no .
C1A H9A 3.26(5) no .
C1A H46 3.17(4) no .
H1A H2A 2.23119(14) no .
H1A C3A 3.12(2) no .
H1A C5A 3.22(3) no .
H1A C7A 2.84(4) no .
H1A H7A 3.28955(12) no .
H1A H8A 2.70582(12) no .
H1A C34 3.355(14) no .
H1A C46 3.387(16) no .
H1A H46 2.56245(14) no .
C2A H4A 3.07(3) no .
C2A H10A 2.88(2) no .
C2A H11A 3.14(2) no .
C2A H46 3.11(3) no .
H2A C4A 3.06(4) no .
H2A C6A 3.19(3) no .
H2A C8A 2.56(3) no .
H2A H10A 2.94601(14) no .
H2A H11A 3.41861(16) no .
H2A C32 3.552(17) no .
H2A C33 3.408(13) no .
H2A C34 3.475(11) no .
H2A C46 3.208(12) no .
H2A H46 2.47095(15) no .
C3A H5A 3.27(3) no .
C4A H10A 2.61(4) no .
C4A H11A 2.60(4) no .
H4A H5A 2.50218(15) no .
H4A C6A 3.33(2) no .
H4A C8A 2.50(4) no .
H4A H10A 2.52300(11) no .
H4A H11A 2.54925(9) no .
H4A Ag1 3.1143(9) no .
H4A C3 3.48(2) no .
H4A C4 3.599(19) no .
C5A H7A 2.70(2) no .
C5A H8A 3.11(2) no .
C5A H9A 2.31(3) no .
H5A C7A 2.43(3) no .
H5A H7A 2.74800(12) no .
H5A H8A 3.33139(16) no .
H5A H9A 2.09702(11) no .
H5A C1 2.75(2) no .
H5A C2 2.787(14) no .
H5A C3 3.549(14) no .
H5A C7 2.988(13) no .
H5A C8 3.108(18) no .
H5A H92 3.4534(2) no .
H9A Ag1 3.3723(10) no .
H11A C30 3.59(2) no .
C1J H5J 3.27(3) no .
C1J H7J 3.03(3) no .
C1J H8J 2.50(3) no .
C1J H9J 3.09(4) no .
C1J H46 3.55(4) no .
H1J H2J 2.34005(13) no .
H1J C3J 3.27(3) no .
H1J C5J 3.26(3) no .
H1J C7J 2.68(4) no .
H1J H7J 3.25043(14) no .
H1J H8J 2.37899(14) no .
H1J H9J 3.41140(14) no .
H1J Ag1 3.3105(11) no .
H1J C27 2.879(13) no .
H1J C28 3.266(12) no .
H1J C33 3.217(16) no .
H1J C34 2.807(15) no .
H1J H46 3.14595(16) no .
C2J H4J 3.26(4) no .
C2J H10J 2.94(3) no .
C2J H11J 3.18(3) no .
C2J H12J 2.49(2) no .
H2J C4J 3.27(3) no .
H2J C6J 3.27(3) no .
H2J C8J 2.58(4) no .
H2J H10J 3.01291(12) no .
H2J H11J 3.42254(17) no .
H2J H12J 2.28839(11) no .
H2J C27 3.401(13) no .
H2J C28 2.994(12) no .
H2J C29 3.453(15) no .
H2J C32 3.54(2) no .
H2J C33 3.092(14) no .
H2J C34 3.553(12) no .
C3J H5J 3.27(3) no .
C4J H10J 2.94(4) no .
C4J H11J 2.65(3) no .
C4J H12J 3.28(3) no .
C4J H92 3.15(3) no .
H4J H5J 2.34000(13) no .
H4J C6J 3.27(2) no .
H4J C8J 2.71(4) no .
H4J H10J 3.02006(16) no .
H4J H11J 2.53739(12) no .
H4J H12J 3.58441(15) no .
H4J C2 3.426(15) no .
H4J C6 3.486(15) no .
H4J C7 3.025(15) no .
H4J C8 3.07(2) no .
H4J C91 3.554(19) no .
H4J C92 3.175(17) no .
H4J H92 2.38057(11) no .
C5J H7J 2.62(2) no .
C5J H8J 3.12(2) no .
C5J H9J 2.42(3) no .
C5J H92 3.51(3) no .
H5J C7J 2.45(4) no .
H5J H7J 2.57457(13) no .
H5J H8J 3.39588(15) no .
H5J H9J 2.31353(9) no .
H5J H92 3.10562(13) no .
H11J Ag1 3.4958(9) no .
H11J C2 3.552(19) no .
H11J C3 3.26(2) no .
H11J C4 3.19(2) no .
H11J H4 3.5543(2) no .
H11J C5 3.37(2) no .
H11J C6 3.58(2) no .
H12J Ag1 3.2016(12) no .
Ag1 H3 3.5006(10) no .
Ag2 H49 3.4531(15) no .
O1 H42 2.638(11) no .
O1 H44 2.509(7) no .
O1 H94A 2.551(11) no .
O1 H94B 2.589(8) no .
O2 H88 2.636(12) no .
O2 H90 2.463(8) no .
O2 H16C 2.697(10) no .
O2 H16B 2.517(12) no .
N1 H25 3.203(10) no .
N1 H29 3.078(12) no .
N1 H39 2.665(8) no .
N1 H39R 3.272(8) no .
N2 H3 2.851(8) no .
N2 H13Z 3.274(12) no .
N2 H13 2.859(10) no .
N2 H16 3.187(12) no .
N3 H49 2.806(11) no .
N3 H59 3.169(8) no .
N3 H62 3.231(11) no .
N4 H71 3.219(10) no .
N4 H75 2.817(11) no .
N4 H85 3.100(8) no .
C1 H3 2.615(18) no .
C1 H13Z 2.76(2) no .
C1 H13 2.682(16) no .
C1 H16 2.70(2) no .
C2 H4 3.291(14) no .
C2 H6 3.291(12) no .
C2 H16 3.398(16) no .
C3 H5 3.317(15) no .
H3 H4 2.34913(11) no .
H3 C5 3.316(16) no .
H3 C7 3.334(13) no .
H3 C15 2.542(15) no .
H3 C16 3.15(2) no .
H3 H16 3.46509(16) no .
C4 H6 3.275(15) no .
H4 H5 2.39258(14) no .
H4 C6 3.278(15) no .
H5 H6 2.31897(11) no .
H5 C7 3.312(14) no .
H6 C8 2.637(15) no .
H6 H82 3.28394(15) no .
H6 C90 3.007(16) no .
H6 H90 3.30310(16) no .
H6 C91 2.503(16) no .
H6 C92 2.992(13) no .
H6 H92 3.29706(17) no .
C7 H90 3.443(16) no .
C7 H92 3.347(12) no .
C8 H10Z 2.572(19) no .
C8 H10 2.699(14) no .
C8 H90 2.689(18) no .
C8 H92 2.622(18) no .
C9Z H11Z 3.26(3) no .
C9Z H13Z 3.26(2) no .
C9Z H90 3.19(3) no .
C10Z H12Z 3.27(3) no .
C10Z H90 3.16(3) no .
H10Z H11Z 2.34004(11) no .
H10Z C12Z 3.26(4) no .
H10Z C14Z 3.27(2) no .
H10Z C90 2.705(13) no .
H10Z H90 2.67308(11) no .
H10Z C91 2.59(2) no .
H10Z C92 3.42(2) no .
C11Z H13Z 3.26(4) no .
H11Z H12Z 2.33994(14) no .
H11Z C13Z 3.26(3) no .
H12Z H13Z 2.33989(11) no .
H12Z C14Z 3.27(3) no .
C13Z H16 3.12(3) no .
H13Z C15 2.544(16) no .
H13Z C16 2.687(15) no .
H13Z H16 2.78732(13) no .
H13Z C17 3.500(16) no .
C14Z H16 2.99(3) no .
C9 H11 3.27(2) no .
C9 H13 3.42(2) no .
C9 H90 3.48(2) no .
C9 H92 3.16(3) no .
C10 H12 3.20(2) no .
C10 H92 3.49(2) no .
H10 H11 2.13054(9) no .
H10 C12 3.22(2) no .
H10 C14 3.28(2) no .
H10 H78 3.52021(17) no .
H10 C90 3.240(12) no .
H10 H90 3.52677(18) no .
H10 C91 2.651(15) no .
H10 C92 3.010(17) no .
H10 H92 3.15870(16) no .
C11 H13 3.40(3) no .
H11 H12 2.45186(15) no .
H11 C13 3.38(3) no .
H12 H13 2.38356(11) no .
H12 C14 3.29(2) no .
H13 C15 2.534(13) no .
H13 C16 3.136(14) no .
H13 H16 3.48088(19) no .
H13 C19 3.585(12) no .
C14 H16 3.56(2) no .
C15 H17 3.267(17) no .
H16 H17 2.32788(14) no .
H16 C18 3.143(14) no .
C17 H20 2.612(19) no .
H17 C19 3.244(16) no .
H17 C20 2.607(17) no .
H17 H20 2.44595(12) no .
C18 H21 3.332(14) no .
C19 H20 3.310(13) no .
H20 H21 2.29932(12) no .
H20 C23A 3.233(17) no .
C21 H24 2.68(2) no .
H21 C22 3.306(11) no .
H21 C24A 2.68(2) no .
H21 H24 2.52596(16) no .
C22 H24 3.250(10) no .
C22 H39 3.432(10) no .
C23A H25 3.295(17) no .
H24 H25 2.32859(12) no .
H24 C26A 3.212(14) no .
C25A H29 3.063(17) no .
C25A H39 3.181(15) no .
C25A H39R 2.969(14) no .
H25 C27 2.676(14) no .
H25 C28 3.292(13) no .
H25 C29 3.543(15) no .
H25 H29 3.29587(14) no .
H25 H39 3.58094(16) no .
H25 C40 3.503(15) no .
H25 C39R 3.39(4) no .
H25 H39R 3.14521(14) no .
H25 C40R 3.08(4) no .
C26A H29 2.606(15) no .
C26A H39 2.489(13) no .
C26A H39R 2.737(11) no .
C27 H29 2.722(12) no .
C27 H39 2.580(17) no .
C27 H39R 2.873(15) no .
C28 H30 3.295(11) no .
C28 H32 3.346(16) no .
C29 H31 3.318(19) no .
H29 H30 2.41343(12) no .
H29 C31 3.31(3) no .
H29 C33 3.377(13) no .
C30 H32 3.12(2) no .
H30 H31 2.16628(11) no .
H30 C32 3.120(15) no .
H31 H32 2.32311(10) no .
H31 C33 3.337(14) no .
C32 H42 3.464(15) no .
H32 C34 2.632(15) no .
H32 C41 2.517(11) no .
H32 C42 2.882(10) no .
H32 H42 3.13007(13) no .
H32 C46 3.088(11) no .
H32 H46 3.43946(15) no .
H32 H52 3.36279(16) no .
C33 H42 3.270(14) no .
C33 H46 3.479(12) no .
C34 H36 2.651(11) no .
C34 H36R 2.674(10) no .
C34 H42 2.668(15) no .
C34 H46 2.694(12) no .
C35 H37 3.265(11) no .
C35 H39 3.265(17) no .
C35 H46 3.240(16) no .
C36 H38 3.265(17) no .
C36 H46 3.315(15) no .
H36 H37 2.33980(12) no .
H36 C38 3.265(17) no .
H36 C40 3.265(13) no .
H36 C41 2.540(14) no .
H36 C42 3.298(16) no .
H36 C46 2.825(13) no .
H36 H46 2.93469(13) no .
H36 H56 3.33241(15) no .
C37 H39 3.265(13) no .
H37 H38 2.34005(13) no .
H37 C39 3.265(11) no .
H38 H39 2.33994(10) no .
H38 C40 3.265(12) no .
C35R H37R 3.31(4) no .
C35R H39R 3.35(6) no .
C35R H42 3.30(6) no .
C35R H46 3.60(5) no .
C36R H38R 3.07(5) no .
H36R H37R 2.29089(12) no .
H36R C38R 3.11(9) no .
H36R C40R 3.30(4) no .
H36R C41 2.580(13) no .
H36R C42 3.071(16) no .
H36R H42 3.29221(15) no .
H36R C46 3.127(13) no .
H36R H46 3.39258(14) no .
C37R H39R 3.24(5) no .
H37R H38R 2.26747(11) no .
H37R C39R 3.23(4) no .
H38R H39R 2.15078(10) no .
H38R C40R 3.11(4) no .
C42 H44 3.265(14) no .
C42 H46 3.286(14) no .
C42 H93A 2.681(15) no .
C42 H93B 2.754(13) no .
H42 C44 3.269(12) no .
H42 C46 3.284(12) no .
H42 C93 2.477(19) no .
H42 H93A 2.21436(9) no .
H42 H93B 2.31156(14) no .
C43 H93A 2.620(12) no .
C43 H93B 2.643(11) no .
C44 H46 3.239(16) no .
C44 H52 3.019(10) no .
C44 H56 3.130(14) no .
H44 C46 3.245(16) no .
H44 H52 3.26412(16) no .
H44 C53 3.405(11) no .
H44 C54 2.679(13) no .
H44 C55 3.469(14) no .
H44 H56 3.39819(16) no .
C45 H52 2.587(12) no .
C45 H56 2.610(11) no .
C46 H52 3.044(14) no .
C46 H56 3.104(10) no .
H46 H52 3.30658(16) no .
H46 C53 3.303(14) no .
H46 C54 2.594(14) no .
H46 C55 3.295(12) no .
H46 H56 3.33949(17) no .
C47 H49 2.643(13) no .
C47 H59 2.677(13) no .
C47 H62 2.719(14) no .
C48 H50 3.246(12) no .
C48 H52 3.334(11) no .
C48 H62 3.578(11) no .
C49 H51 3.225(13) no .
H49 H50 2.24501(10) no .
H49 C51 3.229(13) no .
H49 C53 3.313(11) no .
H49 C61 2.584(11) no .
H49 C62 3.300(15) no .
C50 H52 3.248(14) no .
H50 H51 2.33248(14) no .
H50 C52 3.239(12) no .
H51 H52 2.31601(11) no .
H51 C53 3.279(11) no .
H52 C54 2.669(12) no .
C54 H56 2.711(12) no .
C55 H57 3.278(12) no .
C55 H59 3.317(10) no .
C56 H58 3.244(13) no .
H56 H57 2.23959(10) no .
H56 C58 3.253(13) no .
H56 C60 3.339(11) no .
C57 H59 3.247(12) no .
H57 H58 2.35907(14) no .
H57 C59 3.236(13) no .
H58 H59 2.29435(11) no .
H58 C60 3.310(13) no .
C59 H62 3.445(17) no .
H59 C61 2.549(12) no .
H59 C62 2.91(2) no .
H59 H62 3.07338(14) no .
C60 H62 3.290(15) no .
C61 H63 3.265(13) no .
H62 H63 2.24000(13) no .
H62 C64 3.154(15) no .
C63 H66 2.686(16) no .
H63 C65 3.238(14) no .
H63 C66 2.640(17) no .
H63 H66 2.50494(13) no .
C64 H67 3.268(13) no .
C65 H66 3.333(11) no .
H66 H67 2.22940(12) no .
H66 C69 3.279(16) no .
C67 H70 2.75(2) no .
H67 C68 3.298(11) no .
H67 C70 2.74(2) no .
H67 H70 2.60590(18) no .
C68 H70 3.279(10) no .
C68 H75 3.483(17) no .
C69 H71 3.282(16) no .
H70 H71 2.30694(12) no .
H70 C72 3.178(14) no .
C71 H75 3.007(16) no .
C71 H85 3.100(14) no .
H71 C73 2.599(15) no .
H71 C74 3.21(2) no .
H71 C75 3.57(2) no .
H71 H75 3.37649(13) no .
H71 C85 3.567(14) no .
H71 H85 3.29762(14) no .
H71 C86 3.278(13) no .
C72 H75 2.515(14) no .
C72 H85 2.609(11) no .
C73 H75 2.669(11) no .
C73 H85 2.674(15) no .
C74 H76 3.314(15) no .
C74 H78 3.34(2) no .
C75 H77 3.24(2) no .
H75 H76 2.27585(13) no .
H75 C77 3.25(3) no .
H75 C79 3.343(19) no .
C76 H78 3.26(3) no .
H76 H77 2.39375(13) no .
H76 C78 3.262(18) no .
H77 H78 2.24826(9) no .
H77 C79 3.314(19) no .
H78 C80 2.698(18) no .
H78 C87 2.619(12) no .
H78 C88 3.115(11) no .
H78 H88 3.36186(15) no .
H78 C92 3.134(13) no .
H78 H92 3.34856(14) no .
C79 H88 3.376(19) no .
C79 H92 3.396(19) no .
C80 H82 2.710(13) no .
C80 H88 2.70(2) no .
C80 H92 2.668(15) no .
C81 H83 3.234(15) no .
C81 H85 3.34(2) no .
C81 H88 3.37(2) no .
C81 H92 3.344(16) no .
C82 H84 3.17(3) no .
H82 H83 2.17878(13) no .
H82 C84 3.15(3) no .
H82 C86 3.291(17) no .
H82 C87 2.623(15) no .
H82 C88 3.076(16) no .
H82 H88 3.31808(15) no .
H82 C92 3.106(16) no .
H82 H92 3.38889(14) no .
C83 H85 3.20(2) no .
H83 H84 2.25137(11) no .
H83 C85 3.194(16) no .
H84 H85 2.37442(11) no .
H84 C86 3.330(15) no .
C88 H90 3.240(15) no .
C88 H92 3.234(14) no .
C88 H99A 2.880(14) no .
C88 H99B 2.724(16) no .
H88 C90 3.234(13) no .
H88 C92 3.241(15) no .
H88 C99 2.56(2) no .
H88 H99A 2.39312(14) no .
H88 H99B 2.33638(9) no .
C89 H99A 2.729(11) no .
C89 H99B 2.574(12) no .
C90 H92 3.249(18) no .
H90 C92 3.25(2) no .
C93 H95A 2.652(14) no .
C93 H95B 2.659(12) no .
H93A H94A 2.41999(15) no .
H93A H94B 2.89166(19) no .
H93A C95 2.681(19) no .
H93A H95A 2.46491(11) no .
H93A H95B 2.93672(12) no .
H93B H94A 2.89132(13) no .
H93B H94B 2.39140(15) no .
H93B C95 2.72(2) no .
H93B H95A 2.98365(12) no .
H93B H95B 2.51326(11) no .
C94 H96A 2.660(14) no .
C94 H96B 3.329(13) no .
C94 H96C 3.299(14) no .
C94 H96D 2.615(18) no .
C94 H97A 3.448(18) no .
C94 H97B 2.83(2) no .
C94 H97D 3.297(14) no .
H94A H95A 2.34647(12) no .
H94A H95B 2.83854(12) no .
H94A C96 2.71(2) no .
H94A H96A 2.93110(12) no .
H94A H96C 3.5046(2) no .
H94A H96D 2.43023(11) no .
H94A C97T 2.86(3) no .
H94A H97A 3.09771(14) no .
H94A H97B 2.29100(9) no .
H94A H97D 3.49660(17) no .
H94B H95A 2.83822(11) no .
H94B H95B 2.34144(12) no .
H94B C96 2.71(2) no .
H94B H96A 2.48447(11) no .
H94B H96B 3.55068(19) no .
H94B H96D 2.90341(12) no .
H94B C97T 3.48(3) no .
H94B H97B 3.10124(14) no .
H94B C97S 3.12(8) no .
H94B H97D 2.80140(14) no .
C95 H97A 2.71(3) no .
C95 H97B 2.73(3) no .
C95 H97C 3.130(17) no .
C95 H97D 3.075(19) no .
C95 H98D 3.46(3) no .
C95 H98E 3.24(2) no .
H95A H96A 2.84395(19) no .
H95A H96B 2.38282(12) no .
H95A H96C 2.20806(11) no .
H95A H96D 2.34030(15) no .
H95A C97T 2.73(4) no .
H95A H97A 2.51999(11) no .
H95A H97B 2.97890(15) no .
H95A C97S 3.47(4) no .
H95A H98E 3.46492(18) no .
H95B H96A 2.37248(15) no .
H95B H96B 2.27133(8) no .
H95B H96C 2.37486(9) no .
H95B H96D 2.81941(12) no .
H95B C97T 3.36(4) no .
H95B H97A 3.55401(19) no .
H95B C97S 2.92(5) no .
H95B H97C 3.02924(19) no .
H95B H97D 3.3256(2) no .
C96 H98A 2.83(3) no .
C96 H98B 3.33(3) no .
C96 H98C 2.71(3) no .
H96A H97A 2.79543(15) no .
H96A H97B 2.29166(12) no .
H96A C98T 2.74(4) no .
H96A H98A 2.69129(12) no .
H96A H98C 2.96674(12) no .
H96B H97A 2.30569(12) no .
H96B H97B 2.79573(12) no .
H96B C98T 2.73(4) no .
H96B H98A 3.14705(14) no .
H96B H98B 3.55823(16) no .
H96B H98C 2.53615(11) no .
H96C H97C 2.32651(11) no .
H96C H97D 2.85711(12) no .
H96C H98D 2.36679(10) no .
H96C H98E 1.38211(7) no .
H96C H98F 2.75359(19) no .
H96D H97C 2.84630(13) no .
H96D H97D 2.37914(11) no .
H96D H98D 1.53540(9) no .
H96D H98E 1.90056(10) no .
H96D H98F 2.76590(15) no .
H97A H98A 2.77317(19) no .
H97A H98B 2.18974(13) no .
H97A H98C 2.33902(13) no .
H97B H98A 2.22028(12) no .
H97B H98B 2.30303(8) no .
H97B H98C 2.77842(14) no .
H97C H98D 2.90143(17) no .
H97C H98E 2.46395(14) no .
H97C H98F 2.41668(11) no .
H97D H98D 2.34868(13) no .
H97D H98E 2.88557(12) no .
H97D H98F 2.54711(10) no .
C99 H13C 2.704(16) no .
C99 H13B 2.63(2) no .
H99A C101 2.82(4) no .
H99A H13C 2.67464(10) no .
H99A H13B 3.08185(15) no .
H99A H16C 2.38804(14) no .
H99A H16B 2.92170(12) no .
H99B C101 2.65(3) no .
H99B H13C 2.92577(13) no .
H99B H13B 2.41895(9) no .
H99B H16C 2.9249(2) no .
H99B H16B 2.52426(15) no .
C101 H30A 2.66(3) no .
C101 H30B 2.90(3) no .
C101 H30C 3.11(4) no .
C101 H30D 2.91(4) no .
H13C H19A 2.88905(12) no .
H13C H19B 2.48355(14) no .
H13C H19C 2.25526(9) no .
H13C H19D 2.40783(13) no .
H13C C103 2.68(6) no .
H13C H30A 2.73102(11) no .
H13C H30B 2.68019(11) no .
H13C C105 3.52(9) no .
H13C H16C 2.22128(11) no .
H13C H16B 2.75911(15) no .
H13B H19A 2.34592(13) no .
H13B H19B 2.8879(2) no .
H13B H19C 2.45079(14) no .
H13B H19D 2.8574(2) no .
H13B C103 2.87(5) no .
H13B H30A 2.62276(11) no .
H13B H30B 3.36193(16) no .
H13B C105 2.95(9) no .
H13B H30C 3.40085(17) no .
H13B H30D 2.75709(12) no .
H13B H16C 2.75996(11) no .
H13B H16B 2.27621(11) no .
C102 H31A 2.55(3) no .
C102 H31B 2.81(3) no .
C102 H31C 3.33(3) no .
C102 H31D 3.33(4) no .
C102 H31E 2.59(4) no .
C102 H31F 2.81(3) no .
C102 H16C 2.58(3) no .
C102 H16B 2.51(3) no .
H19A H30A 2.51300(14) no .
H19A H30B 2.88740(14) no .
H19A C104 2.57(5) no .
H19A H31A 2.23876(8) no .
H19A H31B 2.97503(14) no .
H19A H31C 3.42413(17) no .
H19B H30A 2.88880(12) no .
H19B H30B 2.33268(14) no .
H19B C104 2.81(5) no .
H19B H31A 2.95185(15) no .
H19B H31B 2.77811(10) no .
H19C H30C 2.81195(14) no .
H19C H30D 2.45698(11) no .
H19C C106 2.50(8) no .
H19C H31D 3.44780(13) no .
H19C H31E 2.52584(13) no .
H19C H31F 2.48559(12) no .
H19D H30C 2.24177(10) no .
H19D H30D 2.82231(15) no .
H19D C106 2.76(8) no .
H19D H31D 3.53949(19) no .
H19D H31E 2.51785(10) no .
H19D H31F 3.26052(16) no .
H30A H31A 2.45919(10) no .
H30A H31B 2.83694(19) no .
H30A H31C 2.26579(11) no .
H30B H31A 2.83855(14) no .
H30B H31B 2.27054(10) no .
H30B H31C 2.45273(13) no .
H30C H31D 2.26744(8) no .
H30C H31E 2.44254(11) no .
H30C H31F 2.83599(14) no .
H30D H31D 2.43029(15) no .
H30D H31E 2.83872(17) no .
H30D H31F 2.27693(10) no .
C1G H3G 3.27(4) no .
C1G H5G 3.30(4) no .
C2G H6G 3.24(3) no .
C2G H7G 3.15(4) no .
C2G H8G 3.01(4) no .
C2G H9G 2.50(4) no .
H2G H3G 2.31888(10) no .
H2G C4G 3.25(3) no .
H2G C6G 3.25(4) no .
H2G C7G 2.62(6) no .
H2G H7G 3.37815(15) no .
H2G H8G 3.1715(2) no .
H2G H9G 2.29560(10) no .
C3G H5G 3.28(2) no .
C3G H10G 3.01(4) no .
C3G H11G 2.39(4) no .
C3G H12G 3.04(4) no .
H3G C5G 3.28(4) no .
H3G C8G 2.53(5) no .
H3G H10G 3.17058(15) no .
H3G H11G 2.14074(12) no .
H3G H12G 3.22061(18) no .
C4G H6G 3.28(4) no .
C5G H10G 2.76(5) no .
C5G H11G 3.29(5) no .
C5G H12G 2.75(5) no .
H5G H6G 2.39686(11) no .
H5G C8G 2.71(5) no .
H5G H10G 2.75416(17) no .
H5G H12G 2.77113(11) no .
C6G H7G 2.69(5) no .
C6G H8G 2.73(5) no .
C6G H9G 3.27(4) no .
H6G C7G 2.64(4) no .
H6G H7G 2.65069(16) no .
H6G H8G 2.69122(13) no .
H6G H9G 3.57083(19) no .
C1H H3H 3.26(4) no .
C1H H5H 3.31(3) no .
C2H H6H 3.30(4) no .
C2H H7H 2.53(3) no .
C2H H8H 3.21(4) no .
C2H H9H 2.94(4) no .
H2H H3H 2.36414(12) no .
H2H C4H 3.31(2) no .
H2H C6H 3.31(4) no .
H2H C7H 2.66(6) no .
H2H H7H 2.37332(8) no .
H2H H8H 3.48760(15) no .
H2H H9H 3.08768(16) no .
C3H H5H 3.30(4) no .
C3H H10H 2.53(3) no .
C3H H11H 2.95(2) no .
C3H H12H 3.20(2) no .
H3H C5H 3.29(5) no .
H3H C8H 2.61(3) no .
H3H H10H 2.33345(12) no .
H3H H11H 3.05036(16) no .
H3H H12H 3.43799(15) no .
C4H H6H 3.29(3) no .
C5H H10H 3.27(5) no .
C5H H11H 2.91(4) no .
C5H H12H 2.59(4) no .
H5H H6H 2.35599(12) no .
H5H C8H 2.69(5) no .
H5H H10H 3.56296(15) no .
H5H H11H 3.01705(13) no .
H5H H12H 2.46225(10) no .
C6H H7H 3.26(3) no .
C6H H8H 2.60(3) no .
C6H H9H 2.83(3) no .
H6H C7H 2.63(4) no .
H6H H7H 3.53627(16) no .
H6H H8H 2.46919(14) no .
H6H H9H 2.86140(13) no .
C1Q H3Q 3.25(3) no .
C1Q H5Q 3.31(4) no .
C2Q H6Q 3.29(3) no .
C2Q H7Q 2.93(3) no .
C2Q H8Q 3.21(3) no .
C2Q H9Q 2.54(4) no .
H2Q H3Q 2.36736(13) no .
H2Q C4Q 3.30(4) no .
H2Q C6Q 3.31(4) no .
H2Q C7Q 2.66(4) no .
H2Q H7Q 3.11139(15) no .
H2Q H8Q 3.48705(16) no .
H2Q H9Q 2.38034(13) no .
C3Q H5Q 3.29(3) no .
C3Q H10Q 2.88(5) no .
C3Q H11Q 2.57(4) no .
C3Q H12Q 3.23(4) no .
H3Q C5Q 3.29(3) no .
H3Q C8Q 2.61(4) no .
H3Q H10Q 2.95645(12) no .
H3Q H11Q 2.38446(11) no .
H3Q H12Q 3.47918(14) no .
C4Q H6Q 3.29(3) no .
C5Q H10Q 2.87(5) no .
C5Q H11Q 3.29(4) no .
C5Q H12Q 2.61(4) no .
H5Q H6Q 2.36259(13) no .
H5Q C8Q 2.68(3) no .
H5Q H10Q 2.95277(13) no .
H5Q H11Q 3.58248(16) no .
H5Q H12Q 2.49804(15) no .
C6Q H7Q 2.88(4) no .
C6Q H8Q 2.57(5) no .
C6Q H9Q 3.25(5) no .
H6Q C7Q 2.64(5) no .
H6Q H7Q 2.99629(13) no .
H6Q H8Q 2.39644(9) no .
H6Q H9Q 3.50578(13) no .
C7B H59 3.49(4) no 3_565
H7B H58 3.46490(15) no 3_565
H7B C59 3.376(13) no 3_565
H7B H59 2.65771(12) no 3_565
H7B C62 3.519(16) no 3_565
H7B H62 3.4868(2) no 3_565
H7B C63 3.597(15) no 3_565
H8B H59 3.48931(17) no 3_565
H9B H63 3.38255(19) no 3_565
H7P H59 3.52870(19) no 3_565
H8P H59 3.14661(12) no 3_565
H12P H77 3.05140(17) no 4_565
H4A O3E 3.304(9) no .
H11A F1E 3.574(18) no .
H11A O3E 2.749(12) no .
H12A C2J 2.84(3) no .
H12A H2J 2.06639(12) no .
H12A C3J 3.26(3) no .
H12A C8J 2.80(5) no .
H12A H10J 2.76733(12) no .
H12A H12J 2.20155(13) no .
H12A C30 3.26(2) no .
H12A C31 3.04(3) no .
H12A H31 3.29890(13) no .
H12A C32 3.195(17) no .
H12A H32 3.54908(19) no .
H12A C1G 3.24(5) no 4_565
H12A C7G 1.85(6) no 4_565
H12A H7G 2.09887(8) no 4_565
H12A H8G 1.52187(9) no 4_565
H12A H9G 1.74377(11) no 4_565
C2J H12A 2.84(3) no .
H2J H12A 2.06639(12) no .
H2J H8G 3.5816(2) no 4_565
H2J H9G 3.27542(14) no 4_565
C3J H12A 3.26(3) no .
C8J H12A 2.80(5) no .
H10J H12A 2.76733(12) no .
H10J H7G 3.29574(15) no 4_565
H11J O3E 3.323(9) no .
H12J H12A 2.20155(13) no .
H12J O3E 2.757(10) no .
H12J H8G 3.25261(14) no 4_565
O1 H93A 3.566(9) no 2_555
O1 H2G 3.095(10) no 3_565
O1 H3G 2.564(7) no 3_565
O2 H99A 3.540(9) no 2_655
O2 H2Q 3.423(9) no .
O2 H9Q 3.537(8) no .
N2 H38 3.560(10) no 7_555
N2 H38R 3.467(12) no 7_555
N3 H58 2.856(12) no 3_565
N4 H57 3.369(8) no 3_565
N4 H58 3.189(8) no 3_565
C3 H16 2.662(16) no 2_655
H3 C16 3.138(19) no 2_655
H3 H16 2.26424(14) no 2_655
H3 H17 3.59166(17) no 2_655
H3 O5E 2.40(4) no .
H3 S1E 3.162(4) no .
H3 O2E 2.88(2) no .
H3 O3E 2.857(12) no .
C4 H16 3.021(19) no 2_655
C4 H30D 3.550(19) no 4_565
C4 H6H 3.24(2) no 4_565
C4 H8H 3.31(2) no 4_565
H4 C13Z 3.45(4) no 2_655
H4 C14Z 3.49(4) no 2_655
H4 H16 2.89444(10) no 2_655
H4 H31A 2.97393(15) no 4_565
H4 H30D 2.94556(15) no 4_565
H4 C106 3.36(5) no 4_565
H4 H31D 3.26537(15) no 4_565
H4 H31F 2.84056(14) no 4_565
H4 O5E 3.14(3) no .
H4 F2E 3.05(3) no .
H4 H6H 3.26910(14) no 4_565
H4 C7H 3.56(6) no 4_565
H4 H8H 2.93005(16) no 4_565
H4 H9H 3.31231(15) no 4_565
C5 H90 3.23(2) no 2_655
C5 H30D 3.514(19) no 4_565
C5 H6H 2.86(3) no 4_565
H5 C9Z 3.48(4) no 2_655
H5 C10Z 3.40(4) no 2_655
H5 H10Z 3.5307(2) no 2_655
H5 H90 2.97096(11) no 2_655
H5 C105 3.56(6) no 4_565
H5 H30D 2.88525(16) no 4_565
H5 H31D 3.34699(14) no 4_565
H5 C6H 3.52(5) no 4_565
H5 H6H 2.62194(14) no 4_565
C6 H90 3.008(15) no 2_655
H6 C90 3.393(15) no 2_655
H6 H90 2.54374(15) no 2_655
C9Z H5 3.48(4) no 2_655
C10Z H5 3.40(4) no 2_655
C10Z H84 3.54(4) no 4_564
H10Z H5 3.5307(2) no 2_655
H10Z H84 3.3794(2) no 4_564
C11Z H84 2.79(3) no 4_564
H11Z C83 3.52(2) no 4_564
H11Z H83 3.49725(13) no 4_564
H11Z C84 2.69(2) no 4_564
H11Z H84 1.86221(8) no 4_564
H11Z C85 3.573(14) no 4_564
H11Z H85 3.57030(17) no 4_564
H12Z C25A 3.405(13) no 7_555
H12Z H25 2.86981(13) no 7_555
C13Z H4 3.45(4) no 2_655
C14Z H4 3.49(4) no 2_655
H10 H84 3.5658(2) no 4_564
C11 H84 3.19(3) no 4_564
H11 H24 3.32528(13) no 7_555
H11 C84 3.38(3) no 4_564
H11 H84 2.58313(10) no 4_564
H11 H85 3.2960(2) no 4_564
C12 H25 3.54(3) no 7_555
H12 C24A 2.935(14) no 7_555
H12 H24 2.94094(14) no 7_555
H12 C25A 2.765(15) no 7_555
H12 H25 2.63923(16) no 7_555
H12 C26A 3.569(13) no 7_555
C15 H38R 3.071(16) no 7_555
C16 H3 3.138(19) no 2_655
C16 H16 3.401(15) no 2_655
C16 H38 3.527(15) no 7_555
C16 H37R 3.44(2) no 7_555
C16 H38R 2.751(16) no 7_555
H16 C3 2.662(16) no 2_655
H16 H3 2.26424(14) no 2_655
H16 C4 3.021(19) no 2_655
H16 H4 2.89444(10) no 2_655
H16 C16 3.401(15) no 2_655
H16 H16 3.3588(2) no 2_655
H16 H37R 3.49378(15) no 7_555
H16 H38R 3.06090(13) no 7_555
H16 O5E 2.75(4) no 2_655
H16 O2E 3.28(2) no 2_655
C17 H17 3.370(14) no 2_655
C17 H37 3.130(17) no 7_555
C17 H38 3.094(13) no 7_555
C17 H37R 2.892(19) no 7_555
C17 H38R 2.866(14) no 7_555
H17 H3 3.59166(17) no 2_655
H17 C17 3.370(14) no 2_655
H17 H17 3.4489(2) no 2_655
H17 C18 3.540(10) no 2_655
H17 C37 3.531(10) no 7_555
H17 H37 2.82006(15) no 7_555
H17 H38 3.48732(18) no 7_555
H17 C37R 3.34(5) no 7_555
H17 H37R 2.53399(16) no 7_555
H17 H38R 3.23852(13) no 7_555
H17 H67 3.37171(15) no 5_545
H17 O5E 2.58(4) no 2_655
H17 O2E 2.40(3) no 2_655
C18 H17 3.540(10) no 2_655
C18 H37 3.386(16) no 7_555
C18 H38 2.816(11) no 7_555
C18 H37R 3.561(17) no 7_555
C18 H38R 3.219(14) no 7_555
C19 H38 3.055(14) no 7_555
C19 H38R 3.489(15) no 7_555
C20 H37 3.340(18) no 7_555
C20 H38 3.248(13) no 7_555
C20 H66 2.998(17) no 5_545
C20 H67 3.517(15) no 6_545
H20 H20 3.56225(17) no 2_655
H20 H37 3.10244(16) no 7_555
H20 C66 2.994(18) no 5_545
H20 H66 2.09823(9) no 5_545
H20 C67 3.58(2) no 5_545
H20 H67 3.2879(2) no 5_545
C21 H66 3.58(2) no 5_545
C21 H67 3.345(14) no 6_545
H21 H63 3.38312(14) no 5_545
H21 H66 3.3131(2) no 5_545
H21 C67 3.428(16) no 6_545
H21 H67 3.53025(19) no 6_545
H21 C69 3.559(14) no 6_545
H21 S1F 3.507(5) no 7_555
H21 F3F 3.510(15) no 7_555
H21 O2F 3.180(12) no 7_555
H21 O3F 2.923(14) no 7_555
H21 O2K 2.31(3) no 7_555
C23A H70 3.308(15) no 6_545
C24A H12 2.935(14) no 7_555
C24A H70 3.064(14) no 6_545
H24 H11 3.32528(13) no 7_555
H24 H12 2.94094(14) no 7_555
H24 C69 3.525(10) no 6_545
H24 C70 3.149(15) no 6_545
H24 H70 3.28062(18) no 6_545
H24 C71 3.367(18) no 6_545
H24 H85 3.06098(13) no 6_545
H24 S1F 3.426(5) no 7_555
H24 O2F 2.200(10) no 7_555
H24 F3K 2.75(3) no 7_555
H24 O2K 2.91(4) no 7_555
C25A H12Z 3.405(13) no 7_555
C25A H12 2.765(15) no 7_555
C25A H70 3.328(13) no 6_545
C25A H71 3.532(17) no 6_545
C25A H31B 3.495(16) no 5_445
H25 H12Z 2.86981(13) no 7_555
H25 C12 3.54(3) no 7_555
H25 H12 2.63923(16) no 7_555
H25 H71 3.27478(17) no 6_545
H25 H85 3.5984(2) no 6_545
H25 H98A 3.52199(18) no 2_555
H25 H98B 2.90694(12) no 2_555
H25 H31B 2.75938(17) no 5_445
H25 H31E 3.00133(15) no 5_445
C26A H12 3.569(13) no 7_555
C27 H31B 3.573(13) no 5_445
C29 H98A 3.109(16) no 2_555
C29 H98D 3.584(16) no 2_555
C29 H12G 3.225(12) no 6_545
H29 C70 3.564(16) no 6_545
H29 H70 2.80242(13) no 6_545
H29 H71 3.22671(19) no 6_545
H29 H98A 3.27444(14) no 2_555
H29 O4E 2.72(4) no .
H29 S1E 3.477(4) no .
H29 F4E 2.752(18) no .
H29 O1E 2.380(16) no .
H29 O3E 3.332(10) no .
H29 H12G 2.86101(14) no 6_545
C30 H12A 3.26(2) no .
C30 H97B 3.41(2) no 2_555
C30 H98A 3.19(2) no 2_555
C30 H97D 3.17(2) no 2_555
C30 H98D 3.45(2) no 2_555
C30 H8G 3.45(2) no 4_565
C30 H12G 2.95(2) no 6_545
H30 H98A 3.33713(14) no 2_555
H30 H97D 2.91527(12) no 2_555
H30 F4E 2.98(3) no .
H30 C4G 3.34(3) no 6_545
H30 H8G 3.5884(2) no 4_565
H30 C8G 3.02(4) no 6_545
H30 H11G 3.31544(16) no 6_545
H30 H12G 2.19987(10) no 6_545
C31 H12A 3.04(3) no .
C31 H94A 3.41(3) no 2_555
C31 H94B 3.39(3) no 2_555
C31 H97B 3.16(2) no 2_555
C31 H97D 3.21(2) no 2_555
C31 H2G 2.91(3) no 4_565
C31 H8G 3.02(2) no 4_565
C31 H9G 2.78(2) no 4_565
H31 H12A 3.29890(13) no .
H31 C94 3.587(15) no 2_555
H31 H94A 3.33141(18) no 2_555
H31 H94B 2.91261(15) no 2_555
H31 H97B 3.56542(14) no 2_555
H31 H97D 3.07298(18) no 2_555
H31 C1G 3.08(4) no 4_565
H31 C2G 2.75(4) no 4_565
H31 H2G 2.34800(11) no 4_565
H31 C7G 3.01(5) no 4_565
H31 H8G 2.81931(14) no 4_565
H31 H9G 2.72180(15) no 4_565
C32 H12A 3.195(17) no .
C32 H94A 3.11(2) no 2_555
C32 H97B 3.017(16) no 2_555
C32 H2G 2.93(2) no 4_565
C32 H8G 3.574(14) no 4_565
C32 H9G 2.705(15) no 4_565
H32 H12A 3.54908(19) no .
H32 C94 3.533(17) no 2_555
H32 H94A 2.76527(11) no 2_555
H32 H94B 3.43679(14) no 2_555
H32 H97B 3.3381(2) no 2_555
H32 C2G 3.24(3) no 4_565
H32 H2G 2.35374(12) no 4_565
H32 C7G 3.45(4) no 4_565
H32 H9G 2.58522(11) no 4_565
C33 H97B 3.255(15) no 2_555
C34 H30B 3.558(12) no 5_445
H36 F3E 2.699(14) no 8_454
C37 H17 3.531(10) no 7_555
H37 C17 3.130(17) no 7_555
H37 H17 2.82006(15) no 7_555
H37 C18 3.386(16) no 7_555
H37 C20 3.340(18) no 7_555
H37 H20 3.10244(16) no 7_555
H37 F3E 3.29(2) no 8_454
H38 N2 3.560(10) no 7_555
H38 C16 3.527(15) no 7_555
H38 C17 3.094(13) no 7_555
H38 H17 3.48732(18) no 7_555
H38 C18 2.816(11) no 7_555
H38 C19 3.055(14) no 7_555
H38 C20 3.248(13) no 7_555
H36R F2E 3.16(3) no 8_454
H36R F3E 2.378(14) no 8_454
H36R C1E 3.16(2) no 8_454
C37R H17 3.34(5) no 7_555
H37R C16 3.44(2) no 7_555
H37R H16 3.49378(15) no 7_555
H37R C17 2.892(19) no 7_555
H37R H17 2.53399(16) no 7_555
H37R C18 3.561(17) no 7_555
H37R O5E 2.75(2) no 8_454
H37R F2E 2.75(3) no 8_454
H37R F3E 2.76(2) no 8_454
H37R O2E 3.142(17) no 8_454
H37R C1E 3.06(3) no 8_454
H38R N2 3.467(12) no 7_555
H38R C15 3.071(16) no 7_555
H38R C16 2.751(16) no 7_555
H38R H16 3.06090(13) no 7_555
H38R C17 2.866(14) no 7_555
H38R H17 3.23852(13) no 7_555
H38R C18 3.219(14) no 7_555
H38R C19 3.489(15) no 7_555
C42 H94A 3.454(13) no 2_555
C42 H30B 3.475(13) no 5_445
H42 H94A 3.12009(18) no 2_555
H42 H97B 3.35777(13) no 2_555
H42 C103 3.31(4) no 5_445
H42 H30A 3.11993(14) no 5_445
H42 H30B 2.61475(12) no 5_445
C43 H3G 2.974(11) no 3_565
C44 H52 3.495(16) no 2_555
C44 H3G 3.014(11) no 3_565
H44 C51 3.247(15) no 2_555
H44 H51 2.94246(14) no 2_555
H44 C52 3.080(16) no 2_555
H44 H52 2.63705(10) no 2_555
H44 C2G 3.32(3) no 3_565
H44 H2G 3.1393(2) no 3_565
H44 C3G 3.10(2) no 3_565
H44 H3G 2.72177(11) no 3_565
C49 H62 2.944(17) no 2_555
H49 C62 3.11(2) no 2_555
H49 H62 2.44271(10) no 2_555
H49 S1F 3.343(5) no 4_565
H49 F1F 3.420(12) no 4_565
H49 O1F 2.932(15) no 4_565
H49 O3F 2.899(14) no 4_565
H49 S1K 3.281(10) no 4_565
H49 O1K 2.57(3) no 4_565
H49 O3K 3.01(4) no 4_565
C50 H62 3.046(16) no 2_555
C50 H76 3.128(15) no 4_565
C50 H77 3.357(11) no 4_565
H50 C62 3.592(19) no 2_555
H50 H62 2.66964(12) no 2_555
H50 C76 3.08(2) no 4_565
H50 H76 2.50241(13) no 4_565
H50 C77 3.159(19) no 4_565
H50 H77 2.65069(14) no 4_565
H50 F1F 2.664(12) no 4_565
H50 O1F 3.387(17) no 4_565
H50 O1K 2.43(3) no 4_565
C51 H44 3.247(15) no 2_555
C51 H76 3.164(14) no 4_565
H51 H44 2.94246(14) no 2_555
H51 C76 3.36(2) no 4_565
H51 H76 2.58208(13) no 4_565
H51 H77 3.44124(14) no 4_565
H51 C1G 2.99(4) no 4_565
H51 C2G 2.96(3) no 4_565
H51 H2G 3.25421(18) no 4_565
H51 C3G 3.32(3) no 4_565
H51 C6G 3.51(3) no 4_565
H51 C7G 3.60(6) no 4_565
H51 H7G 3.4660(2) no 4_565
C52 H44 3.080(16) no 2_555
H52 C44 3.495(16) no 2_555
H52 H44 2.63705(10) no 2_555
H52 C2G 3.30(3) no 4_565
H52 H2G 2.88703(11) no 4_565
H52 H9G 3.2104(2) no 4_565
C56 H10G 3.494(13) no 3_565
H56 F3E 3.443(17) no 8_454
H56 H10G 3.15310(18) no 3_565
H56 H11G 3.28061(15) no 3_565
C57 H75 2.836(15) no 3_565
C57 H10G 3.422(14) no 3_565
H57 N4 3.369(8) no 3_565
H57 C64 3.51(2) no 3_565
H57 C65 3.226(13) no 3_565
H57 C66 3.48(2) no 3_565
H57 C67 3.16(2) no 3_565
H57 C68 2.825(12) no 3_565
H57 C69 2.815(12) no 3_565
H57 C70 3.334(13) no 3_565
H57 H75 2.75341(17) no 3_565
H57 H10G 3.02583(15) no 3_565
C58 H59 3.235(18) no 3_565
C58 H75 2.909(17) no 3_565
H58 H7B 3.46490(15) no 3_565
H58 N3 2.856(12) no 3_565
H58 N4 3.189(8) no 3_565
H58 C59 3.474(15) no 3_565
H58 H59 2.81812(13) no 3_565
H58 C61 3.455(16) no 3_565
H58 C65 2.957(14) no 3_565
H58 C68 3.142(11) no 3_565
H58 H75 2.90614(16) no 3_565
C59 H7B 3.376(13) no 3_565
C59 H58 3.474(15) no 3_565
C59 H59 3.339(17) no 3_565
H59 C7B 3.49(4) no 3_565
H59 H7B 2.65771(12) no 3_565
H59 H8B 3.48931(17) no 3_565
H59 H7P 3.52870(19) no 3_565
H59 H8P 3.14661(12) no 3_565
H59 C58 3.235(18) no 3_565
H59 H58 2.81812(13) no 3_565
H59 C59 3.339(17) no 3_565
H59 H59 3.02469(13) no 3_565
C61 H58 3.455(16) no 3_565
C62 H7B 3.519(16) no 3_565
C62 H49 3.11(2) no 2_555
C62 H50 3.592(19) no 2_555
H62 H7B 3.4868(2) no 3_565
H62 C49 2.944(17) no 2_555
H62 H49 2.44271(10) no 2_555
H62 C50 3.046(16) no 2_555
H62 H50 2.66964(12) no 2_555
H62 F1F 2.656(11) no 3_565
H62 O3F 3.169(17) no 3_565
H62 O1K 2.48(4) no 3_565
C63 H7B 3.597(15) no 3_565
H63 H9B 3.38255(19) no 3_565
H63 H21 3.38312(14) no 5_455
H63 S1F 3.570(7) no 3_565
H63 F1F 3.216(11) no 3_565
H63 F3F 3.322(16) no 3_565
H63 O3F 2.433(18) no 3_565
H63 C1F 3.511(18) no 3_565
H63 S1K 3.450(14) no 3_565
H63 O1K 3.01(3) no 3_565
H63 O2K 2.81(5) no 3_565
C64 H57 3.51(2) no 3_565
C65 H57 3.226(13) no 3_565
C65 H58 2.957(14) no 3_565
C66 H20 2.994(18) no 5_455
C66 H57 3.48(2) no 3_565
H66 C20 2.998(17) no 5_455
H66 H20 2.09823(9) no 5_455
H66 C21 3.58(2) no 5_455
H66 H21 3.3131(2) no 5_455
C67 H20 3.58(2) no 5_455
C67 H21 3.428(16) no 6_555
C67 H57 3.16(2) no 3_565
H67 H17 3.37171(15) no 5_455
H67 C20 3.517(15) no 6_555
H67 H20 3.2879(2) no 5_455
H67 C21 3.345(14) no 6_555
H67 H21 3.53025(19) no 6_555
H67 O4E 2.83(3) no 6_555
H67 F3E 3.587(18) no 6_555
H67 O1E 3.227(18) no 6_555
H67 O2E 2.89(2) no 6_555
C68 H57 2.825(12) no 3_565
C68 H58 3.142(11) no 3_565
C69 H21 3.559(14) no 6_555
C69 H24 3.525(10) no 6_555
C69 H57 2.815(12) no 3_565
C70 H24 3.149(15) no 6_555
C70 H29 3.564(16) no 6_555
C70 H57 3.334(13) no 3_565
C70 H10G 3.059(19) no .
C70 H12G 3.41(2) no .
H70 C23A 3.308(15) no 6_555
H70 C24A 3.064(14) no 6_555
H70 H24 3.28062(18) no 6_555
H70 C25A 3.328(13) no 6_555
H70 H29 2.80242(13) no 6_555
H70 O4E 2.29(3) no 6_555
H70 C2E 3.54(2) no 6_555
H70 S1E 3.521(4) no 6_555
H70 F4E 2.66(2) no 6_555
H70 O1E 2.256(14) no 6_555
H70 C8G 3.45(6) no .
H70 H10G 3.07825(18) no .
H70 H12G 3.04702(14) no .
C71 H24 3.367(18) no 6_555
C71 H98A 3.311(19) no 5_555
C71 H98F 3.18(2) no 5_555
C71 H10G 3.021(15) no .
C71 H12G 3.347(17) no .
H71 C25A 3.532(17) no 6_555
H71 H25 3.27478(17) no 6_555
H71 H29 3.22671(19) no 6_555
H71 C98T 2.97(3) no 5_555
H71 H98A 2.36712(14) no 5_555
H71 H98B 3.15357(19) no 5_555
H71 H98C 2.9484(2) no 5_555
H71 C98S 3.17(13) no 5_555
H71 H98D 3.1075(2) no 5_555
H71 H98F 2.39214(12) no 5_555
H71 H5G 3.36939(18) no .
H71 C8G 3.43(4) no .
H71 H10G 3.02218(15) no .
H71 H12G 2.95174(13) no .
C72 H98F 3.569(18) no 5_555
C73 H98C 3.237(15) no 5_555
C73 H98F 2.966(16) no 5_555
C74 H98C 3.518(16) no 5_555
C74 H98F 2.874(18) no 5_555
C74 H5G 3.19(2) no .
C75 H98F 3.54(2) no 5_555
C75 H5G 2.93(2) no .
C75 H10G 3.25(3) no .
H75 C57 2.836(15) no 3_565
H75 H57 2.75341(17) no 3_565
H75 C58 2.909(17) no 3_565
H75 H58 2.90614(16) no 3_565
H75 H5G 3.31753(15) no .
H75 H10G 2.79050(17) no .
C76 H50 3.08(2) no 4_564
C76 H51 3.36(2) no 4_564
C76 H5G 2.97(3) no .
H76 C50 3.128(15) no 4_564
H76 H50 2.50241(13) no 4_564
H76 C51 3.164(14) no 4_564
H76 H51 2.58208(13) no 4_564
H76 F1F 3.600(13) no .
H76 C5G 3.31(4) no .
H76 H5G 3.32089(13) no .
H76 H10G 3.58520(16) no .
C77 H50 3.159(19) no 4_564
C77 H5G 3.31(3) no .
C77 H6G 3.54(3) no .
C77 H3H 3.40(3) no .
C77 H10H 3.29(3) no .
H77 H12P 3.05140(17) no 4_564
H77 C50 3.357(11) no 4_564
H77 H50 2.65069(14) no 4_564
H77 H51 3.44124(14) no 4_564
H77 F1F 2.906(12) no .
H77 F2F 2.970(14) no .
H77 C1F 3.496(17) no .
H77 F1K 3.11(3) no .
H77 O1K 3.24(3) no .
H77 C6G 3.59(5) no .
H77 H6G 3.45959(18) no .
H77 H3H 3.2171(2) no .
H77 H10H 2.86425(17) no .
H77 H8Q 3.4847(2) no .
C78 H3H 3.04(2) no .
C78 H10H 2.95(2) no .
C78 H8Q 3.37(2) no .
C78 H9Q 3.48(2) no .
H78 F2F 2.788(13) no .
H78 F1K 2.81(3) no .
H78 C3H 3.42(4) no .
H78 H3H 2.62752(10) no .
H78 C8H 3.04(5) no .
H78 H10H 2.15226(10) no .
H78 H11H 3.24333(15) no .
H78 C7Q 2.93(6) no .
H78 H7Q 3.12856(14) no .
H78 H8Q 2.65684(12) no .
H78 H9Q 2.54508(13) no .
C79 H98C 3.533(18) no 5_555
C79 H98E 3.456(18) no 5_555
C79 H98F 3.140(19) no 5_555
C79 H5G 3.554(19) no .
C80 H98C 3.342(15) no 5_555
C80 H98E 3.287(15) no 5_555
C80 H98F 3.500(15) no 5_555
C81 H98C 2.992(12) no 5_555
C81 H98E 3.318(15) no 5_555
C81 H98F 3.540(13) no 5_555
C82 H16C 3.20(2) no 2_655
C82 H16B 3.596(17) no 2_655
C82 H5H 3.45(2) no 4_565
H82 C100 3.508(17) no 2_655
H82 H16C 2.89062(13) no 2_655
H82 H16B 3.22809(13) no 2_655
H82 H5H 3.55960(14) no 4_565
C83 H11Z 3.52(2) no 4_565
C83 H19B 3.38(2) no 2_655
C83 H19D 3.44(2) no 2_655
C83 H30C 2.983(18) no 2_655
C83 H16C 3.55(3) no 2_655
C83 H16B 3.51(2) no 2_655
C83 H5H 2.86(2) no 4_565
C83 H12H 3.27(3) no 4_565
H83 H11Z 3.49725(13) no 4_565
H83 H19A 3.58906(17) no 2_655
H83 H19B 3.5166(2) no 2_655
H83 H19D 3.5836(2) no 2_655
H83 C105 3.55(6) no 2_655
H83 H30C 2.60921(12) no 2_655
H83 H16C 3.56237(13) no 2_655
H83 H16B 3.09785(16) no 2_655
H83 C5H 3.34(3) no 4_565
H83 H5H 2.44672(13) no 4_565
H83 H12H 3.20517(14) no 4_565
C84 H11Z 2.69(2) no 4_565
C84 H11 3.38(3) no 4_565
C84 H19B 3.55(3) no 2_655
C84 H30C 3.13(2) no 2_655
C84 H5H 3.42(2) no 4_565
C84 H12H 2.78(3) no 4_565
H84 C10Z 3.54(4) no 4_565
H84 H10Z 3.3794(2) no 4_565
H84 C11Z 2.79(3) no 4_565
H84 H11Z 1.86221(8) no 4_565
H84 H10 3.5658(2) no 4_565
H84 C11 3.19(3) no 4_565
H84 H11 2.58313(10) no 4_565
H84 C105 3.59(7) no 2_655
H84 H30C 2.86946(17) no 2_655
H84 C106 3.54(6) no 2_655
H84 H31D 3.27554(13) no 2_655
H84 H31E 3.25760(17) no 2_655
H84 O2F 3.596(13) no 4_565
H84 F1K 3.35(4) no 4_565
H84 F3K 2.89(5) no 4_565
H84 H5H 3.53477(19) no 4_565
H84 C8H 3.17(3) no 4_565
H84 H11H 3.09775(14) no 4_565
H84 H12H 2.40132(11) no 4_565
C85 H11Z 3.573(14) no 4_565
C85 H98C 3.49(2) no 5_555
C85 H12H 3.585(16) no 4_565
H85 H11Z 3.57030(17) no 4_565
H85 H11 3.2960(2) no 4_565
H85 H24 3.06098(13) no 6_555
H85 H25 3.5984(2) no 6_555
H85 S1F 3.260(7) no 4_565
H85 O1F 3.282(17) no 4_565
H85 O2F 2.318(16) no 4_565
H85 F3K 2.75(5) no 4_565
H85 O3K 3.02(4) no 4_565
H85 C1K 3.60(5) no 4_565
C86 H98C 2.948(17) no 5_555
C86 H98F 3.296(16) no 5_555
C87 H9Q 3.368(18) no .
C88 H96B 3.478(13) no 5_555
C88 H96C 3.503(13) no 5_555
C88 H3H 3.446(12) no .
C88 H8Q 3.534(14) no .
C88 H9Q 3.130(14) no .
H88 C96 3.51(2) no 5_555
H88 H96B 2.54382(15) no 5_555
H88 H96C 2.55872(15) no 5_555
H88 H98C 3.58591(13) no 5_555
H88 H98E 2.81142(12) no 5_555
H88 H16C 3.22209(17) no 2_655
H88 H3H 3.20240(18) no .
C89 H11H 3.445(12) no .
C89 H2Q 3.347(15) no .
C89 H9Q 2.927(11) no .
C90 H6 3.393(15) no 2_655
C90 H11H 3.415(13) no .
C90 H2Q 2.862(18) no .
C90 H9Q 3.023(12) no .
H90 C5 3.23(2) no 2_655
H90 H5 2.97096(11) no 2_655
H90 C6 3.008(15) no 2_655
H90 H6 2.54374(15) no 2_655
H90 C2Q 3.22(4) no .
H90 H2Q 2.53377(16) no .
H90 H9Q 3.43924(14) no .
C91 H9Q 3.312(17) no .
C92 H9Q 3.433(19) no .
C93 H93A 3.171(17) no 2_555
C93 H3G 3.448(12) no 3_565
H93A O1 3.566(9) no 2_555
H93A C93 3.171(17) no 2_555
H93A H93A 2.53860(15) no 2_555
H93A C94 3.225(13) no 2_555
H93A H94A 2.68227(13) no 2_555
H93A H95A 3.03027(12) no 2_555
H93A H13C 3.25705(16) no 5_445
H93B H13C 3.23770(17) no 5_445
H93B H30A 3.13239(12) no 5_445
H93B H30B 3.5331(2) no 5_445
H93B F1E 3.56(2) no 8_454
H93B H3G 3.44458(16) no 3_565
H93B H7H 3.54076(17) no 5_445
C94 H31 3.587(15) no 2_555
C94 H32 3.533(17) no 2_555
C94 H93A 3.225(13) no 2_555
H94A C31 3.41(3) no 2_555
H94A H31 3.33141(18) no 2_555
H94A C32 3.11(2) no 2_555
H94A H32 2.76527(11) no 2_555
H94A C42 3.454(13) no 2_555
H94A H42 3.12009(18) no 2_555
H94A H93A 2.68227(13) no 2_555
H94A H2G 3.46869(16) no 3_565
H94B C31 3.39(3) no 2_555
H94B H31 2.91261(15) no 2_555
H94B H32 3.43679(14) no 2_555
H94B H2G 3.17658(18) no 3_565
H94B H3G 3.25834(15) no 3_565
C95 H99A 3.441(16) no 5_445
C95 H13C 3.29(2) no 5_445
C95 H2H 3.31(2) no 5_445
H95A H93A 3.03027(12) no 2_555
H95A H95A 2.85525(16) no 2_555
H95A H99A 2.92695(16) no 5_445
H95A H99B 3.55392(17) no 5_445
H95A H13C 2.89023(12) no 5_445
H95A H13C 3.35732(19) no 6_545
H95B C99 3.522(14) no 5_445
H95B H99A 3.23641(15) no 5_445
H95B H99B 3.07580(18) no 5_445
H95B C101 3.29(3) no 5_445
H95B H13C 2.78929(18) no 5_445
H95B H13B 2.90816(11) no 5_445
H95B C2H 3.21(3) no 5_445
H95B H2H 2.43257(11) no 5_445
H95B H7H 3.5598(2) no 5_445
C96 H88 3.51(2) no 5_445
C96 H2H 3.58(3) no 5_445
H96B C88 3.478(13) no 5_445
H96B H88 2.54382(15) no 5_445
H96B H99A 3.13541(17) no 5_445
H96B H99B 3.12833(12) no 5_445
H96C C88 3.503(13) no 5_445
H96C H88 2.55872(15) no 5_445
H96C H99A 3.03987(16) no 5_445
H96C H99B 3.23908(12) no 5_445
C97T H13C 3.48(2) no 6_545
H97A C101 3.08(2) no 6_545
H97A H13C 2.49504(13) no 6_545
H97A C102 3.07(3) no 6_545
H97B C30 3.41(2) no 2_555
H97B C31 3.16(2) no 2_555
H97B H31 3.56542(14) no 2_555
H97B C32 3.017(16) no 2_555
H97B H32 3.3381(2) no 2_555
H97B C33 3.255(15) no 2_555
H97B H42 3.35777(13) no 2_555
C98T H71 2.97(3) no 5_445
H98A H25 3.52199(18) no 2_555
H98A C29 3.109(16) no 2_555
H98A H29 3.27444(14) no 2_555
H98A C30 3.19(2) no 2_555
H98A H30 3.33713(14) no 2_555
H98A C71 3.311(19) no 5_445
H98A H71 2.36712(14) no 5_445
H98B H25 2.90694(12) no 2_555
H98B H71 3.15357(19) no 5_445
H98B C102 3.30(2) no 6_545
H98C H71 2.9484(2) no 5_445
H98C C73 3.237(15) no 5_445
H98C C74 3.518(16) no 5_445
H98C C79 3.533(18) no 5_445
H98C C80 3.342(15) no 5_445
H98C C81 2.992(12) no 5_445
H98C C85 3.49(2) no 5_445
H98C C86 2.948(17) no 5_445
H98C H88 3.58591(13) no 5_445
H97D C30 3.17(2) no 2_555
H97D H30 2.91527(12) no 2_555
H97D C31 3.21(2) no 2_555
H97D H31 3.07298(18) no 2_555
C98S H71 3.17(13) no 5_445
H98D C29 3.584(16) no 2_555
H98D C30 3.45(2) no 2_555
H98D H71 3.1075(2) no 5_445
H98E C79 3.456(18) no 5_445
H98E C80 3.287(15) no 5_445
H98E C81 3.318(15) no 5_445
H98E H88 2.81142(12) no 5_445
H98F C71 3.18(2) no 5_445
H98F H71 2.39214(12) no 5_445
H98F C72 3.569(18) no 5_445
H98F C73 2.966(16) no 5_445
H98F C74 2.874(18) no 5_445
H98F C75 3.54(2) no 5_445
H98F C79 3.140(19) no 5_445
H98F C80 3.500(15) no 5_445
H98F C81 3.540(13) no 5_445
H98F C86 3.296(16) no 5_445
C99 H95B 3.522(14) no 5_555
C99 H99A 3.26(2) no 2_655
H99A O2 3.540(9) no 2_655
H99A C95 3.441(16) no 5_555
H99A H95A 2.92695(16) no 5_555
H99A H95B 3.23641(15) no 5_555
H99A H96B 3.13541(17) no 5_555
H99A H96C 3.03987(16) no 5_555
H99A C99 3.26(2) no 2_655
H99A H99A 2.44071(13) no 2_655
H99A H16C 3.40438(18) no 2_655
H99B H95A 3.55392(17) no 5_555
H99B H95B 3.07580(18) no 5_555
H99B H96B 3.12833(12) no 5_555
H99B H96C 3.23908(12) no 5_555
H99B C2H 2.88(3) no .
H99B H2H 2.98583(11) no .
H99B C3H 2.74(2) no .
H99B H3H 2.78136(15) no .
H99B C4H 3.40(2) no .
H99B C1Q 3.34(3) no .
H99B C6Q 3.44(5) no .
H99B H6Q 3.3726(2) no .
H99B C7Q 3.47(4) no .
H99B H8Q 3.00682(12) no .
H99B H9Q 3.52392(15) no .
C101 H95B 3.29(3) no 5_555
C101 H97A 3.08(2) no 6_555
C101 H9H 2.96(3) no .
H13C H93A 3.25705(16) no 5_555
H13C H93B 3.23770(17) no 5_555
H13C C95 3.29(2) no 5_555
H13C H95A 2.89023(12) no 5_555
H13C H95A 3.35732(19) no 6_555
H13C H95B 2.78929(18) no 5_555
H13C C97T 3.48(2) no 6_555
H13C H97A 2.49504(13) no 6_555
H13C H9H 3.4109(2) no .
H13B H95B 2.90816(11) no 5_555
H13B C1H 2.71(3) no .
H13B C2H 2.79(3) no .
H13B H2H 2.85772(19) no .
H13B C6H 3.43(3) no .
H13B C7H 2.79(4) no .
H13B H7H 3.10670(12) no .
H13B H9H 2.22457(11) no .
H13B C6Q 3.46(3) no .
H13B H6Q 3.21902(12) no .
C102 H97A 3.07(3) no 6_555
C102 H98B 3.30(2) no 6_555
C102 H9H 3.02(2) no .
H19A H83 3.58906(17) no 2_655
H19B C83 3.38(2) no 2_655
H19B H83 3.5166(2) no 2_655
H19B C84 3.55(3) no 2_655
H19D C83 3.44(2) no 2_655
H19D H83 3.5836(2) no 2_655
C103 H42 3.31(4) no 5_555
H30A H42 3.11993(14) no 5_555
H30A H93B 3.13239(12) no 5_555
H30A F1E 3.538(18) no 4_564
H30A F2E 2.82(3) no 4_564
H30B C34 3.558(12) no 5_555
H30B C42 3.475(13) no 5_555
H30B H42 2.61475(12) no 5_555
H30B H93B 3.5331(2) no 5_555
H31A H4 2.97393(15) no 4_564
H31A F2E 3.43(3) no 4_564
H31B C25A 3.495(16) no 5_555
H31B H25 2.75938(17) no 5_555
H31B C27 3.573(13) no 5_555
H31C F2E 2.77(2) no 4_564
C105 H5 3.56(6) no 4_564
C105 H83 3.55(6) no 2_655
C105 H84 3.59(7) no 2_655
H30C C83 2.983(18) no 2_655
H30C H83 2.60921(12) no 2_655
H30C C84 3.13(2) no 2_655
H30C H84 2.86946(17) no 2_655
H30D C4 3.550(19) no 4_564
H30D H4 2.94556(15) no 4_564
H30D C5 3.514(19) no 4_564
H30D H5 2.88525(16) no 4_564
C106 H4 3.36(5) no 4_564
C106 H84 3.54(6) no 2_655
H31D H4 3.26537(15) no 4_564
H31D H5 3.34699(14) no 4_564
H31D H84 3.27554(13) no 2_655
H31E H25 3.00133(15) no 5_555
H31E H84 3.25760(17) no 2_655
H31F H4 2.84056(14) no 4_564
H31F F2E 3.35(3) no 4_564
C100 H82 3.508(17) no 2_655
H16C C82 3.20(2) no 2_655
H16C H82 2.89062(13) no 2_655
H16C C83 3.55(3) no 2_655
H16C H83 3.56237(13) no 2_655
H16C H88 3.22209(17) no 2_655
H16C H99A 3.40438(18) no 2_655
H16B C82 3.596(17) no 2_655
H16B H82 3.22809(13) no 2_655
H16B C83 3.51(2) no 2_655
H16B H83 3.09785(16) no 2_655
O4E H29 2.72(4) no .
O4E H67 2.83(3) no 6_545
O4E H70 2.29(3) no 6_545
O5E H3 2.40(4) no .
O5E H4 3.14(3) no .
O5E H16 2.75(4) no 2_655
O5E H17 2.58(4) no 2_655
O5E H37R 2.75(2) no 8_555
C2E H70 3.54(2) no 6_545
C2E H10G 3.49(3) no 6_545
C2E H11G 2.41(3) no 6_545
C2E H12G 3.07(3) no 6_545
S1E H3 3.162(4) no .
S1E H29 3.477(4) no .
S1E H70 3.521(4) no 6_545
F1E H11A 3.574(18) no .
F1E H93B 3.56(2) no 8_555
F1E H30A 3.538(18) no 4_565
F1E H11G 2.87(2) no 6_545
F1E H7H 2.37(2) no 4_565
F1E H8H 2.90(2) no 4_565
F1E H9H 3.096(19) no 4_565
F2E H4 3.05(3) no .
F2E H36R 3.16(3) no 8_555
F2E H37R 2.75(3) no 8_555
F2E H30A 2.82(3) no 4_565
F2E H31A 3.43(3) no 4_565
F2E H31C 2.77(2) no 4_565
F2E H31F 3.35(3) no 4_565
F2E H7H 3.24(4) no 4_565
F2E H8H 2.88(3) no 4_565
F2E H9H 2.88(3) no 4_565
F3E H36 2.699(14) no 8_555
F3E H37 3.29(2) no 8_555
F3E H36R 2.378(14) no 8_555
F3E H37R 2.76(2) no 8_555
F3E H56 3.443(17) no 8_555
F3E H67 3.587(18) no 6_545
F3E H11G 2.77(2) no 6_545
F4E H29 2.752(18) no .
F4E H30 2.98(3) no .
F4E H70 2.66(2) no 6_545
F4E H10G 2.52(3) no 6_545
F4E H11G 1.78(3) no 6_545
F4E H12G 1.85(3) no 6_545
O1E H29 2.380(16) no .
O1E H67 3.227(18) no 6_545
O1E H70 2.256(14) no 6_545
O1E H11G 3.26(2) no 6_545
O1E H12G 3.03(2) no 6_545
O2E H3 2.88(2) no .
O2E H16 3.28(2) no 2_655
O2E H17 2.40(3) no 2_655
O2E H37R 3.142(17) no 8_555
O2E H67 2.89(2) no 6_545
O3E H4A 3.304(9) no .
O3E H11A 2.749(12) no .
O3E H11J 3.323(9) no .
O3E H12J 2.757(10) no .
O3E H3 2.857(12) no .
O3E H29 3.332(10) no .
O3E H8H 2.912(9) no 4_565
C1E H36R 3.16(2) no 8_555
C1E H37R 3.06(3) no 8_555
C1E H11G 3.28(3) no 6_545
C1E H7H 3.38(3) no 4_565
C1E H8H 3.37(2) no 4_565
S1F H21 3.507(5) no 7_555
S1F H24 3.426(5) no 7_555
S1F H49 3.343(5) no 4_564
S1F H63 3.570(7) no 3_565
S1F H85 3.260(7) no 4_564
F1F H49 3.420(12) no 4_564
F1F H50 2.664(12) no 4_564
F1F H62 2.656(11) no 3_565
F1F H63 3.216(11) no 3_565
F1F H76 3.600(13) no .
F1F H77 2.906(12) no .
F2F H77 2.970(14) no .
F2F H78 2.788(13) no .
F3F H21 3.510(15) no 7_555
F3F H63 3.322(16) no 3_565
O1F H49 2.932(15) no 4_564
O1F H50 3.387(17) no 4_564
O1F H85 3.282(17) no 4_564
O2F H21 3.180(12) no 7_555
O2F H24 2.200(10) no 7_555
O2F H84 3.596(13) no 4_564
O2F H85 2.318(16) no 4_564
O3F H21 2.923(14) no 7_555
O3F H49 2.899(14) no 4_564
O3F H62 3.169(17) no 3_565
O3F H63 2.433(18) no 3_565
C1F H63 3.511(18) no 3_565
C1F H77 3.496(17) no .
S1K H49 3.281(10) no 4_564
S1K H63 3.450(14) no 3_565
F1K H77 3.11(3) no .
F1K H78 2.81(3) no .
F1K H84 3.35(4) no 4_564
F3K H24 2.75(3) no 7_555
F3K H84 2.89(5) no 4_564
F3K H85 2.75(5) no 4_564
O1K H49 2.57(3) no 4_564
O1K H50 2.43(3) no 4_564
O1K H62 2.48(4) no 3_565
O1K H63 3.01(3) no 3_565
O1K H77 3.24(3) no .
O2K H21 2.31(3) no 7_555
O2K H24 2.91(4) no 7_555
O2K H63 2.81(5) no 3_565
O3K H49 3.01(4) no 4_564
O3K H85 3.02(4) no 4_564
C1K H85 3.60(5) no 4_564
C1G H12A 3.24(5) no 4_564
C1G H31 3.08(4) no 4_564
C1G H51 2.99(4) no 4_564
C2G H31 2.75(4) no 4_564
C2G H32 3.24(3) no 4_564
C2G H44 3.32(3) no 3_565
C2G H51 2.96(3) no 4_564
C2G H52 3.30(3) no 4_564
H2G O1 3.095(10) no 3_565
H2G C31 2.91(3) no 4_564
H2G H31 2.34800(11) no 4_564
H2G C32 2.93(2) no 4_564
H2G H32 2.35374(12) no 4_564
H2G H44 3.1393(2) no 3_565
H2G H51 3.25421(18) no 4_564
H2G H52 2.88703(11) no 4_564
H2G H94A 3.46869(16) no 3_565
H2G H94B 3.17658(18) no 3_565
C3G H44 3.10(2) no 3_565
C3G H51 3.32(3) no 4_564
H3G O1 2.564(7) no 3_565
H3G C43 2.974(11) no 3_565
H3G C44 3.014(11) no 3_565
H3G H44 2.72177(11) no 3_565
H3G C93 3.448(12) no 3_565
H3G H93B 3.44458(16) no 3_565
H3G H94B 3.25834(15) no 3_565
C4G H30 3.34(3) no 6_555
C5G H76 3.31(4) no .
H5G H71 3.36939(18) no .
H5G C74 3.19(2) no .
H5G C75 2.93(2) no .
H5G H75 3.31753(15) no .
H5G C76 2.97(3) no .
H5G H76 3.32089(13) no .
H5G C77 3.31(3) no .
H5G C79 3.554(19) no .
C6G H51 3.51(3) no 4_564
C6G H77 3.59(5) no .
H6G C77 3.54(3) no .
H6G H77 3.45959(18) no .
C7G H12A 1.85(6) no 4_564
C7G H31 3.01(5) no 4_564
C7G H32 3.45(4) no 4_564
C7G H51 3.60(6) no 4_564
H7G H12A 2.09887(8) no 4_564
H7G H10J 3.29574(15) no 4_564
H7G H51 3.4660(2) no 4_564
H8G H12A 1.52187(9) no 4_564
H8G H2J 3.5816(2) no 4_564
H8G H12J 3.25261(14) no 4_564
H8G C30 3.45(2) no 4_564
H8G H30 3.5884(2) no 4_564
H8G C31 3.02(2) no 4_564
H8G H31 2.81931(14) no 4_564
H8G C32 3.574(14) no 4_564
H9G H12A 1.74377(11) no 4_564
H9G H2J 3.27542(14) no 4_564
H9G C31 2.78(2) no 4_564
H9G H31 2.72180(15) no 4_564
H9G C32 2.705(15) no 4_564
H9G H32 2.58522(11) no 4_564
H9G H52 3.2104(2) no 4_564
C8G H30 3.02(4) no 6_555
C8G H70 3.45(6) no .
C8G H71 3.43(4) no .
H10G C56 3.494(13) no 3_565
H10G H56 3.15310(18) no 3_565
H10G C57 3.422(14) no 3_565
H10G H57 3.02583(15) no 3_565
H10G C70 3.059(19) no .
H10G H70 3.07825(18) no .
H10G C71 3.021(15) no .
H10G H71 3.02218(15) no .
H10G C75 3.25(3) no .
H10G H75 2.79050(17) no .
H10G H76 3.58520(16) no .
H10G C2E 3.49(3) no 6_555
H10G F4E 2.52(3) no 6_555
H11G H30 3.31544(16) no 6_555
H11G H56 3.28061(15) no 3_565
H11G C2E 2.41(3) no 6_555
H11G F1E 2.87(2) no 6_555
H11G F3E 2.77(2) no 6_555
H11G F4E 1.78(3) no 6_555
H11G O1E 3.26(2) no 6_555
H11G C1E 3.28(3) no 6_555
H12G C29 3.225(12) no 6_555
H12G H29 2.86101(14) no 6_555
H12G C30 2.95(2) no 6_555
H12G H30 2.19987(10) no 6_555
H12G C70 3.41(2) no .
H12G H70 3.04702(14) no .
H12G C71 3.347(17) no .
H12G H71 2.95174(13) no .
H12G C2E 3.07(3) no 6_555
H12G F4E 1.85(3) no 6_555
H12G O1E 3.03(2) no 6_555
C1H H13B 2.71(3) no .
C2H H95B 3.21(3) no 5_555
C2H H99B 2.88(3) no .
C2H H13B 2.79(3) no .
H2H C95 3.31(2) no 5_555
H2H H95B 2.43257(11) no 5_555
H2H C96 3.58(3) no 5_555
H2H H99B 2.98583(11) no .
H2H H13B 2.85772(19) no .
C3H H78 3.42(4) no .
C3H H99B 2.74(2) no .
H3H C77 3.40(3) no .
H3H H77 3.2171(2) no .
H3H C78 3.04(2) no .
H3H H78 2.62752(10) no .
H3H C88 3.446(12) no .
H3H H88 3.20240(18) no .
H3H H99B 2.78136(15) no .
C4H H99B 3.40(2) no .
C5H H83 3.34(3) no 4_564
H5H C82 3.45(2) no 4_564
H5H H82 3.55960(14) no 4_564
H5H C83 2.86(2) no 4_564
H5H H83 2.44672(13) no 4_564
H5H C84 3.42(2) no 4_564
H5H H84 3.53477(19) no 4_564
C6H H5 3.52(5) no 4_564
C6H H13B 3.43(3) no .
H6H C4 3.24(2) no 4_564
H6H H4 3.26910(14) no 4_564
H6H C5 2.86(3) no 4_564
H6H H5 2.62194(14) no 4_564
C7H H4 3.56(6) no 4_564
C7H H13B 2.79(4) no .
H7H H93B 3.54076(17) no 5_555
H7H H95B 3.5598(2) no 5_555
H7H H13B 3.10670(12) no .
H7H F1E 2.37(2) no 4_564
H7H F2E 3.24(4) no 4_564
H7H C1E 3.38(3) no 4_564
H8H C4 3.31(2) no 4_564
H8H H4 2.93005(16) no 4_564
H8H F1E 2.90(2) no 4_564
H8H F2E 2.88(3) no 4_564
H8H O3E 2.912(9) no 4_564
H8H C1E 3.37(2) no 4_564
H9H H4 3.31231(15) no 4_564
H9H C101 2.96(3) no .
H9H H13C 3.4109(2) no .
H9H H13B 2.22457(11) no .
H9H C102 3.02(2) no .
H9H F1E 3.096(19) no 4_564
H9H F2E 2.88(3) no 4_564
C8H H78 3.04(5) no .
C8H H84 3.17(3) no 4_564
H10H C77 3.29(3) no .
H10H H77 2.86425(17) no .
H10H C78 2.95(2) no .
H10H H78 2.15226(10) no .
H11H H78 3.24333(15) no .
H11H H84 3.09775(14) no 4_564
H11H C89 3.445(12) no .
H11H C90 3.415(13) no .
H12H C83 3.27(3) no 4_564
H12H H83 3.20517(14) no 4_564
H12H C84 2.78(3) no 4_564
H12H H84 2.40132(11) no 4_564
H12H C85 3.585(16) no 4_564
C1Q H99B 3.34(3) no .
C2Q H90 3.22(4) no .
H2Q O2 3.423(9) no .
H2Q C89 3.347(15) no .
H2Q C90 2.862(18) no .
H2Q H90 2.53377(16) no .
C6Q H99B 3.44(5) no .
C6Q H13B 3.46(3) no .
H6Q H99B 3.3726(2) no .
H6Q H13B 3.21902(12) no .
C7Q H78 2.93(6) no .
C7Q H99B 3.47(4) no .
H7Q H78 3.12856(14) no .
H8Q H77 3.4847(2) no .
H8Q C78 3.37(2) no .
H8Q H78 2.65684(12) no .
H8Q C88 3.534(14) no .
H8Q H99B 3.00682(12) no .
H9Q O2 3.537(8) no .
H9Q C78 3.48(2) no .
H9Q H78 2.54508(13) no .
H9Q C87 3.368(18) no .
H9Q C88 3.130(14) no .
H9Q C89 2.927(11) no .
H9Q C90 3.023(12) no .
H9Q H90 3.43924(14) no .
H9Q C91 3.312(17) no .
H9Q C92 3.433(19) no .
H9Q H99B 3.52392(15) no .

loop_
_geom_torsion_atom_site_label_1
_geom_torsion_atom_site_label_2
_geom_torsion_atom_site_label_3
_geom_torsion_atom_site_label_4
_geom_torsion
_geom_torsion_publ_flag
C2B C1B C6B C5B -3(5) no
C6B C1B C2B C3B 6(4) no
C7B C1B C2B C3B -176(3) no
C7B C1B C6B C5B 180(4) no
C1B C2B C3B C4B -12(5) no
C2B C3B C4B C5B 11(4) no
C2B C3B C4B C8B 177(4) no
C3B C4B C5B C6B -9(5) no
C3B C4B C5B Ag2 -94(3) no
C8B C4B C5B C6B -177(4) no
C8B C4B C5B Ag2 98(4) no
C4B C5B C6B C1B 6(6) no
C4B C5B Ag2 C3P 18(2) no
C4B C5B Ag2 N3 -171(2) no
C4B C5B Ag2 N4 54(3) no
C6B C5B Ag2 C3P -113(3) no
C6B C5B Ag2 N3 57(3) no
C6B C5B Ag2 N4 -78(3) no
Ag2 C5B C6B C1B 89(4) no
C2P C1P C6P C5P 3(6) no
C6P C1P C2P C3P -5(4) no
C7P C1P C2P C3P 174(3) no
C7P C1P C6P C5P -176(4) no
C1P C2P C3P C4P 4(9) no
C1P C2P C3P Ag2 -88(3) no
C2P C3P C4P C5P 1(10) no
C2P C3P C4P C8P 176(6) no
C2P C3P Ag2 C5B 106(3) no
C2P C3P Ag2 N3 85(4) no
C2P C3P Ag2 N4 -59(2) no
C4P C3P Ag2 C5B -41.7(18) no
C4P C3P Ag2 N3 -62(4) no
C4P C3P Ag2 N4 154.0(18) no
Ag2 C3P C4P C5P 89(3) no
Ag2 C3P C4P C8P -97(4) no
C3P C4P C5P C6P -4(5) no
C8P C4P C5P C6P -179(3) no
C4P C5P C6P C1P 2(6) no
C2A C1A C6A C5A 7(4) no
C2A C1A C6A C7A -173(2) no
C6A C1A C2A C3A -20(4) no
C1A C2A C3A C4A 31(4) no
C1A C2A C3A C8A -173(2) no
C2A C3A C4A C5A -29(4) no
C8A C3A C4A C5A 175(3) no
C3A C4A C5A C6A 16(4) no
C3A C4A C5A Ag1 -78(3) no
C4A C5A C6A C1A -4(3) no
C4A C5A C6A C7A 176(2) no
C4A C5A Ag1 C2J 57.3(18) no
C4A C5A Ag1 N1 128.9(18) no
C4A C5A Ag1 N2 -129.6(17) no
C6A C5A Ag1 C2J -57(2) no
C6A C5A Ag1 N1 15(4) no
C6A C5A Ag1 N2 116(2) no
Ag1 C5A C6A C1A 78.7(18) no
Ag1 C5A C6A C7A -101.6(14) no
C2J C1J C6J C5J -0(5) no
C2J C1J C6J C7J 171(3) no
C6J C1J C2J C3J 0(5) no
C6J C1J C2J Ag1 -82(3) no
C1J C2J C3J C4J -0(5) no
C1J C2J C3J C8J -176(3) no
C1J C2J Ag1 C5A 86(2) no
C1J C2J Ag1 N1 -64(2) no
C3J C2J Ag1 C5A -34.0(13) no
C3J C2J Ag1 N1 175.1(13) no
Ag1 C2J C3J C4J 85(3) no
Ag1 C2J C3J C8J -91(2) no
C2J C3J C4J C5J 0(5) no
C8J C3J C4J C5J 176(3) no
C3J C4J C5J C6J -0(5) no
C4J C5J C6J C1J 0(5) no
C4J C5J C6J C7J -172(3) no
C5A Ag1 N1 C22 127(2) no
C5A Ag1 N1 C26A -65(2) no
C5A Ag1 N2 C15 23.8(9) no
C5A Ag1 N2 C19 -168.6(7) no
C2J Ag1 N1 C22 -179.1(8) no
C2J Ag1 N1 C26A -11.4(11) no
N1 Ag1 N2 C15 176.6(7) no
N1 Ag1 N2 C19 -15.8(4) no
N2 Ag1 N1 C22 15.2(5) no
N2 Ag1 N1 C26A -177.0(7) no
C5B Ag2 N3 C61 9.8(14) no
C5B Ag2 N3 C65 -179.3(10) no
C5B Ag2 N4 C68 158.5(14) no
C5B Ag2 N4 C72 -34.7(18) no
C3P Ag2 N3 C61 24(4) no
C3P Ag2 N3 C65 -165(3) no
C3P Ag2 N4 C68 -177.7(13) no
C3P Ag2 N4 C72 -10.8(16) no
N3 Ag2 N4 C68 16.3(5) no
N3 Ag2 N4 C72 -176.9(9) no
N4 Ag2 N3 C61 173.7(10) no
N4 Ag2 N3 C65 -15.5(6) no
C43 O1 C93 C94 178.2(9) no
C93 O1 C43 C42 -2.4(16) no
C93 O1 C43 C44 179.1(10) no
C89 O2 C99 C100 -167.7(10) no
C99 O2 C89 C88 -12.7(19) no
C99 O2 C89 C90 168.4(12) no
Ag1 N1 C22 C19 -13.2(11) no
Ag1 N1 C22 C23A 166.9(7) no
Ag1 N1 C26A C25A -166.3(7) no
Ag1 N1 C26A C27 16.7(14) no
C22 N1 C26A C25A 0.9(17) no
C22 N1 C26A C27 -176.1(9) no
C26A N1 C22 C19 178.0(9) no
C26A N1 C22 C23A -1.9(16) no
Ag1 N2 C15 C1 -14.7(14) no
Ag1 N2 C15 C16 163.6(7) no
Ag1 N2 C19 C18 -165.4(7) no
Ag1 N2 C19 C22 15.3(11) no
C15 N2 C19 C18 3.5(15) no
C15 N2 C19 C22 -175.9(9) no
C19 N2 C15 C1 178.2(9) no
C19 N2 C15 C16 -3.5(16) no
Ag2 N3 C61 C47 -8.6(17) no
Ag2 N3 C61 C62 168.5(7) no
Ag2 N3 C65 C64 -169.4(7) no
Ag2 N3 C65 C68 13.1(13) no
C61 N3 C65 C64 2.3(18) no
C61 N3 C65 C68 -175.2(10) no
C65 N3 C61 C47 -179.0(10) no
C65 N3 C61 C62 -1.9(17) no
Ag2 N4 C68 C65 -16.1(12) no
Ag2 N4 C68 C69 165.4(7) no
Ag2 N4 C72 C71 -163.0(7) no
Ag2 N4 C72 C73 22.0(16) no
C68 N4 C72 C71 2.9(18) no
C68 N4 C72 C73 -172.1(9) no
C72 N4 C68 C65 175.7(10) no
C72 N4 C68 C69 -2.8(16) no
C2 C1 C14Z C9Z -24(3) no
C2 C1 C14Z C13Z 168(2) no
C14Z C1 C2 C3 -157.3(19) no
C14Z C1 C2 C7 24(3) no
C2 C1 C14 C9 10(4) no
C2 C1 C14 C13 -176.5(19) no
C14 C1 C2 C3 166.4(19) no
C14 C1 C2 C7 -12(3) no
C2 C1 C15 N2 90.6(19) no
C2 C1 C15 C16 -88(2) no
C15 C1 C2 C3 -10(3) no
C15 C1 C2 C7 171.3(15) no
C14Z C1 C14 C9 -93(3) no
C14Z C1 C14 C13 80(3) no
C14 C1 C14Z C9Z 72(3) no
C14 C1 C14Z C13Z -97(3) no
C14Z C1 C15 N2 -118.9(19) no
C14Z C1 C15 C16 63(2) no
C15 C1 C14Z C9Z -173.9(18) no
C15 C1 C14Z C13Z 17(3) no
C14 C1 C15 N2 -86(2) no
C14 C1 C15 C16 96(2) no
C15 C1 C14 C9 -173(2) no
C15 C1 C14 C13 -0(3) no
C1 C2 C3 C4 176.9(16) no
C1 C2 C7 C6 -178.6(15) no
C1 C2 C7 C8 4(2) no
C3 C2 C7 C6 3(2) no
C3 C2 C7 C8 -175.0(15) no
C7 C2 C3 C4 -4(3) no
C2 C3 C4 C5 3(3) no
C3 C4 C5 C6 0(3) no
C4 C5 C6 C7 -2(3) no
C5 C6 C7 C2 1(3) no
C5 C6 C7 C8 178.2(18) no
C2 C7 C8 C9Z -27(2) no
C2 C7 C8 C9 8(3) no
C2 C7 C8 C91 175.3(14) no
C6 C7 C8 C9Z 155.5(15) no
C6 C7 C8 C9 -169.6(16) no
C6 C7 C8 C91 -2(3) no
C7 C8 C9Z C10Z -166(2) no
C7 C8 C9Z C14Z 27(4) no
C7 C8 C9 C10 177(2) no
C7 C8 C9 C14 -10(4) no
C7 C8 C91 C90 93(2) no
C7 C8 C91 C92 -89.2(18) no
C9Z C8 C9 C10 -101(4) no
C9Z C8 C9 C14 72(3) no
C9 C8 C9Z C10Z 80(3) no
C9 C8 C9Z C14Z -87(4) no
C9Z C8 C91 C90 -61(2) no
C9Z C8 C91 C92 117(2) no
C91 C8 C9Z C10Z -10(4) no
C91 C8 C9Z C14Z -177(2) no
C9 C8 C91 C90 -100(2) no
C9 C8 C91 C92 78(3) no
C91 C8 C9 C10 9(4) no
C91 C8 C9 C14 -177.2(19) no
C8 C9Z C10Z C11Z -168(3) no
C8 C9Z C14Z C1 -3(4) no
C8 C9Z C14Z C13Z 166(2) no
C10Z C9Z C14Z C1 -169(3) no
C10Z C9Z C14Z C13Z 0(5) no
C14Z C9Z C10Z C11Z -0(6) no
C9Z C10Z C11Z C12Z -0(6) no
C10Z C11Z C12Z C13Z 0(7) no
C11Z C12Z C13Z C14Z 0(7) no
C12Z C13Z C14Z C1 168(3) no
C12Z C13Z C14Z C9Z -0(6) no
C8 C9 C10 C11 173(2) no
C8 C9 C14 C1 1(4) no
C8 C9 C14 C13 -171(2) no
C10 C9 C14 C1 175(2) no
C10 C9 C14 C13 3(4) no
C14 C9 C10 C11 -1(4) no
C9 C10 C11 C12 -3(5) no
C10 C11 C12 C13 6(5) no
C11 C12 C13 C14 -4(5) no
C12 C13 C14 C1 -173(3) no
C12 C13 C14 C9 -0(5) no
N2 C15 C16 C17 2(2) no
C1 C15 C16 C17 -179.9(13) no
C15 C16 C17 C18 -0(2) no
C16 C17 C18 C19 0.2(19) no
C16 C17 C18 C20 178.6(11) no
C17 C18 C19 N2 -1.9(18) no
C17 C18 C19 C22 177.5(11) no
C17 C18 C20 C21 -175.0(11) no
C19 C18 C20 C21 3.5(17) no
C20 C18 C19 N2 179.7(10) no
C20 C18 C19 C22 -1.0(16) no
N2 C19 C22 N1 -1.4(15) no
N2 C19 C22 C23A 178.5(9) no
C18 C19 C22 N1 179.3(9) no
C18 C19 C22 C23A -0.8(15) no
C18 C20 C21 C23A -3.9(19) no
C20 C21 C23A C22 2.0(19) no
C20 C21 C23A C24A -179.3(11) no
N1 C22 C23A C21 -179.7(9) no
N1 C22 C23A C24A 1.5(16) no
C19 C22 C23A C21 0.4(16) no
C19 C22 C23A C24A -178.4(9) no
C21 C23A C24A C25A -178.9(11) no
C22 C23A C24A C25A -0.1(18) no
C23A C24A C25A C26A -1(2) no
C24A C25A C26A N1 0(2) no
C24A C25A C26A C27 177.3(12) no
N1 C26A C27 C28 -99.0(15) no
N1 C26A C27 C40 81.0(14) no
N1 C26A C27 C40R 109.4(12) no
C25A C26A C27 C28 83.9(15) no
C25A C26A C27 C40 -96.2(17) no
C25A C26A C27 C40R -67.8(17) no
C26A C27 C28 C29 7.0(18) no
C26A C27 C28 C33 -171.9(10) no
C26A C27 C40 C35 171.6(11) no
C26A C27 C40 C39 -6(2) no
C26A C27 C40R C35R 175(2) no
C26A C27 C40R C39R -20(4) no
C28 C27 C40 C35 -8(2) no
C28 C27 C40 C39 173.6(11) no
C40 C27 C28 C29 -173.0(11) no
C40 C27 C28 C33 8.1(18) no
C28 C27 C40R C35R 24(4) no
C28 C27 C40R C39R -171(2) no
C40R C27 C28 C29 156(2) no
C40R C27 C28 C33 -23(2) no
C40 C27 C40R C35R -72(4) no
C40 C27 C40R C39R 92(6) no
C40R C27 C40 C35 91(5) no
C40R C27 C40 C39 -87(5) no
C27 C28 C29 C30 179.3(11) no
C27 C28 C33 C32 -176.9(10) no
C27 C28 C33 C34 -0.4(18) no
C29 C28 C33 C32 4.1(17) no
C29 C28 C33 C34 -179.4(11) no
C33 C28 C29 C30 -1.7(17) no
C28 C29 C30 C31 -2(3) no
C29 C30 C31 C32 4(4) no
C30 C31 C32 C33 -1(3) no
C31 C32 C33 C28 -3(2) no
C31 C32 C33 C34 -179.5(16) no
C28 C33 C34 C35 -6.8(18) no
C28 C33 C34 C35R 18.5(18) no
C28 C33 C34 C41 -177.2(10) no
C32 C33 C34 C35 169.6(11) no
C32 C33 C34 C35R -165.1(12) no
C32 C33 C34 C41 -0.7(19) no
C33 C34 C35 C36 -174.4(11) no
C33 C34 C35 C40 6.6(19) no
C33 C34 C35R C36R 177(3) no
C33 C34 C35R C40R -15(5) no
C33 C34 C41 C42 -81.9(14) no
C33 C34 C41 C46 95.3(16) no
C35 C34 C35R C36R -80(5) no
C35 C34 C35R C40R 87(6) no
C35R C34 C35 C36 96(4) no
C35R C34 C35 C40 -83(4) no
C35 C34 C41 C42 107.8(13) no
C35 C34 C41 C46 -75.1(14) no
C41 C34 C35 C36 -3.9(19) no
C41 C34 C35 C40 177.1(10) no
C35R C34 C41 C42 82(3) no
C35R C34 C41 C46 -101(2) no
C41 C34 C35R C36R 13(5) no
C41 C34 C35R C40R -180(3) no
C34 C35 C36 C37 -179.0(11) no
C34 C35 C40 C27 1(2) no
C34 C35 C40 C39 179.0(11) no
C36 C35 C40 C27 -178.0(12) no
C36 C35 C40 C39 -0(2) no
C40 C35 C36 C37 -0(2) no
C35 C36 C37 C38 0(2) no
C36 C37 C38 C39 -0(2) no
C37 C38 C39 C40 -0(2) no
C38 C39 C40 C27 178.1(12) no
C38 C39 C40 C35 0(2) no
C34 C35R C36R C37R 170(3) no
C34 C35R C40R C27 -5(6) no
C34 C35R C40R C39R -171(3) no
C36R C35R C40R C27 162(3) no
C36R C35R C40R C39R -3(6) no
C40R C35R C36R C37R 2(6) no
C35R C36R C37R C38R 3(6) no
C36R C37R C38R C39R -9(10) no
C37R C38R C39R C40R 8(11) no
C38R C39R C40R C27 -164(5) no
C38R C39R C40R C35R -1(7) no
C34 C41 C42 C43 176.1(9) no
C34 C41 C46 C45 -176.9(10) no
C42 C41 C46 C45 0.2(16) no
C46 C41 C42 C43 -1.1(16) no
C41 C42 C43 O1 -178.4(10) no
C41 C42 C43 C44 0.1(17) no
O1 C43 C44 C45 -179.6(9) no
C42 C43 C44 C45 1.8(17) no
C43 C44 C45 C46 -2.7(17) no
C43 C44 C45 C54 -178.2(9) no
C44 C45 C46 C41 1.7(16) no
C44 C45 C54 C53 87.7(14) no
C44 C45 C54 C55 -94.7(17) no
C46 C45 C54 C53 -88.0(16) no
C46 C45 C54 C55 89.7(13) no
C54 C45 C46 C41 177.4(9) no
C48 C47 C60 C55 -1(2) no
C48 C47 C60 C59 -177.5(13) no
C60 C47 C48 C49 179.0(13) no
C60 C47 C48 C53 -0(2) no
C48 C47 C61 N3 78(2) no
C48 C47 C61 C62 -99.3(15) no
C61 C47 C48 C49 -2(2) no
C61 C47 C48 C53 178.6(13) no
C60 C47 C61 N3 -103.4(15) no
C60 C47 C61 C62 79.5(19) no
C61 C47 C60 C55 -179.8(13) no
C61 C47 C60 C59 4(2) no
C47 C48 C49 C50 -179.1(14) no
C47 C48 C53 C52 -179.3(13) no
C47 C48 C53 C54 -0(2) no
C49 C48 C53 C52 1(2) no
C49 C48 C53 C54 -179.7(13) no
C53 C48 C49 C50 0(2) no
C48 C49 C50 C51 -3(3) no
C49 C50 C51 C52 4(3) no
C50 C51 C52 C53 -2(2) no
C51 C52 C53 C48 -1(2) no
C51 C52 C53 C54 -179.4(13) no
C48 C53 C54 C45 179.9(12) no
C48 C53 C54 C55 2(2) no
C52 C53 C54 C45 -1(2) no
C52 C53 C54 C55 -178.9(13) no
C45 C54 C55 C56 2(2) no
C45 C54 C55 C60 178.9(12) no
C53 C54 C55 C56 179.3(13) no
C53 C54 C55 C60 -3(2) no
C54 C55 C56 C57 -178.8(14) no
C54 C55 C60 C47 3(2) no
C54 C55 C60 C59 179.5(13) no
C56 C55 C60 C47 -179.8(14) no
C56 C55 C60 C59 -3(2) no
C60 C55 C56 C57 4(2) no
C55 C56 C57 C58 -2(3) no
C56 C57 C58 C59 -1(3) no
C57 C58 C59 C60 2(3) no
C58 C59 C60 C47 176.9(16) no
C58 C59 C60 C55 0(3) no
N3 C61 C62 C63 1(2) no
C47 C61 C62 C63 177.7(13) no
C61 C62 C63 C64 0(3) no
C62 C63 C64 C65 0(3) no
C62 C63 C64 C66 178.7(15) no
C63 C64 C65 N3 -1(2) no
C63 C64 C65 C68 176.1(13) no
C63 C64 C66 C67 -177.4(16) no
C65 C64 C66 C67 1(3) no
C66 C64 C65 N3 180.0(13) no
C66 C64 C65 C68 -3(2) no
N3 C65 C68 N4 2.3(17) no
N3 C65 C68 C69 -179.3(10) no
C64 C65 C68 N4 -175.2(11) no
C64 C65 C68 C69 3.2(19) no
C64 C66 C67 C69 -0(3) no
C66 C67 C69 C68 1(2) no
C66 C67 C69 C70 175.2(15) no
N4 C68 C69 C67 176.1(9) no
N4 C68 C69 C70 1.3(16) no
C65 C68 C69 C67 -2.4(17) no
C65 C68 C69 C70 -177.2(10) no
C67 C69 C70 C71 -174.0(13) no
C68 C69 C70 C71 0.3(19) no
C69 C70 C71 C72 -0(2) no
C70 C71 C72 N4 -1(2) no
C70 C71 C72 C73 173.7(12) no
N4 C72 C73 C74 91.0(15) no
N4 C72 C73 C86 -95.7(14) no
C71 C72 C73 C74 -84.5(15) no
C71 C72 C73 C86 88.9(17) no
C72 C73 C74 C75 -9(2) no
C72 C73 C74 C79 174.1(12) no
C72 C73 C86 C81 -173.6(11) no
C72 C73 C86 C85 3(2) no
C74 C73 C86 C81 -1(2) no
C74 C73 C86 C85 175.5(14) no
C86 C73 C74 C75 178.2(14) no
C86 C73 C74 C79 1(2) no
C73 C74 C75 C76 177.3(18) no
C73 C74 C79 C78 177.4(14) no
C73 C74 C79 C80 2(3) no
C75 C74 C79 C78 -0(3) no
C75 C74 C79 C80 -175.2(17) no
C79 C74 C75 C76 -5(3) no
C74 C75 C76 C77 5(4) no
C75 C76 C77 C78 2(5) no
C76 C77 C78 C79 -8(4) no
C77 C78 C79 C74 7(3) no
C77 C78 C79 C80 -179(2) no
C74 C79 C80 C81 -6(3) no
C74 C79 C80 C87 178.0(14) no
C78 C79 C80 C81 179.4(17) no
C78 C79 C80 C87 3(3) no
C79 C80 C81 C82 -176.5(14) no
C79 C80 C81 C86 6(2) no
C79 C80 C87 C88 87.5(18) no
C79 C80 C87 C92 -94.5(18) no
C81 C80 C87 C88 -88.7(18) no
C81 C80 C87 C92 89.3(15) no
C87 C80 C81 C82 -0(2) no
C87 C80 C81 C86 -177.8(11) no
C80 C81 C82 C83 -177.7(14) no
C80 C81 C86 C73 -2.8(19) no
C80 C81 C86 C85 -179.1(12) no
C82 C81 C86 C73 179.5(12) no
C82 C81 C86 C85 3.2(18) no
C86 C81 C82 C83 -0(2) no
C81 C82 C83 C84 -4(3) no
C82 C83 C84 C85 5(4) no
C83 C84 C85 C86 -2(3) no
C84 C85 C86 C73 -178.4(16) no
C84 C85 C86 C81 -2(2) no
C80 C87 C88 C89 179.2(11) no
C80 C87 C92 C91 -176.3(11) no
C88 C87 C92 C91 2(2) no
C92 C87 C88 C89 1.2(19) no
C87 C88 C89 O2 179.0(11) no
C87 C88 C89 C90 -2.1(19) no
O2 C89 C90 C91 179.2(10) no
C88 C89 C90 C91 0.1(19) no
C89 C90 C91 C8 -179.1(11) no
C89 C90 C91 C92 3(2) no
C8 C91 C92 C87 178.2(12) no
C90 C91 C92 C87 -4(2) no
O1 C93 C94 C95 -177.4(10) no
C93 C94 C95 C96 179.6(12) no
C94 C95 C96 C97T -68(2) no
C94 C95 C96 C97S 70(3) no
C95 C96 C97T C98T -178.9(18) no
C95 C96 C97S C98S -175(2) no
C97T C96 C97S C98S -32(4) no
C97S C96 C97T C98T 34(5) no
C97T C96 C98S C97S 142(4) no
C98S C96 C97T C98T 4(4) no
C97S C96 C98S C97S 0(4) no
C98S C96 C97S C98S 0(4) no
C96 C97S C98S C96 0.0(9) no
O2 C99 C100 C101 167.3(14) no
C102 C101 C100 C99 -175.4(16) no
C100 C101 C102 C103 -167.4(17) no
C100 C101 C102 C105 73(3) no
C101 C102 C103 C104 -163(2) no
C101 C102 C105 C106 162(3) no
C103 C102 C105 C106 37(4) no
C105 C102 C103 C104 -28(4) no
S1E O4E O1E C2E -39(2) no
S1E O4E O1E S1E 0.00(14) no
O1E O4E S1E O5E 142.6(19) no
O1E O4E S1E C2E 27(2) no
O1E O4E S1E O1E -0.0(10) no
O1E O4E S1E O2E 147(2) no
O1E O4E S1E O3E -90(2) no
O1E O4E S1E C1E 44(3) no
S1E O4E O2E O5E 5.0(18) no
S1E O4E O2E S1E 0.00(19) no
O2E O4E S1E O5E -4.0(15) no
O2E O4E S1E C2E -119.3(10) no
O2E O4E S1E O1E -147(2) no
O2E O4E S1E O2E 0.0(9) no
O2E O4E S1E O3E 123.6(11) no
O2E O4E S1E C1E -103.0(16) no
O1E O4E O2E O5E -32(4) no
O1E O4E O2E S1E -37(3) no
O2E O4E O1E C2E -11(4) no
O2E O4E O1E S1E 27.8(17) no
S1E O5E O2E O4E -4.1(19) no
S1E O5E O2E S1E 0.00(15) no
O2E O5E S1E O4E 5(3) no
O2E O5E S1E C2E 114.8(18) no
O2E O5E S1E O1E 48(4) no
O2E O5E S1E O2E 0.0(13) no
O2E O5E S1E O3E -122.3(17) no
O2E O5E S1E C1E 125.6(19) no
S1E C2E F1E C1E -61.9(15) no
F1E C2E S1E O4E -146.7(16) no
F1E C2E S1E O5E 81.9(17) no
F1E C2E S1E O1E -129.8(19) no
F1E C2E S1E O2E 131.7(15) no
F1E C2E S1E O3E -35.9(18) no
F1E C2E S1E C1E 61.0(16) no
S1E C2E F3E C1E 58.9(14) no
F3E C2E S1E O4E 95.5(14) no
F3E C2E S1E O5E -35.9(16) no
F3E C2E S1E O1E 112.3(17) no
F3E C2E S1E O2E 13.8(18) no
F3E C2E S1E O3E -153.8(12) no
F3E C2E S1E C1E -56.9(14) no
S1E C2E F4E O1E 9.1(12) no
F4E C2E S1E O4E -27.4(18) no
F4E C2E S1E O5E -158.8(16) no
F4E C2E S1E O1E -10.6(15) no
F4E C2E S1E O2E -109.0(17) no
F4E C2E S1E O3E 83.4(18) no
F4E C2E S1E C1E -180(3) no
S1E C2E O1E O4E 38.0(16) no
S1E C2E O1E S1E -0.00(18) no
S1E C2E O1E F4E -167.2(14) no
O1E C2E S1E O4E -16.8(9) no
O1E C2E S1E O5E -148.3(9) no
O1E C2E S1E O1E -0.0(8) no
O1E C2E S1E O2E -98.5(10) no
O1E C2E S1E O3E 93.9(10) no
O1E C2E S1E C1E -169.2(19) no
S1E C2E C1E S1E -0.00(13) no
S1E C2E C1E F1E 115.0(10) no
S1E C2E C1E F3E -119.9(14) no
C1E C2E S1E O4E 152(2) no
C1E C2E S1E O5E 21(2) no
C1E C2E S1E O1E 169(2) no
C1E C2E S1E O2E 71(2) no
C1E C2E S1E O3E -97(2) no
C1E C2E S1E C1E 0.0(15) no
F1E C2E F3E C1E -54.9(19) no
F3E C2E F1E C1E 53.7(18) no
F1E C2E F4E O1E 120(2) no
F4E C2E F1E C1E -169(3) no
F1E C2E O1E O4E 109(3) no
F1E C2E O1E S1E 71(3) no
F1E C2E O1E F4E -96(3) no
O1E C2E F1E C1E -105(3) no
F1E C2E C1E S1E -115.0(13) no
F1E C2E C1E F1E 0.0(8) no
F1E C2E C1E F3E 125.1(16) no
C1E C2E F1E C1E 0.0(11) no
F3E C2E F4E O1E -106(3) no
F4E C2E F3E C1E 169(4) no
F3E C2E O1E O4E -49(3) no
F3E C2E O1E S1E -87(2) no
F3E C2E O1E F4E 106(2) no
O1E C2E F3E C1E 107(3) no
F3E C2E C1E S1E 119.9(16) no
F3E C2E C1E F1E -125.1(17) no
F3E C2E C1E F3E 0.0(9) no
C1E C2E F3E C1E 0.0(15) no
F4E C2E O1E O4E -155(2) no
F4E C2E O1E S1E 167.2(19) no
F4E C2E O1E F4E 0.0(13) no
O1E C2E F4E O1E -0.0(6) no
O1E C2E C1E S1E 8.4(18) no
O1E C2E C1E F1E 123(2) no
O1E C2E C1E F3E -111(2) no
C1E C2E O1E O4E 27(3) no
C1E C2E O1E S1E -11(2) no
C1E C2E O1E F4E -178(3) no
O4E S1E O1E O4E -0(2) no
O4E S1E O1E C2E 149(2) no
O4E S1E O1E F4E 159(3) no
O4E S1E O2E O4E 0.0(13) no
O4E S1E O2E O5E -175.6(16) no
O4E S1E C1E C2E -33(3) no
O4E S1E C1E F1E -93(3) no
O4E S1E C1E F2E 159(2) no
O4E S1E C1E F3E 29(3) no
O5E S1E O1E O4E -70(3) no
O5E S1E O1E C2E 79(3) no
O5E S1E O1E F4E 89(4) no
O5E S1E O2E O4E 176(2) no
O5E S1E O2E O5E 0.0(18) no
O5E S1E C1E C2E -160(2) no
O5E S1E C1E F1E 139.8(19) no
O5E S1E C1E F2E 32.5(18) no
O5E S1E C1E F3E -97(2) no
C2E S1E O1E O4E -149.3(14) no
C2E S1E O1E C2E 0.0(9) no
C2E S1E O1E F4E 10.0(11) no
C2E S1E O2E O4E 89.5(10) no
C2E S1E O2E O5E -86.1(14) no
C2E S1E C1E C2E 0.0(16) no
C2E S1E C1E F1E -61(2) no
C2E S1E C1E F2E -168(3) no
C2E S1E C1E F3E 62(2) no
O1E S1E O2E O4E 19.2(8) no
O1E S1E O2E O5E -156.4(9) no
O2E S1E O1E O4E -35.1(13) no
O2E S1E O1E C2E 114.2(10) no
O2E S1E O1E F4E 124.2(13) no
O3E S1E O1E O4E 100.0(10) no
O3E S1E O1E C2E -110.8(6) no
O3E S1E O1E F4E -100.7(10) no
O1E S1E C1E C2E -9.7(16) no
O1E S1E C1E F1E -70.3(15) no
O1E S1E C1E F2E -177.7(15) no
O1E S1E C1E F3E 52(2) no
C1E S1E O1E O4E -143.7(11) no
C1E S1E O1E C2E 5.6(9) no
C1E S1E O1E F4E 15.6(13) no
O3E S1E O2E O4E -104.2(8) no
O3E S1E O2E O5E 80.2(12) no
O2E S1E C1E C2E -121.3(17) no
O2E S1E C1E F1E 178.1(15) no
O2E S1E C1E F2E 70.7(17) no
O2E S1E C1E F3E -59(2) no
C1E S1E O2E O4E 119.9(8) no
C1E S1E O2E O5E -55.8(13) no
O3E S1E C1E C2E 97.5(14) no
O3E S1E C1E F1E 36.9(17) no
O3E S1E C1E F2E -70.4(17) no
O3E S1E C1E F3E 159.7(15) no
C2E F1E C1E C2E 0.0(15) no
C2E F1E C1E S1E 68.7(18) no
C2E F1E C1E F2E 175(2) no
C2E F1E C1E F3E -55.3(19) no
C2E F3E C1E C2E -0.0(19) no
C2E F3E C1E S1E -67(2) no
C2E F3E C1E F1E 53(2) no
C2E F3E C1E F2E 173(4) no
C2E F4E O1E C2E 0.0(12) no
C2E F4E O1E S1E -13(2) no
O1F S1F C1F F1F 65.9(14) no
O1F S1F C1F F2F -53.3(13) no
O1F S1F C1F F3F -174.8(12) no
O2F S1F C1F F1F -176.4(11) no
O2F S1F C1F F2F 64.4(12) no
O2F S1F C1F F3F -57.1(14) no
O3F S1F C1F F1F -56.2(14) no
O3F S1F C1F F2F -175.4(11) no
O3F S1F C1F F3F 63.1(14) no
O1K S1K C1K F1K -66(4) no
O1K S1K C1K F2K 51(3) no
O1K S1K C1K F3K 171(3) no
O2K S1K C1K F1K 173(3) no
O2K S1K C1K F2K -70(3) no
O2K S1K C1K F3K 51(4) no
O3K S1K C1K F1K 48(4) no
O3K S1K C1K F2K 166(2) no
O3K S1K C1K F3K -74(3) no
C2G C1G C6G C5G 13(6) no
C6G C1G C2G C3G -7(5) no
C7G C1G C2G C3G -178(3) no
C7G C1G C6G C5G -177(4) no
C1G C2G C3G C4G 2(4) no
C2G C3G C4G C5G -1(4) no
C2G C3G C4G C8G -180(2) no
C3G C4G C5G C6G 7(5) no
C8G C4G C5G C6G -176(3) no
C4G C5G C6G C1G -12(5) no
C2H C1H C6H C5H 6(4) no
C6H C1H C2H C3H -4(4) no
C7H C1H C2H C3H -177(2) no
C7H C1H C6H C5H 179(2) no
C1H C2H C3H C4H 3(4) no
C2H C3H C4H C5H -4(3) no
C2H C3H C4H C8H 179.1(19) no
C3H C4H C5H C6H 5(3) no
C8H C4H C5H C6H -178(2) no
C4H C5H C6H C1H -6(4) no
C2Q C1Q C6Q C5Q 10(5) no
C6Q C1Q C2Q C3Q -9(4) no
C7Q C1Q C2Q C3Q 170(3) no
C7Q C1Q C6Q C5Q -169(3) no
C1Q C2Q C3Q C4Q 8(4) no
C2Q C3Q C4Q C5Q -9(5) no
C2Q C3Q C4Q C8Q -177(3) no
C3Q C4Q C5Q C6Q 9(5) no
C8Q C4Q C5Q C6Q 177(3) no
C4Q C5Q C6Q C1Q -10(5) no
